data_1548600
loop_
_publ_author_name
'Auerhammer, Dominic'
'Arrowsmith, Merle'
'Dewhurst, Rian D.'
'Kupfer, Thomas'
'B\"ohnke, Julian'
'Braunschweig, Holger'

_publ_section_title
;
 Closely related yet different: a borylene and its dimer are
 non-interconvertible but connected through reactivity.
;
_journal_issue 8
_journal_name_full 'Chemical science'
_journal_page_first 2252
_journal_page_last 2260
_journal_paper_doi 10.1039/c7sc04789d
_journal_volume 9
_journal_year 2018
_chemical_formula_moiety 'C42 H62 B2 N4 Se'
_chemical_formula_sum 'C42 H62 B2 N4 Se'
_chemical_formula_weight 723.53
_chemical_properties_physical Air-sensitive,Moisture-sensitive
_space_group_crystal_system orthorhombic
_space_group_IT_number 61
_space_group_name_Hall '-P 2ac 2ab'
_space_group_name_H-M_alt 'P b c a'
_symmetry_space_group_name_Hall '-P 2ac 2ab'
_symmetry_space_group_name_H-M 'P b c a'
_atom_sites_solution_hydrogens geom
_audit_creation_method SHELXL-2014/7
_audit_update_record
;
2017-10-27 deposited with the CCDC.
2018-01-04 downloaded from the CCDC.
;
_cell_angle_alpha 90
_cell_angle_beta 90
_cell_angle_gamma 90
_cell_formula_units_Z 8
_cell_length_a 17.8352(15)
_cell_length_b 16.7797(16)
_cell_length_c 28.365(3)
_cell_measurement_reflns_used 9883
_cell_measurement_temperature 100(2)
_cell_measurement_theta_max 27.09
_cell_measurement_theta_min 2.20
_cell_volume 8488.8(14)
_computing_data_collection 'Smart NT ver. 5.63 (Bruker AXS)'
_computing_molecular_graphics 'ShelXLe (Huebschle et all, 2011)'
_computing_publication_material 'SHELXL-2014/6 (Sheldrick, 2014)'
_computing_structure_refinement 'SHELXL-2014/6 (Sheldrick, 2014)'
_computing_structure_solution 'SHELXT (Sheldrick, 2012)'
_diffrn_ambient_temperature 100(2)
_diffrn_detector 'CCD area detector (Apex1)'
_diffrn_detector_area_resol_mean 8.333
_diffrn_measured_fraction_theta_full 0.999
_diffrn_measured_fraction_theta_max 0.996
_diffrn_measurement_device_type 'Bruker SMART-APEX'
_diffrn_measurement_method '\f and \w scans'
_diffrn_radiation_type MoK\a
_diffrn_radiation_wavelength 0.71073
_diffrn_reflns_av_R_equivalents 0.1082
_diffrn_reflns_av_unetI/netI 0.0424
_diffrn_reflns_Laue_measured_fraction_full 0.999
_diffrn_reflns_Laue_measured_fraction_max 0.996
_diffrn_reflns_limit_h_max 22
_diffrn_reflns_limit_h_min -22
_diffrn_reflns_limit_k_max 21
_diffrn_reflns_limit_k_min -21
_diffrn_reflns_limit_l_max 36
_diffrn_reflns_limit_l_min -32
_diffrn_reflns_number 148765
_diffrn_reflns_point_group_measured_fraction_full 0.999
_diffrn_reflns_point_group_measured_fraction_max 0.996
_diffrn_reflns_theta_full 26.000
_diffrn_reflns_theta_max 27.165
_diffrn_reflns_theta_min 1.436
_diffrn_source 'sealed tube'
_exptl_absorpt_coefficient_mu 0.916
_exptl_absorpt_correction_T_max 0.7455
_exptl_absorpt_correction_T_min 0.6427
_exptl_absorpt_correction_type multi-scan
_exptl_absorpt_process_details 'SadAbs 2014/4 (Bruker AXS)'
_exptl_crystal_colour yellow
_exptl_crystal_density_diffrn 1.132
_exptl_crystal_description block
_exptl_crystal_F_000 3088
_exptl_crystal_size_max 0.391
_exptl_crystal_size_mid 0.351
_exptl_crystal_size_min 0.202
_refine_diff_density_max 0.453
_refine_diff_density_min -0.433
_refine_diff_density_rms 0.067
_refine_ls_extinction_method none
_refine_ls_goodness_of_fit_ref 1.097
_refine_ls_hydrogen_treatment constr
_refine_ls_matrix_type full
_refine_ls_number_parameters 750
_refine_ls_number_reflns 9396
_refine_ls_number_restraints 1084
_refine_ls_restrained_S_all 1.097
_refine_ls_R_factor_all 0.0869
_refine_ls_R_factor_gt 0.0508
_refine_ls_shift/su_max 0.001
_refine_ls_shift/su_mean 0.000
_refine_ls_structure_factor_coef Fsqd
_refine_ls_weighting_details 'w=1/[\s^2^(Fo^2^)+(0.0292P)^2^+16.3051P] where P=(Fo^2^+2Fc^2^)/3'
_refine_ls_weighting_scheme calc
_refine_ls_wR_factor_gt 0.1029
_refine_ls_wR_factor_ref 0.1182
_reflns_Friedel_coverage 0.000
_reflns_number_gt 6493
_reflns_number_total 9396
_reflns_threshold_expression 'I > 2\s(I)'
_cod_data_source_file c7sc04789d2.cif
_cod_data_source_block final_a_CCDC2
_cod_depositor_comments 'Adding full bibliography for 1548594--1548603.cif.'
_cod_original_cell_volume 8488.9(13)
_cod_database_code 1548600
_shelx_shelxl_version_number 2014/7
_shelx_space_group_comment
;
The symmetry employed for this shelxl refinement is uniquely defined
by the following loop, which should always be used as a source of
symmetry information in preference to the above space-group names.
They are only intended as comments.
;
_shelx_estimated_absorpt_t_min 0.716
_shelx_estimated_absorpt_t_max 0.837

loop_
_space_group_symop_operation_xyz
'x, y, z'
'-x+1/2, -y, z+1/2'
'-x, y+1/2, -z+1/2'
'x+1/2, -y+1/2, -z'
'-x, -y, -z'
'x-1/2, y, -z-1/2'
'x, -y-1/2, z-1/2'
'-x-1/2, y-1/2, z'

loop_
_atom_site_label
_atom_site_type_symbol
_atom_site_fract_x
_atom_site_fract_y
_atom_site_fract_z
_atom_site_U_iso_or_equiv
_atom_site_adp_type
_atom_site_occupancy
_atom_site_site_symmetry_order
_atom_site_calc_flag
_atom_site_refinement_flags_posn
_atom_site_refinement_flags_adp
_atom_site_refinement_flags_occupancy
_atom_site_disorder_assembly
_atom_site_disorder_group
C1_5 C 0.4245(2) 0.6873(2) 0.30600(13) 0.0292(7) Uani 0.884(2) 1 d D U P A 1
N1_5 N 0.4676(4) 0.7511(3) 0.30213(17) 0.0256(6) Uani 0.884(2) 1 d D U P A 1
C2_5 C 0.5355(2) 0.7388(2) 0.26963(14) 0.0346(7) Uani 0.884(2) 1 d D U P A 1
C3_5 C 0.6046(2) 0.7159(2) 0.29871(15) 0.0409(9) Uani 0.884(2) 1 d D U P A 1
H3A_5 H 0.6428 0.6930 0.2779 0.061 Uiso 0.884(2) 1 calc R U P A 1
H3B_5 H 0.5904 0.6765 0.3226 0.061 Uiso 0.884(2) 1 calc R U P A 1
H3C_5 H 0.6248 0.7635 0.3142 0.061 Uiso 0.884(2) 1 calc R U P A 1
C4_5 C 0.5507(2) 0.8128(2) 0.23938(15) 0.0331(9) Uani 0.884(2) 1 d D U P A 1
H4A_5 H 0.5911 0.8013 0.2170 0.050 Uiso 0.884(2) 1 calc R U P A 1
H4B_5 H 0.5656 0.8572 0.2598 0.050 Uiso 0.884(2) 1 calc R U P A 1
H4C_5 H 0.5051 0.8272 0.2221 0.050 Uiso 0.884(2) 1 calc R U P A 1
C5_5 C 0.5075(2) 0.6693(2) 0.24063(15) 0.0411(9) Uani 0.884(2) 1 d D U P A 1
H5A_5 H 0.5499 0.6351 0.2309 0.049 Uiso 0.884(2) 1 calc R U P A 1
H5B_5 H 0.4816 0.6888 0.2120 0.049 Uiso 0.884(2) 1 calc R U P A 1
C6_5 C 0.4531(2) 0.6224(2) 0.27172(15) 0.0396(8) Uani 0.884(2) 1 d D U P A 1
C7_5 C 0.3897(3) 0.5870(3) 0.24171(16) 0.0517(13) Uani 0.884(2) 1 d D U P A 1
H7A_5 H 0.4112 0.5549 0.2162 0.078 Uiso 0.884(2) 1 calc R U P A 1
H7B_5 H 0.3596 0.6302 0.2282 0.078 Uiso 0.884(2) 1 calc R U P A 1
H7C_5 H 0.3578 0.5532 0.2615 0.078 Uiso 0.884(2) 1 calc R U P A 1
C8_5 C 0.4914(3) 0.5544(3) 0.29650(17) 0.0439(11) Uani 0.884(2) 1 d D U P A 1
H8A_5 H 0.5152 0.5196 0.2732 0.066 Uiso 0.884(2) 1 calc R U P A 1
H8B_5 H 0.4542 0.5239 0.3145 0.066 Uiso 0.884(2) 1 calc R U P A 1
H8C_5 H 0.5296 0.5754 0.3180 0.066 Uiso 0.884(2) 1 calc R U P A 1
C11_5 C 0.3396(3) 0.8240(4) 0.25222(14) 0.0354(9) Uani 0.884(2) 1 d D U P A 1
H11_5 H 0.3569 0.7674 0.2503 0.043 Uiso 0.884(2) 1 calc R U P A 1
C12_5 C 0.3445(3) 0.8609(3) 0.20295(16) 0.0491(11) Uani 0.884(2) 1 d D U P A 1
H12A_5 H 0.3153 0.8287 0.1807 0.074 Uiso 0.884(2) 1 calc R U P A 1
H12B_5 H 0.3970 0.8626 0.1928 0.074 Uiso 0.884(2) 1 calc R U P A 1
H12C_5 H 0.3242 0.9152 0.2038 0.074 Uiso 0.884(2) 1 calc R U P A 1
C13_5 C 0.2578(3) 0.8247(3) 0.26831(14) 0.0374(10) Uani 0.884(2) 1 d D U P A 1
H13A_5 H 0.2279 0.7909 0.2474 0.056 Uiso 0.884(2) 1 calc R U P A 1
H13B_5 H 0.2386 0.8794 0.2672 0.056 Uiso 0.884(2) 1 calc R U P A 1
H13C_5 H 0.2546 0.8045 0.3006 0.056 Uiso 0.884(2) 1 calc R U P A 1
C1_6 C 0.4741(13) 0.6934(13) 0.3313(8) 0.0297(14) Uani 0.116(2) 1 d D U P A -1
N1_6 N 0.466(3) 0.750(2) 0.3001(12) 0.0286(13) Uani 0.116(2) 1 d D U P A -1
C2_6 C 0.5110(12) 0.7353(13) 0.2544(7) 0.0343(12) Uani 0.116(2) 1 d D U P A -1
C3_6 C 0.5706(16) 0.7967(15) 0.2526(11) 0.0368(16) Uani 0.116(2) 1 d D U P A -1
H3A_6 H 0.6068 0.7828 0.2280 0.055 Uiso 0.116(2) 1 calc R U P A -1
H3B_6 H 0.5961 0.7993 0.2831 0.055 Uiso 0.116(2) 1 calc R U P A -1
H3C_6 H 0.5481 0.8486 0.2454 0.055 Uiso 0.116(2) 1 calc R U P A -1
C4_6 C 0.4624(14) 0.7023(17) 0.2162(9) 0.038(2) Uani 0.116(2) 1 d D U P A -1
H4A_6 H 0.4923 0.6676 0.1957 0.057 Uiso 0.116(2) 1 calc R U P A -1
H4B_6 H 0.4415 0.7462 0.1975 0.057 Uiso 0.116(2) 1 calc R U P A -1
H4C_6 H 0.4214 0.6715 0.2302 0.057 Uiso 0.116(2) 1 calc R U P A -1
C5_6 C 0.5645(13) 0.6691(13) 0.2693(8) 0.0388(14) Uani 0.116(2) 1 d D U P A -1
H5A_6 H 0.5690 0.6287 0.2440 0.047 Uiso 0.116(2) 1 calc R U P A -1
H5B_6 H 0.6149 0.6910 0.2761 0.047 Uiso 0.116(2) 1 calc R U P A -1
C6_6 C 0.5316(12) 0.6325(11) 0.3128(8) 0.0395(13) Uani 0.116(2) 1 d D U P A -1
C7_6 C 0.501(2) 0.5489(15) 0.3110(14) 0.0411(19) Uani 0.116(2) 1 d D U P A -1
H7A_6 H 0.5342 0.5149 0.2925 0.062 Uiso 0.116(2) 1 calc R U P A -1
H7B_6 H 0.4509 0.5497 0.2962 0.062 Uiso 0.116(2) 1 calc R U P A -1
H7C_6 H 0.4963 0.5278 0.3431 0.062 Uiso 0.116(2) 1 calc R U P A -1
C8_6 C 0.5995(13) 0.6275(16) 0.3438(9) 0.043(2) Uani 0.116(2) 1 d D U P A -1
H8A_6 H 0.6390 0.5976 0.3275 0.065 Uiso 0.116(2) 1 calc R U P A -1
H8B_6 H 0.5864 0.6002 0.3732 0.065 Uiso 0.116(2) 1 calc R U P A -1
H8C_6 H 0.6175 0.6813 0.3509 0.065 Uiso 0.116(2) 1 calc R U P A -1
C11_6 C 0.331(2) 0.819(3) 0.2605(11) 0.0371(14) Uani 0.116(2) 1 d D U P A -1
H11_6 H 0.3479 0.7621 0.2631 0.044 Uiso 0.116(2) 1 calc R U P A -1
C12_6 C 0.325(2) 0.835(2) 0.2080(11) 0.0413(19) Uani 0.116(2) 1 d D U P A -1
H12A_6 H 0.2823 0.8055 0.1949 0.062 Uiso 0.116(2) 1 calc R U P A -1
H12B_6 H 0.3711 0.8186 0.1923 0.062 Uiso 0.116(2) 1 calc R U P A -1
H12C_6 H 0.3169 0.8925 0.2030 0.062 Uiso 0.116(2) 1 calc R U P A -1
C13_6 C 0.254(2) 0.822(3) 0.2849(11) 0.0358(19) Uani 0.116(2) 1 d D U P A -1
H13A_6 H 0.2599 0.8096 0.3185 0.054 Uiso 0.116(2) 1 calc R U P A -1
H13B_6 H 0.2204 0.7822 0.2705 0.054 Uiso 0.116(2) 1 calc R U P A -1
H13C_6 H 0.2322 0.8750 0.2813 0.054 Uiso 0.116(2) 1 calc R U P A -1
C9 C 0.44601(16) 0.83224(17) 0.31390(10) 0.0212(6) Uani 1 1 d . U . . .
C10 C 0.38812(17) 0.86754(19) 0.28761(10) 0.0254(6) Uani 1 1 d D U . . .
C14 C 0.37367(18) 0.94820(18) 0.29469(10) 0.0264(6) Uani 1 1 d . U . . .
H14 H 0.3343 0.9730 0.2775 0.032 Uiso 1 1 calc R U . . .
C15 C 0.41493(18) 0.99278(18) 0.32586(10) 0.0263(6) Uani 1 1 d . U . . .
H15 H 0.4048 1.0479 0.3298 0.032 Uiso 1 1 calc R U . . .
C16 C 0.47113(17) 0.95676(17) 0.35129(10) 0.0240(6) Uani 1 1 d . U . . .
H16 H 0.4997 0.9881 0.3726 0.029 Uiso 1 1 calc R U . . .
C17 C 0.48761(16) 0.87636(17) 0.34686(10) 0.0214(6) Uani 1 1 d . U . . .
C18 C 0.54673(18) 0.84277(19) 0.37978(12) 0.0303(7) Uani 1 1 d . U . . .
H18 H 0.5521 0.7845 0.3732 0.036 Uiso 1 1 calc R U . . .
C19 C 0.62339(19) 0.8826(2) 0.37227(14) 0.0422(9) Uani 1 1 d . U . . .
H19A H 0.6614 0.8549 0.3911 0.063 Uiso 1 1 calc R U . . .
H19B H 0.6207 0.9385 0.3821 0.063 Uiso 1 1 calc R U . . .
H19C H 0.6370 0.8799 0.3388 0.063 Uiso 1 1 calc R U . . .
C20 C 0.5222(2) 0.8530(2) 0.43106(12) 0.0372(8) Uani 1 1 d . U . . .
H20A H 0.5588 0.8273 0.4519 0.056 Uiso 1 1 calc R U . . .
H20B H 0.4729 0.8284 0.4356 0.056 Uiso 1 1 calc R U . . .
H20C H 0.5192 0.9099 0.4386 0.056 Uiso 1 1 calc R U . . .
C31_1 C 0.3316(2) 0.5689(3) 0.42142(19) 0.0242(8) Uani 0.884(2) 1 d D U P A 1
N3_1 N 0.2741(3) 0.5728(2) 0.44966(18) 0.0201(6) Uani 0.884(2) 1 d D U P A 1
C32_1 C 0.2429(2) 0.4909(2) 0.46499(13) 0.0255(7) Uani 0.884(2) 1 d D U P A 1
C33_1 C 0.1712(2) 0.4701(2) 0.43881(15) 0.0335(8) Uani 0.884(2) 1 d D U P A 1
H33A_1 H 0.1612 0.4130 0.4420 0.050 Uiso 0.884(2) 1 calc R U P A 1
H33B_1 H 0.1769 0.4836 0.4054 0.050 Uiso 0.884(2) 1 calc R U P A 1
H33C_1 H 0.1293 0.5004 0.4522 0.050 Uiso 0.884(2) 1 calc R U P A 1
C34_1 C 0.2280(2) 0.4897(2) 0.51766(14) 0.0365(8) Uani 0.884(2) 1 d D U P A 1
H34A_1 H 0.2490 0.4410 0.5313 0.055 Uiso 0.884(2) 1 calc R U P A 1
H34B_1 H 0.1738 0.4912 0.5233 0.055 Uiso 0.884(2) 1 calc R U P A 1
H34C_1 H 0.2516 0.5363 0.5323 0.055 Uiso 0.884(2) 1 calc R U P A 1
C35_1 C 0.3085(2) 0.4378(2) 0.45147(13) 0.0274(7) Uani 0.884(2) 1 d D U P A 1
H35A_1 H 0.2903 0.3853 0.4404 0.033 Uiso 0.884(2) 1 calc R U P A 1
H35B_1 H 0.3419 0.4294 0.4789 0.033 Uiso 0.884(2) 1 calc R U P A 1
C36_1 C 0.3504(2) 0.4810(3) 0.41195(16) 0.0273(7) Uani 0.884(2) 1 d D U P A 1
C37_1 C 0.3212(3) 0.4569(4) 0.36281(16) 0.0310(10) Uani 0.884(2) 1 d D U P A 1
H37A_1 H 0.3298 0.3998 0.3579 0.047 Uiso 0.884(2) 1 calc R U P A 1
H37B_1 H 0.3479 0.4873 0.3386 0.047 Uiso 0.884(2) 1 calc R U P A 1
H37C_1 H 0.2674 0.4681 0.3608 0.047 Uiso 0.884(2) 1 calc R U P A 1
C38_1 C 0.4340(2) 0.4625(2) 0.41566(16) 0.0347(9) Uani 0.884(2) 1 d D U P A 1
H38A_1 H 0.4420 0.4052 0.4115 0.052 Uiso 0.884(2) 1 calc R U P A 1
H38B_1 H 0.4524 0.4788 0.4468 0.052 Uiso 0.884(2) 1 calc R U P A 1
H38C_1 H 0.4612 0.4917 0.3911 0.052 Uiso 0.884(2) 1 calc R U P A 1
C41_1 C 0.3626(2) 0.6375(3) 0.5282(2) 0.0309(9) Uani 0.884(2) 1 d D U P A 1
H41_1 H 0.3735 0.5896 0.5084 0.037 Uiso 0.884(2) 1 calc R U P A 1
C42_1 C 0.3628(3) 0.6121(3) 0.58017(19) 0.0375(11) Uani 0.884(2) 1 d D U P A 1
H42A_1 H 0.4092 0.5831 0.5871 0.056 Uiso 0.884(2) 1 calc R U P A 1
H42B_1 H 0.3196 0.5776 0.5863 0.056 Uiso 0.884(2) 1 calc R U P A 1
H42C_1 H 0.3598 0.6595 0.6003 0.056 Uiso 0.884(2) 1 calc R U P A 1
C43_1 C 0.4252(3) 0.6987(3) 0.52053(19) 0.0381(10) Uani 0.884(2) 1 d D U P A 1
H43A_1 H 0.4736 0.6749 0.5289 0.057 Uiso 0.884(2) 1 calc R U P A 1
H43B_1 H 0.4161 0.7455 0.5404 0.057 Uiso 0.884(2) 1 calc R U P A 1
H43C_1 H 0.4260 0.7149 0.4873 0.057 Uiso 0.884(2) 1 calc R U P A 1
C31_2 C 0.318(2) 0.5693(17) 0.4187(14) 0.0249(12) Uani 0.116(2) 1 d D U P A -1
N3_2 N 0.272(3) 0.5767(15) 0.4540(14) 0.0234(13) Uani 0.116(2) 1 d D U P A -1
C32_2 C 0.2484(13) 0.4964(16) 0.4765(8) 0.0281(11) Uani 0.116(2) 1 d D U P A -1
C33_2 C 0.1646(11) 0.4920(15) 0.4770(10) 0.0314(15) Uani 0.116(2) 1 d D U P A -1
H33A_2 H 0.1441 0.5419 0.4895 0.047 Uiso 0.116(2) 1 calc R U P A -1
H33B_2 H 0.1486 0.4475 0.4970 0.047 Uiso 0.116(2) 1 calc R U P A -1
H33C_2 H 0.1462 0.4836 0.4448 0.047 Uiso 0.116(2) 1 calc R U P A -1
C34_2 C 0.2818(15) 0.4868(15) 0.5257(8) 0.0290(18) Uani 0.116(2) 1 d D U P A -1
H34A_2 H 0.2456 0.4598 0.5462 0.044 Uiso 0.116(2) 1 calc R U P A -1
H34B_2 H 0.2935 0.5394 0.5388 0.044 Uiso 0.116(2) 1 calc DR U P A -1
H34C_2 H 0.3278 0.4550 0.5238 0.044 Uiso 0.116(2) 1 calc R U P A -1
C35_2 C 0.2777(14) 0.4365(13) 0.4414(9) 0.0288(13) Uani 0.116(2) 1 d D U P A -1
H35A_2 H 0.3001 0.3902 0.4578 0.035 Uiso 0.116(2) 1 calc R U P A -1
H35B_2 H 0.2368 0.4174 0.4207 0.035 Uiso 0.116(2) 1 calc R U P A -1
C36_2 C 0.3355(13) 0.4801(18) 0.4135(10) 0.0286(11) Uani 0.116(2) 1 d D U P A -1
C37_2 C 0.337(2) 0.457(3) 0.3609(10) 0.0292(18) Uani 0.116(2) 1 d D U P A -1
H37A_2 H 0.3357 0.3988 0.3579 0.044 Uiso 0.116(2) 1 calc R U P A -1
H37B_2 H 0.3830 0.4774 0.3463 0.044 Uiso 0.116(2) 1 calc R U P A -1
H37C_2 H 0.2933 0.4799 0.3449 0.044 Uiso 0.116(2) 1 calc R U P A -1
C38_2 C 0.4158(14) 0.464(2) 0.4319(11) 0.0308(18) Uani 0.116(2) 1 d D U P A -1
H38A_2 H 0.4335 0.4125 0.4196 0.046 Uiso 0.116(2) 1 calc R U P A -1
H38B_2 H 0.4152 0.4619 0.4664 0.046 Uiso 0.116(2) 1 calc R U P A -1
H38C_2 H 0.4494 0.5064 0.4214 0.046 Uiso 0.116(2) 1 calc R U P A -1
C41_2 C 0.3678(13) 0.653(2) 0.5283(16) 0.0331(14) Uani 0.116(2) 1 d D U P A -1
H41_2 H 0.3884 0.6075 0.5098 0.040 Uiso 0.116(2) 1 calc DR U P A -1
C42_2 C 0.372(3) 0.636(2) 0.5815(15) 0.0339(19) Uani 0.116(2) 1 d D U P A -1
H42A_2 H 0.4122 0.6684 0.5956 0.051 Uiso 0.116(2) 1 calc R U P A -1
H42B_2 H 0.3831 0.5795 0.5865 0.051 Uiso 0.116(2) 1 calc DR U P A -1
H42C_2 H 0.3242 0.6495 0.5963 0.051 Uiso 0.116(2) 1 calc R U P A -1
C43_2 C 0.416(2) 0.7287(19) 0.5208(15) 0.0341(19) Uani 0.116(2) 1 d D U P A -1
H43A_2 H 0.4680 0.7171 0.5287 0.051 Uiso 0.116(2) 1 calc R U P A -1
H43B_2 H 0.3969 0.7715 0.5411 0.051 Uiso 0.116(2) 1 calc R U P A -1
H43C_2 H 0.4123 0.7453 0.4877 0.051 Uiso 0.116(2) 1 calc R U P A -1
C39 C 0.24628(16) 0.64476(16) 0.47392(10) 0.0202(6) Uani 1 1 d . U . . .
C40 C 0.28736(17) 0.67193(18) 0.51301(10) 0.0254(6) Uani 1 1 d D U . . .
C44 C 0.25771(19) 0.73528(18) 0.53851(11) 0.0306(7) Uani 1 1 d . U . . .
H44 H 0.2848 0.7553 0.5648 0.037 Uiso 1 1 calc R U . . .
C45 C 0.19047(19) 0.76968(18) 0.52674(11) 0.0298(7) Uani 1 1 d . U . . .
H45 H 0.1706 0.8117 0.5454 0.036 Uiso 1 1 calc R U . . .
C46 C 0.15211(16) 0.74291(17) 0.48777(10) 0.0247(6) Uani 1 1 d . U . . .
H46 H 0.1062 0.7679 0.4794 0.030 Uiso 1 1 calc R U . . .
C47 C 0.17848(16) 0.68048(16) 0.46041(10) 0.0203(6) Uani 1 1 d . U . . .
C48 C 0.13375(16) 0.65747(17) 0.41702(10) 0.0224(6) Uani 1 1 d . U . . .
H48 H 0.1585 0.6108 0.4016 0.027 Uiso 1 1 calc R U . . .
C49 C 0.1306(2) 0.72641(18) 0.38189(12) 0.0311(7) Uani 1 1 d . U . . .
H49A H 0.1059 0.7086 0.3529 0.047 Uiso 1 1 calc R U . . .
H49B H 0.1817 0.7442 0.3746 0.047 Uiso 1 1 calc R U . . .
H49C H 0.1022 0.7707 0.3956 0.047 Uiso 1 1 calc R U . . .
C50 C 0.05280(17) 0.63458(18) 0.42974(13) 0.0310(7) Uani 1 1 d . U . . .
H50A H 0.0259 0.6186 0.4011 0.046 Uiso 1 1 calc R U . . .
H50B H 0.0275 0.6804 0.4440 0.046 Uiso 1 1 calc R U . . .
H50C H 0.0533 0.5901 0.4522 0.046 Uiso 1 1 calc R U . . .
Se1_3 Se 0.33817(8) 0.75310(11) 0.39476(5) 0.01897(17) Uani 0.884(2) 1 d . U P A 1
B1_3 B 0.3567(2) 0.6750(2) 0.34138(15) 0.0261(7) Uani 0.884(2) 1 d D U P A 1
C21_3 C 0.2827(2) 0.6423(3) 0.31884(16) 0.0275(8) Uani 0.884(2) 1 d D U P A 1
N2_3 N 0.2266(2) 0.62001(19) 0.30369(11) 0.0327(7) Uani 0.884(2) 1 d D U P A 1
B2_3 B 0.3782(2) 0.6402(2) 0.39820(16) 0.0253(7) Uani 0.884(2) 1 d . U P A 1
C51_3 C 0.4646(2) 0.6379(2) 0.40913(16) 0.0296(8) Uani 0.884(2) 1 d . U P A 1
N4_3 N 0.5278(2) 0.63885(19) 0.41627(14) 0.0393(8) Uani 0.884(2) 1 d . U P A 1
Se1_4 Se 0.3497(7) 0.7537(10) 0.4019(4) 0.0312(17) Uani 0.116(2) 1 d . U P A -1
B1_4 B 0.4308(15) 0.6785(17) 0.3798(9) 0.0276(13) Uani 0.116(2) 1 d D U P A -1
C21_4 C 0.4816(19) 0.652(2) 0.4220(11) 0.0307(15) Uani 0.116(2) 1 d D U P A -1
N2_4 N 0.5229(13) 0.6318(14) 0.4509(9) 0.0332(18) Uani 0.116(2) 1 d D U P A -1
B2_4 B 0.3425(19) 0.6415(17) 0.3778(12) 0.0253(11) Uani 0.116(2) 1 d . U P A -1
C51_4 C 0.305(2) 0.632(2) 0.3313(13) 0.0288(14) Uani 0.116(2) 1 d . U P A -1
N4_4 N 0.2705(18) 0.6181(17) 0.2992(10) 0.0309(18) Uani 0.116(2) 1 d . U P A -1

loop_
_atom_site_aniso_label
_atom_site_aniso_U_11
_atom_site_aniso_U_22
_atom_site_aniso_U_33
_atom_site_aniso_U_23
_atom_site_aniso_U_13
_atom_site_aniso_U_12
C1_5 0.0311(16) 0.0238(14) 0.0326(16) -0.0072(13) 0.0121(14) -0.0046(13)
N1_5 0.0247(12) 0.0226(11) 0.0294(13) -0.0061(12) 0.0119(11) -0.0049(12)
C2_5 0.0337(15) 0.0294(14) 0.0408(16) -0.0085(13) 0.0224(13) -0.0064(13)
C3_5 0.0355(18) 0.0336(17) 0.054(2) -0.0060(16) 0.0224(16) -0.0002(15)
C4_5 0.034(2) 0.0308(18) 0.034(2) -0.0030(15) 0.0168(16) -0.0037(16)
C5_5 0.0413(18) 0.0345(16) 0.0474(19) -0.0118(15) 0.0240(16) -0.0082(15)
C6_5 0.0438(18) 0.0294(15) 0.0454(18) -0.0119(15) 0.0253(15) -0.0083(15)
C7_5 0.062(3) 0.045(2) 0.048(3) -0.028(2) 0.029(2) -0.024(2)
C8_5 0.049(2) 0.0286(17) 0.054(3) -0.0105(18) 0.028(2) -0.0029(17)
C11_5 0.0355(18) 0.0491(18) 0.0218(18) -0.0022(17) -0.0033(16) -0.0097(16)
C12_5 0.051(3) 0.070(3) 0.0261(19) 0.001(2) -0.0051(19) -0.016(2)
C13_5 0.0343(19) 0.048(2) 0.029(2) 0.001(2) -0.008(2) -0.0096(17)
C1_6 0.030(2) 0.024(2) 0.036(3) -0.007(2) 0.014(2) -0.003(2)
N1_6 0.028(2) 0.024(2) 0.033(2) -0.007(2) 0.015(2) -0.004(2)
C2_6 0.034(2) 0.030(2) 0.039(2) -0.008(2) 0.019(2) -0.005(2)
C3_6 0.035(3) 0.032(3) 0.043(3) -0.007(3) 0.020(3) -0.004(3)
C4_6 0.038(4) 0.033(4) 0.044(4) -0.011(4) 0.021(4) -0.008(4)
C5_6 0.038(3) 0.033(2) 0.046(3) -0.008(2) 0.022(2) -0.004(2)
C6_6 0.040(2) 0.031(2) 0.048(2) -0.009(2) 0.023(2) -0.003(2)
C7_6 0.045(3) 0.029(3) 0.049(3) -0.011(3) 0.025(3) -0.003(3)
C8_6 0.040(4) 0.037(4) 0.053(4) -0.008(4) 0.022(4) 0.001(4)
C11_6 0.037(3) 0.051(3) 0.023(3) 0.000(3) -0.004(2) -0.010(2)
C12_6 0.042(3) 0.057(3) 0.025(3) 0.000(3) -0.004(3) -0.014(3)
C13_6 0.034(3) 0.049(3) 0.024(3) -0.001(3) -0.006(3) -0.009(3)
C9 0.0214(13) 0.0195(12) 0.0225(13) -0.0019(11) 0.0104(11) -0.0028(11)
C10 0.0244(14) 0.0354(14) 0.0164(12) 0.0012(12) 0.0045(11) -0.0056(12)
C14 0.0270(15) 0.0325(15) 0.0196(14) 0.0078(12) 0.0022(12) 0.0022(13)
C15 0.0322(16) 0.0216(14) 0.0252(15) 0.0064(12) 0.0049(13) -0.0006(12)
C16 0.0271(15) 0.0215(13) 0.0235(14) 0.0000(12) 0.0012(12) -0.0063(12)
C17 0.0202(13) 0.0207(12) 0.0234(14) 0.0012(11) 0.0043(11) -0.0034(11)
C18 0.0267(16) 0.0250(15) 0.0391(17) 0.0007(13) -0.0059(14) -0.0007(13)
C19 0.0273(18) 0.040(2) 0.059(2) 0.0008(18) -0.0080(17) -0.0050(16)
C20 0.040(2) 0.0351(18) 0.0361(19) 0.0041(15) -0.0137(16) 0.0042(16)
C31_1 0.0235(17) 0.0194(13) 0.0297(14) -0.0019(11) 0.0024(14) -0.0001(13)
N3_1 0.0209(12) 0.0140(11) 0.0255(15) 0.0007(11) 0.0009(12) -0.0014(10)
C32_1 0.0277(14) 0.0154(12) 0.0332(15) 0.0039(13) 0.0033(13) -0.0028(11)
C33_1 0.0289(17) 0.0193(14) 0.0524(19) 0.0021(14) -0.0005(16) -0.0020(13)
C34_1 0.0458(19) 0.0243(16) 0.0393(18) 0.0087(14) 0.0115(16) -0.0044(15)
C35_1 0.0251(16) 0.0190(14) 0.0381(17) 0.0020(13) -0.0011(14) 0.0004(13)
C36_1 0.0290(16) 0.0174(12) 0.0357(14) -0.0006(11) 0.0066(13) -0.0003(13)
C37_1 0.036(2) 0.0187(15) 0.0387(18) -0.0047(14) 0.0102(16) -0.0018(19)
C38_1 0.0326(19) 0.0217(15) 0.050(2) -0.0033(18) 0.0078(17) 0.0024(16)
C41_1 0.0264(15) 0.038(2) 0.0285(15) 0.0035(17) -0.0028(13) -0.0080(15)
C42_1 0.035(2) 0.048(3) 0.0286(17) 0.004(2) -0.0045(16) -0.005(2)
C43_1 0.030(2) 0.046(2) 0.0386(19) 0.003(2) -0.0046(16) -0.0109(19)
C31_2 0.026(2) 0.017(2) 0.032(2) -0.002(2) 0.005(2) -0.001(2)
N3_2 0.024(2) 0.017(2) 0.029(2) 0.001(2) 0.003(2) -0.002(2)
C32_2 0.0295(19) 0.0176(19) 0.037(2) 0.0037(19) 0.0035(19) -0.0024(19)
C33_2 0.033(3) 0.020(3) 0.041(3) 0.006(3) 0.004(3) -0.003(3)
C34_2 0.034(3) 0.017(3) 0.037(3) 0.007(3) 0.006(3) -0.004(3)
C35_2 0.029(2) 0.018(2) 0.040(2) 0.002(2) 0.003(2) -0.002(2)
C36_2 0.029(2) 0.0187(19) 0.038(2) -0.0017(19) 0.0055(19) 0.0002(19)
C37_2 0.031(3) 0.018(3) 0.038(3) -0.003(3) 0.008(3) -0.001(3)
C38_2 0.032(3) 0.020(3) 0.041(3) -0.002(3) 0.009(3) 0.000(3)
C41_2 0.029(2) 0.040(3) 0.030(2) 0.003(3) -0.003(2) -0.007(2)
C42_2 0.031(3) 0.042(4) 0.029(3) 0.004(3) -0.003(3) -0.008(3)
C43_2 0.027(3) 0.041(4) 0.034(3) 0.003(3) -0.004(3) -0.009(3)
C39 0.0212(13) 0.0172(12) 0.0222(13) 0.0005(10) 0.0045(11) -0.0034(11)
C40 0.0269(14) 0.0266(13) 0.0227(13) 0.0040(11) 0.0034(12) -0.0075(12)
C44 0.0391(16) 0.0287(16) 0.0241(14) -0.0023(12) 0.0028(13) -0.0118(13)
C45 0.0382(16) 0.0220(15) 0.0291(15) -0.0046(12) 0.0102(13) -0.0052(12)
C46 0.0253(14) 0.0190(13) 0.0297(14) 0.0030(12) 0.0088(12) -0.0008(12)
C47 0.0220(14) 0.0163(12) 0.0228(13) 0.0018(11) 0.0069(11) -0.0031(10)
C48 0.0206(14) 0.0189(13) 0.0278(15) -0.0018(12) 0.0007(12) -0.0005(11)
C49 0.0354(18) 0.0255(15) 0.0325(17) 0.0016(13) -0.0035(15) 0.0019(13)
C50 0.0223(16) 0.0225(15) 0.048(2) -0.0074(14) 0.0019(15) 0.0008(13)
Se1_3 0.0205(4) 0.0147(2) 0.0217(3) -0.0021(3) 0.0066(3) -0.0015(3)
B1_3 0.0292(16) 0.0181(14) 0.0309(16) -0.0064(13) 0.0096(14) -0.0042(13)
C21_3 0.0311(19) 0.0227(16) 0.0288(19) -0.0060(14) 0.0092(15) -0.0059(15)
N2_3 0.0351(17) 0.0300(15) 0.0332(16) -0.0053(13) 0.0082(15) -0.0089(15)
B2_3 0.0258(15) 0.0166(13) 0.0336(15) -0.0035(13) 0.0077(14) -0.0007(12)
C51_3 0.0269(17) 0.0185(16) 0.0432(19) -0.0016(14) 0.0080(15) -0.0003(14)
N4_3 0.0286(17) 0.0292(15) 0.060(2) 0.0021(15) 0.0042(16) -0.0005(14)
Se1_4 0.032(3) 0.025(2) 0.037(3) -0.005(2) 0.005(2) 0.004(2)
B1_4 0.027(2) 0.020(2) 0.036(2) -0.004(2) 0.009(2) -0.002(2)
C21_4 0.026(3) 0.021(3) 0.044(3) -0.002(3) 0.008(3) 0.000(3)
N2_4 0.027(3) 0.024(3) 0.049(3) 0.000(3) 0.006(3) 0.000(3)
B2_4 0.026(2) 0.019(2) 0.031(2) -0.0039(19) 0.007(2) -0.002(2)
C51_4 0.031(3) 0.024(3) 0.032(3) -0.005(3) 0.008(3) -0.005(3)
N4_4 0.034(3) 0.026(3) 0.033(3) -0.005(3) 0.008(3) -0.005(3)

loop_
_atom_type_symbol
_atom_type_description
_atom_type_scat_dispersion_real
_atom_type_scat_dispersion_imag
_atom_type_scat_source
C C 0.0033 0.0016 'International Tables Vol C Tables 4.2.6.8 and 6.1.1.4'
H H 0.0000 0.0000 'International Tables Vol C Tables 4.2.6.8 and 6.1.1.4'
B B 0.0013 0.0007 'International Tables Vol C Tables 4.2.6.8 and 6.1.1.4'
N N 0.0061 0.0033 'International Tables Vol C Tables 4.2.6.8 and 6.1.1.4'
Se Se -0.0929 2.2259 'International Tables Vol C Tables 4.2.6.8 and 6.1.1.4'

loop_
_geom_angle_atom_site_label_1
_geom_angle_atom_site_label_2
_geom_angle_atom_site_label_3
_geom_angle
C1_6 C1_5 N1_6 64(2)
C1_6 C1_5 N1_5 61.9(12)
N1_6 C1_5 N1_5 3(2)
C1_6 C1_5 C6_5 101.6(10)
N1_6 C1_5 C6_5 107.6(11)
N1_5 C1_5 C6_5 109.0(3)
C1_6 C1_5 B1_3 101.9(10)
N1_6 C1_5 B1_3 128.4(11)
N1_5 C1_5 B1_3 127.0(3)
C6_5 C1_5 B1_3 123.9(3)
C1_6 N1_5 C1_5 52.1(12)
C1_6 N1_5 C9 125.8(10)
C1_5 N1_5 C9 125.8(4)
C1_6 N1_5 C2_5 102.4(9)
C1_5 N1_5 C2_5 113.6(4)
C9 N1_5 C2_5 118.2(4)
C1_6 N1_5 C2_6 112.4(12)
C1_5 N1_5 C2_6 102.7(10)
C9 N1_5 C2_6 118.9(9)
C2_5 N1_5 C2_6 22.7(8)
C2_6 C2_5 C3_6 99(2)
C2_6 C2_5 C5_6 101(2)
C3_6 C2_5 C5_6 120.4(18)
C2_6 C2_5 C5_5 47(2)
C3_6 C2_5 C5_5 123.6(16)
C5_6 C2_5 C5_5 54.9(12)
C2_6 C2_5 N1_6 80(3)
C3_6 C2_5 N1_6 121.7(18)
C5_6 C2_5 N1_6 116.7(15)
C5_5 C2_5 N1_6 98(2)
C2_6 C2_5 C3_5 157(2)
C3_6 C2_5 C3_5 90.0(14)
C5_6 C2_5 C3_5 56.6(12)
C5_5 C2_5 C3_5 111.5(3)
N1_6 C2_5 C3_5 112.4(17)
C2_6 C2_5 C4_5 79(2)
C3_6 C2_5 C4_5 21.2(14)
C5_6 C2_5 C4_5 131.8(9)
C5_5 C2_5 C4_5 112.2(3)
N1_6 C2_5 C4_5 111.0(11)
C3_5 C2_5 C4_5 111.2(3)
C2_6 C2_5 N1_5 83(2)
C3_6 C2_5 N1_5 121.4(16)
C5_6 C2_5 N1_5 116.4(9)
C5_5 C2_5 N1_5 99.8(4)
N1_6 C2_5 N1_5 2(2)
C3_5 C2_5 N1_5 110.2(4)
C4_5 C2_5 N1_5 111.5(3)
C5_6 C3_5 C2_5 52.2(9)
C5_6 C3_5 C6_6 49.9(8)
C2_5 C3_5 C6_6 75.7(7)
C5_6 C3_5 C8_6 86.4(11)
C2_5 C3_5 C8_6 120.2(7)
C6_6 C3_5 C8_6 45.0(6)
C5_6 C3_5 C3_6 80.1(11)
C2_5 C3_5 C3_6 39.3(7)
C6_6 C3_5 C3_6 114.9(9)
C8_6 C3_5 C3_6 159.2(10)
C5_6 C3_5 H3A_5 76.7
C2_5 C3_5 H3A_5 109.5
C6_6 C3_5 H3A_5 107.9
C8_6 C3_5 H3A_5 97.4
C3_6 C3_5 H3A_5 94.8
C5_6 C3_5 H3B_5 84.1
C2_5 C3_5 H3B_5 109.5
C6_6 C3_5 H3B_5 37.2
C8_6 C3_5 H3B_5 13.3
C3_6 C3_5 H3B_5 147.1
H3A_5 C3_5 H3B_5 109.5
C5_6 C3_5 H3C_5 161.0
C2_5 C3_5 H3C_5 109.5
C6_6 C3_5 H3C_5 137.5
C8_6 C3_5 H3C_5 109.9
C3_6 C3_5 H3C_5 81.5
H3A_5 C3_5 H3C_5 109.5
H3B_5 C3_5 H3C_5 109.5
C3_6 C4_5 C2_5 51(2)
C3_6 C4_5 C2_6 73(2)
C2_5 C4_5 C2_6 23.1(8)
C3_6 C4_5 H4A_5 83.1
C2_5 C4_5 H4A_5 109.5
C2_6 C4_5 H4A_5 110.6
C3_6 C4_5 H4B_5 78.9
C2_5 C4_5 H4B_5 109.5
C2_6 C4_5 H4B_5 127.0
H4A_5 C4_5 H4B_5 109.5
C3_6 C4_5 H4C_5 160.3
C2_5 C4_5 H4C_5 109.5
C2_6 C4_5 H4C_5 88.1
H4A_5 C4_5 H4C_5 109.5
H4B_5 C4_5 H4C_5 109.5
C2_6 C5_5 C4_6 78.2(13)
C2_6 C5_5 C5_6 75.7(12)
C4_6 C5_5 C5_6 152.7(16)
C2_6 C5_5 C2_5 22.4(10)
C4_6 C5_5 C2_5 100.5(12)
C5_6 C5_5 C2_5 53.4(10)
C2_6 C5_5 C6_5 109.1(11)
C4_6 C5_5 C6_5 98.4(14)
C5_6 C5_5 C6_5 97.6(9)
C2_5 C5_5 C6_5 107.0(3)
C2_6 C5_5 H5A_5 126.8
C4_6 C5_5 H5A_5 128.3
C5_6 C5_5 H5A_5 64.9
C2_5 C5_5 H5A_5 110.3
C6_5 C5_5 H5A_5 110.3
C2_6 C5_5 H5B_5 89.3
C4_6 C5_5 H5B_5 19.8
C5_6 C5_5 H5B_5 151.5
C2_5 C5_5 H5B_5 110.3
C6_5 C5_5 H5B_5 110.3
H5A_5 C5_5 H5B_5 108.6
C8_5 C6_5 C5_5 111.9(4)
C8_5 C6_5 C7_5 107.4(4)
C5_5 C6_5 C7_5 110.3(4)
C8_5 C6_5 C1_5 113.0(4)
C5_5 C6_5 C1_5 102.1(3)
C7_5 C6_5 C1_5 112.2(3)
C8_5 C6_5 C6_6 54.9(7)
C5_5 C6_5 C6_6 80.5(6)
C7_5 C6_5 C6_6 162.3(7)
C1_5 C6_5 C6_6 77.7(6)
C8_5 C6_5 C7_6 9.3(12)
C5_5 C6_5 C7_6 113.4(12)
C7_5 C6_5 C7_6 114.2(9)
C1_5 C6_5 C7_6 103.9(12)
C6_6 C6_5 C7_6 48.2(8)
C6_5 C7_5 H7A_5 109.5
C6_5 C7_5 H7B_5 109.5
H7A_5 C7_5 H7B_5 109.5
C6_5 C7_5 H7C_5 109.5
H7A_5 C7_5 H7C_5 109.5
H7B_5 C7_5 H7C_5 109.5
C6_5 C8_5 C6_6 73.2(8)
C6_5 C8_5 H8A_5 109.5
C6_6 C8_5 H8A_5 120.0
C6_5 C8_5 H8B_5 109.5
C6_6 C8_5 H8B_5 126.4
H8A_5 C8_5 H8B_5 109.5
C6_5 C8_5 H8C_5 109.5
C6_6 C8_5 H8C_5 36.4
H8A_5 C8_5 H8C_5 109.5
H8B_5 C8_5 H8C_5 109.5
C12_6 C11_5 C10 133.5(17)
C12_6 C11_5 C13_5 95.3(18)
C10 C11_5 C13_5 110.1(4)
C12_6 C11_5 C12_5 21.4(16)
C10 C11_5 C12_5 112.2(4)
C13_5 C11_5 C12_5 108.8(4)
C12_6 C11_5 C13_6 109(2)
C10 C11_5 C13_6 98.9(14)
C13_5 C11_5 C13_6 14.0(13)
C12_5 C11_5 C13_6 122.0(15)
C12_6 C11_5 H11_5 98.6
C10 C11_5 H11_5 108.6
C13_5 C11_5 H11_5 108.6
C12_5 C11_5 H11_5 108.6
C13_6 C11_5 H11_5 105.7
C12_6 C12_5 C11_5 55(4)
C12_6 C12_5 C11_6 53(4)
C11_5 C12_5 C11_6 4.6(14)
C12_6 C12_5 H12A_5 54.7
C11_5 C12_5 H12A_5 109.5
C11_6 C12_5 H12A_5 107.1
C12_6 C12_5 H12B_5 132.8
C11_5 C12_5 H12B_5 109.5
C11_6 C12_5 H12B_5 114.1
H12A_5 C12_5 H12B_5 109.5
C12_6 C12_5 H12C_5 117.7
C11_5 C12_5 H12C_5 109.5
C11_6 C12_5 H12C_5 107.1
H12A_5 C12_5 H12C_5 109.5
H12B_5 C12_5 H12C_5 109.5
C11_6 C13_5 C11_5 8.6(18)
C11_6 C13_5 H13A_5 112.9
C11_5 C13_5 H13A_5 109.5
C11_6 C13_5 H13B_5 114.3
C11_5 C13_5 H13B_5 109.5
H13A_5 C13_5 H13B_5 109.5
C11_6 C13_5 H13C_5 100.9
C11_5 C13_5 H13C_5 109.5
H13A_5 C13_5 H13C_5 109.5
H13B_5 C13_5 H13C_5 109.5
C1_5 C1_6 N1_5 65.9(13)
C1_5 C1_6 N1_6 64(3)
N1_5 C1_6 N1_6 3(3)
C1_5 C1_6 C6_6 104.1(17)
N1_5 C1_6 C6_6 110.1(14)
N1_6 C1_6 C6_6 109.2(16)
C1_5 C1_6 B1_4 98.7(17)
N1_5 C1_6 B1_4 129.1(17)
N1_6 C1_6 B1_4 129.9(18)
C6_6 C1_6 B1_4 120.8(18)
C1_5 N1_6 C1_6 51.9(17)
C1_5 N1_6 C9 126(2)
C1_6 N1_6 C9 122(3)
C1_5 N1_6 C2_5 116(2)
C1_6 N1_6 C2_5 102(2)
C9 N1_6 C2_5 118(3)
C1_5 N1_6 C2_6 106(3)
C1_6 N1_6 C2_6 112.9(17)
C9 N1_6 C2_6 120(2)
C2_5 N1_6 C2_6 23.2(8)
C2_5 C2_6 C5_5 111(3)
C2_5 C2_6 C3_6 57(2)
C5_5 C2_6 C3_6 133(2)
C2_5 C2_6 C4_6 162(3)
C5_5 C2_6 C4_6 51.6(14)
C3_6 C2_6 C4_6 130.4(19)
C2_5 C2_6 C5_6 55(2)
C5_5 C2_6 C5_6 55.9(14)
C3_6 C2_6 C5_6 93.9(16)
C4_6 C2_6 C5_6 107.1(19)
C2_5 C2_6 C4_5 78(2)
C5_5 C2_6 C4_5 136.6(18)
C3_6 C2_6 C4_5 22.1(12)
C4_6 C2_6 C4_5 112.2(16)
C5_6 C2_6 C4_5 113.9(15)
C2_5 C2_6 N1_6 77(3)
C5_5 C2_6 N1_6 114(2)
C3_6 C2_6 N1_6 107(2)
C4_6 C2_6 N1_6 112(2)
C5_6 C2_6 N1_6 102.2(15)
C4_5 C2_6 N1_6 109.5(19)
C2_5 C2_6 N1_5 75(2)
C5_5 C2_6 N1_5 114.6(16)
C3_6 C2_6 N1_5 105.4(19)
C4_6 C2_6 N1_5 113.5(18)
C5_6 C2_6 N1_5 101.0(13)
C4_5 C2_6 N1_5 108.7(15)
N1_6 C2_6 N1_5 2(2)
C4_5 C3_6 C2_5 108(3)
C4_5 C3_6 C2_6 85(3)
C2_5 C3_6 C2_6 24.3(9)
C4_5 C3_6 C3_5 158(3)
C2_5 C3_6 C3_5 50.7(10)
C2_6 C3_6 C3_5 73.8(11)
C4_5 C3_6 H3A_6 93.1
C2_5 C3_6 H3A_6 114.8
C2_6 C3_6 H3A_6 109.5
C3_5 C3_6 H3A_6 96.0
C4_5 C3_6 H3B_6 146.2
C2_5 C3_6 H3B_6 85.7
C2_6 C3_6 H3B_6 109.5
C3_5 C3_6 H3B_6 45.9
H3A_6 C3_6 H3B_6 109.5
C4_5 C3_6 H3C_6 37.4
C2_5 C3_6 H3C_6 124.5
C2_6 C3_6 H3C_6 109.5
C3_5 C3_6 H3C_6 150.6
H3A_6 C3_6 H3C_6 109.5
H3B_6 C3_6 H3C_6 109.5
C5_5 C4_6 C2_6 50.3(12)
C5_5 C4_6 H4A_6 72.7
C2_6 C4_6 H4A_6 109.5
C5_5 C4_6 H4B_6 156.1
C2_6 C4_6 H4B_6 109.5
H4A_6 C4_6 H4B_6 109.5
C5_5 C4_6 H4C_6 91.3
C2_6 C4_6 H4C_6 109.5
H4A_6 C4_6 H4C_6 109.5
H4B_6 C4_6 H4C_6 109.5
C2_5 C5_6 C5_5 71.7(11)
C2_5 C5_6 C3_5 71.2(13)
C5_5 C5_6 C3_5 142.9(17)
C2_5 C5_6 C6_6 102.2(14)
C5_5 C5_6 C6_6 102.2(16)
C3_5 C5_6 C6_6 86.4(15)
C2_5 C5_6 C2_6 23.4(9)
C5_5 C5_6 C2_6 48.4(11)
C3_5 C5_6 C2_6 94.5(15)
C6_6 C5_6 C2_6 106.4(14)
C2_5 C5_6 H5A_6 131.6
C5_5 C5_6 H5A_6 67.3
C3_5 C5_6 H5A_6 143.2
C6_6 C5_6 H5A_6 110.4
C2_6 C5_6 H5A_6 110.4
C2_5 C5_6 H5B_6 91.4
C5_5 C5_6 H5B_6 145.8
C3_5 C5_6 H5B_6 35.2
C6_6 C5_6 H5B_6 110.4
C2_6 C5_6 H5B_6 110.4
H5A_6 C5_6 H5B_6 108.6
C5_6 C6_6 C8_6 101.0(16)
C5_6 C6_6 C7_6 120(2)
C8_6 C6_6 C7_6 105.3(19)
C5_6 C6_6 C1_6 105.6(13)
C8_6 C6_6 C1_6 112.1(18)
C7_6 C6_6 C1_6 113(2)
C5_6 C6_6 C8_5 106.2(16)
C8_6 C6_6 C8_5 119.8(16)
C7_6 C6_6 C8_5 16.8(16)
C1_6 C6_6 C8_5 110.5(16)
C5_6 C6_6 C6_5 79.2(13)
C8_6 C6_6 C6_5 170.7(16)
C7_6 C6_6 C6_5 67.1(17)
C1_6 C6_6 C6_5 76.6(13)
C8_5 C6_6 C6_5 51.9(8)
C5_6 C6_6 C3_5 43.7(11)
C8_6 C6_6 C3_5 67.8(12)
C7_6 C6_6 C3_5 154.7(19)
C1_6 C6_6 C3_5 92.2(12)
C8_5 C6_6 C3_5 147.8(13)
C6_5 C6_6 C3_5 116.5(10)
C6_6 C7_6 C6_5 64.7(14)
C6_6 C7_6 H7A_6 109.5
C6_5 C7_6 H7A_6 110.1
C6_6 C7_6 H7B_6 109.5
C6_5 C7_6 H7B_6 47.5
H7A_6 C7_6 H7B_6 109.5
C6_6 C7_6 H7C_6 109.5
C6_5 C7_6 H7C_6 139.4
H7A_6 C7_6 H7C_6 109.5
H7B_6 C7_6 H7C_6 109.5
C6_6 C8_6 C3_5 67.2(11)
C6_6 C8_6 H8A_6 109.5
C3_5 C8_6 H8A_6 92.6
C6_6 C8_6 H8B_6 109.5
C3_5 C8_6 H8B_6 156.9
H8A_6 C8_6 H8B_6 109.5
C6_6 C8_6 H8C_6 109.5
C3_5 C8_6 H8C_6 54.6
H8A_6 C8_6 H8C_6 109.5
H8B_6 C8_6 H8C_6 109.5
C13_5 C11_6 C12_6 95(2)
C13_5 C11_6 C10 122(3)
C12_6 C11_6 C10 116(3)
C13_5 C11_6 C13_6 17.3(14)
C12_6 C11_6 C13_6 112(2)
C10 C11_6 C13_6 111(3)
C13_5 C11_6 C12_5 105(3)
C12_6 C11_6 C12_5 17.5(15)
C10 C11_6 C12_5 99.0(18)
C13_6 C11_6 C12_5 121(3)
C13_5 C11_6 H11_6 111.1
C12_6 C11_6 H11_6 105.6
C10 C11_6 H11_6 105.6
C13_6 C11_6 H11_6 105.6
C12_5 C11_6 H11_6 113.7
C12_5 C12_6 C11_5 103(4)
C12_5 C12_6 C11_6 110(5)
C11_5 C12_6 C11_6 8.0(13)
C12_5 C12_6 H12A_6 139.5
C11_5 C12_6 H12A_6 116.8
C11_6 C12_6 H12A_6 109.5
C12_5 C12_6 H12B_6 65.4
C11_5 C12_6 H12B_6 103.0
C11_6 C12_6 H12B_6 109.5
H12A_6 C12_6 H12B_6 109.5
C12_5 C12_6 H12C_6 46.9
C11_5 C12_6 H12C_6 108.3
C11_6 C12_6 H12C_6 109.5
H12A_6 C12_6 H12C_6 109.5
H12B_6 C12_6 H12C_6 109.5
C11_6 C13_6 C11_5 5.4(18)
C11_6 C13_6 H13A_6 109.5
C11_5 C13_6 H13A_6 114.5
C11_6 C13_6 H13B_6 109.5
C11_5 C13_6 H13B_6 108.6
H13A_6 C13_6 H13B_6 109.5
C11_6 C13_6 H13C_6 109.5
C11_5 C13_6 H13C_6 105.2
H13A_6 C13_6 H13C_6 109.5
H13B_6 C13_6 H13C_6 109.5
C17 C9 C10 121.3(3)
C17 C9 N1_5 120.4(4)
C10 C9 N1_5 117.9(4)
C17 C9 N1_6 123(2)
C10 C9 N1_6 115(2)
N1_5 C9 N1_6 2(2)
C14 C10 C9 118.0(3)
C14 C10 C11_5 117.4(4)
C9 C10 C11_5 124.7(4)
C14 C10 C11_6 118(2)
C9 C10 C11_6 122(2)
C11_5 C10 C11_6 11.2(14)
C15 C14 C10 121.6(3)
C15 C14 H14 119.2
C10 C14 H14 119.2
C14 C15 C16 119.3(3)
C14 C15 H15 120.3
C16 C15 H15 120.3
C15 C16 C17 122.3(3)
C15 C16 H16 118.8
C17 C16 H16 118.8
C16 C17 C9 117.5(3)
C16 C17 C18 116.9(3)
C9 C17 C18 125.5(3)
C17 C18 C20 110.2(3)
C17 C18 C19 111.8(3)
C20 C18 C19 109.7(3)
C17 C18 H18 108.4
C20 C18 H18 108.4
C19 C18 H18 108.4
C18 C19 H19A 109.5
C18 C19 H19B 109.5
H19A C19 H19B 109.5
C18 C19 H19C 109.5
H19A C19 H19C 109.5
H19B C19 H19C 109.5
C18 C20 H20A 109.5
C18 C20 H20B 109.5
H20A C20 H20B 109.5
C18 C20 H20C 109.5
H20A C20 H20C 109.5
H20B C20 H20C 109.5
N3_1 C31_1 N3_2 4(2)
N3_1 C31_1 C36_2 100.2(9)
N3_2 C31_1 C36_2 102.9(14)
N3_1 C31_1 C36_1 109.1(3)
N3_2 C31_1 C36_1 111.5(11)
C36_2 C31_1 C36_1 10.1(9)
N3_1 C31_1 B2_3 128.6(4)
N3_2 C31_1 B2_3 126.2(11)
C36_2 C31_1 B2_3 130.8(9)
C36_1 C31_1 B2_3 122.2(3)
N3_1 C31_1 B2_4 119.2(11)
N3_2 C31_1 B2_4 118.8(18)
C36_2 C31_1 B2_4 125.3(15)
C36_1 C31_1 B2_4 121.4(10)
B2_3 C31_1 B2_4 29.4(11)
C31_2 N3_1 C31_1 10(2)
C31_2 N3_1 C39 127.7(15)
C31_1 N3_1 C39 126.3(4)
C31_2 N3_1 C32_1 113.9(15)
C31_1 N3_1 C32_1 114.3(3)
C39 N3_1 C32_1 118.4(3)
C31_2 N3_1 C32_2 121.3(18)
C31_1 N3_1 C32_2 119.3(10)
C39 N3_1 C32_2 110.2(9)
C32_1 N3_1 C32_2 13.1(9)
C35_2 C32_1 C33_2 126.8(15)
C35_2 C32_1 C34_1 125.8(12)
C33_2 C32_1 C34_1 66.2(11)
C35_2 C32_1 C33_1 89.4(13)
C33_2 C32_1 C33_1 45.7(11)
C34_1 C32_1 C33_1 109.4(3)
C35_2 C32_1 C35_1 23.7(12)
C33_2 C32_1 C35_1 144.6(11)
C34_1 C32_1 C35_1 112.1(3)
C33_1 C32_1 C35_1 113.0(3)
C35_2 C32_1 N3_1 108.1(10)
C33_2 C32_1 N3_1 113.9(11)
C34_1 C32_1 N3_1 110.6(3)
C33_1 C32_1 N3_1 111.7(4)
C35_1 C32_1 N3_1 99.9(3)
C35_2 C32_1 N3_2 112.7(15)
C33_2 C32_1 N3_2 111.2(17)
C34_1 C32_1 N3_2 105.5(14)
C33_1 C32_1 N3_2 113(2)
C35_1 C32_1 N3_2 103.3(15)
N3_1 C32_1 N3_2 5.2(14)
C35_2 C32_1 C34_2 105.9(15)
C33_2 C32_1 C34_2 98.3(13)
C34_1 C32_1 C34_2 32.0(8)
C33_1 C32_1 C34_2 139.4(9)
C35_1 C32_1 C34_2 85.7(9)
N3_1 C32_1 C34_2 99.2(9)
N3_2 C32_1 C34_2 95.4(18)
C33_2 C33_1 C32_1 63.4(11)
C33_2 C33_1 C32_2 56.0(10)
C32_1 C33_1 C32_2 7.5(7)
C33_2 C33_1 C35_2 98.9(12)
C32_1 C33_1 C35_2 40.6(7)
C32_2 C33_1 C35_2 46.7(7)
C33_2 C33_1 H33A_1 101.9
C32_1 C33_1 H33A_1 109.5
C32_2 C33_1 H33A_1 109.0
C35_2 C33_1 H33A_1 83.8
C33_2 C33_1 H33B_1 148.1
C32_1 C33_1 H33B_1 109.5
C32_2 C33_1 H33B_1 116.1
C35_2 C33_1 H33B_1 90.2
H33A_1 C33_1 H33B_1 109.5
C33_2 C33_1 H33C_1 52.5
C32_1 C33_1 H33C_1 109.5
C32_2 C33_1 H33C_1 103.1
C35_2 C33_1 H33C_1 149.7
H33A_1 C33_1 H33C_1 109.5
H33B_1 C33_1 H33C_1 109.5
C34_2 C34_1 C32_2 86.3(15)
C34_2 C34_1 C32_1 93.4(14)
C32_2 C34_1 C32_1 8.6(12)
C34_2 C34_1 C33_2 147.9(16)
C32_2 C34_1 C33_2 61.8(11)
C32_1 C34_1 C33_2 54.5(9)
C34_2 C34_1 H34A_1 59.6
C32_2 C34_1 H34A_1 109.8
C32_1 C34_1 H34A_1 109.5
C33_2 C34_1 H34A_1 124.7
C34_2 C34_1 H34B_1 157.1
C32_2 C34_1 H34B_1 116.5
C32_1 C34_1 H34B_1 109.5
C33_2 C34_1 H34B_1 55.0
H34A_1 C34_1 H34B_1 109.5
C34_2 C34_1 H34C_1 61.6
C32_2 C34_1 H34C_1 101.7
C32_1 C34_1 H34C_1 109.5
C33_2 C34_1 H34C_1 125.8
H34A_1 C34_1 H34C_1 109.5
H34B_1 C34_1 H34C_1 109.5
C35_2 C35_1 C36_2 88(2)
C35_2 C35_1 C32_1 57(2)
C36_2 C35_1 C32_1 99.6(11)
C35_2 C35_1 C36_1 97(2)
C36_2 C35_1 C36_1 8.7(12)
C32_1 C35_1 C36_1 106.5(3)
C35_2 C35_1 C32_2 69(2)
C36_2 C35_1 C32_2 105.2(15)
C32_1 C35_1 C32_2 12.5(8)
C36_1 C35_1 C32_2 110.9(9)
C35_2 C35_1 C38_2 136(2)
C36_2 C35_1 C38_2 49.4(10)
C32_1 C35_1 C38_2 131.8(10)
C36_1 C35_1 C38_2 40.7(9)
C32_2 C35_1 C38_2 127.7(13)
C35_2 C35_1 H35A_1 62.1
C36_2 C35_1 H35A_1 108.9
C32_1 C35_1 H35A_1 110.4
C36_1 C35_1 H35A_1 110.4
C32_2 C35_1 H35A_1 117.6
C38_2 C35_1 H35A_1 114.2
C35_2 C35_1 H35B_1 152.9
C36_2 C35_1 H35B_1 118.5
C32_1 C35_1 H35B_1 110.4
C36_1 C35_1 H35B_1 110.4
C32_2 C35_1 H35B_1 98.0
C38_2 C35_1 H35B_1 71.3
H35A_1 C35_1 H35B_1 108.6
C38_2 C36_1 C37_2 119(2)
C38_2 C36_1 C38_1 21.4(13)
C37_2 C36_1 C38_1 99.5(16)
C38_2 C36_1 C35_1 90.7(14)
C37_2 C36_1 C35_1 119.7(19)
C38_1 C36_1 C35_1 109.3(3)
C38_2 C36_1 C31_1 109.0(15)
C37_2 C36_1 C31_1 113(2)
C38_1 C36_1 C31_1 113.3(3)
C35_1 C36_1 C31_1 102.7(3)
C38_2 C36_1 C37_1 128.6(15)
C37_2 C36_1 C37_1 10.7(16)
C38_1 C36_1 C37_1 109.8(3)
C35_1 C36_1 C37_1 111.9(3)
C31_1 C36_1 C37_1 109.7(3)
C38_2 C36_1 C31_2 118(2)
C37_2 C36_1 C31_2 108(2)
C38_1 C36_1 C31_2 122.2(15)
C35_1 C36_1 C31_2 100.0(11)
C31_1 C36_1 C31_2 9.0(16)
C37_1 C36_1 C31_2 103.3(18)
C38_2 C36_1 C35_2 111.1(17)
C37_2 C36_1 C35_2 103.3(18)
C38_1 C36_1 C35_2 128.1(10)
C35_1 C36_1 C35_2 21.0(9)
C31_1 C36_1 C35_2 99.7(8)
C37_1 C36_1 C35_2 94.1(10)
C31_2 C36_1 C35_2 94.1(13)
C36_2 C37_1 C36_1 10.0(9)
C36_2 C37_1 H37A_1 111.2
C36_1 C37_1 H37A_1 109.5
C36_2 C37_1 H37B_1 116.8
C36_1 C37_1 H37B_1 109.5
H37A_1 C37_1 H37B_1 109.5
C36_2 C37_1 H37C_1 99.9
C36_1 C37_1 H37C_1 109.5
H37A_1 C37_1 H37C_1 109.5
H37B_1 C37_1 H37C_1 109.5
C38_2 C38_1 C36_1 59(3)
C38_2 C38_1 C36_2 57(2)
C36_1 C38_1 C36_2 3.0(10)
C38_2 C38_1 H38A_1 102.6
C36_1 C38_1 H38A_1 109.5
C36_2 C38_1 H38A_1 107.5
C38_2 C38_1 H38B_1 56.5
C36_1 C38_1 H38B_1 109.5
C36_2 C38_1 H38B_1 108.4
H38A_1 C38_1 H38B_1 109.5
C38_2 C38_1 H38C_1 147.9
C36_1 C38_1 H38C_1 109.5
C36_2 C38_1 H38C_1 112.4
H38A_1 C38_1 H38C_1 109.5
H38B_1 C38_1 H38C_1 109.5
C42_2 C41_1 C40 113(2)
C42_2 C41_1 C43_1 94.0(15)
C40 C41_1 C43_1 110.3(3)
C42_2 C41_1 C42_1 16.5(14)
C40 C41_1 C42_1 112.3(4)
C43_1 C41_1 C42_1 108.7(3)
C42_2 C41_1 C43_2 94.0(18)
C40 C41_1 C43_2 96.1(13)
C43_1 C41_1 C43_2 15.6(13)
C42_1 C41_1 C43_2 110.2(14)
C42_2 C41_1 H41_1 121.6
C40 C41_1 H41_1 108.5
C43_1 C41_1 H41_1 108.5
C42_1 C41_1 H41_1 108.5
C43_2 C41_1 H41_1 120.8
C41_1 C42_1 C41_2 9.6(15)
C41_1 C42_1 H42A_1 109.5
C41_2 C42_1 H42A_1 110.3
C41_1 C42_1 H42B_1 109.5
C41_2 C42_1 H42B_1 117.0
H42A_1 C42_1 H42B_1 109.5
C41_1 C42_1 H42C_1 109.5
C41_2 C42_1 H42C_1 100.6
H42A_1 C42_1 H42C_1 109.5
H42B_1 C42_1 H42C_1 109.5
C43_2 C43_1 C41_2 107(4)
C43_2 C43_1 C41_1 113(4)
C41_2 C43_1 C41_1 6.1(18)
C43_2 C43_1 H43A_1 131.8
C41_2 C43_1 H43A_1 114.5
C41_1 C43_1 H43A_1 109.5
C43_2 C43_1 H43B_1 35.1
C41_2 C43_1 H43B_1 104.0
C41_1 C43_1 H43B_1 109.5
H43A_1 C43_1 H43B_1 109.5
C43_2 C43_1 H43C_1 75.8
C41_2 C43_1 H43C_1 109.8
C41_1 C43_1 H43C_1 109.5
H43A_1 C43_1 H43C_1 109.5
H43B_1 C43_1 H43C_1 109.5
N3_1 C31_2 N3_2 4(2)
N3_1 C31_2 C36_2 104.8(17)
N3_2 C31_2 C36_2 107.2(17)
N3_1 C31_2 C36_1 112.0(19)
N3_2 C31_2 C36_1 114.1(19)
C36_2 C31_2 C36_1 9.5(9)
N3_1 C31_2 B2_3 130(3)
N3_2 C31_2 B2_3 126(3)
C36_2 C31_2 B2_3 121.2(19)
C36_1 C31_2 B2_3 112.1(18)
N3_1 C31_2 B2_4 129(2)
N3_2 C31_2 B2_4 128(2)
C36_2 C31_2 B2_4 124(2)
C36_1 C31_2 B2_4 118(2)
B2_3 C31_2 B2_4 29.0(12)
C31_2 N3_2 C39 128(2)
C31_2 N3_2 C31_1 10(2)
C39 N3_2 C31_1 127(2)
C31_2 N3_2 C32_2 114.1(18)
C39 N3_2 C32_2 118(2)
C31_1 N3_2 C32_2 113.2(19)
C31_2 N3_2 C32_1 106.1(18)
C39 N3_2 C32_1 125(2)
C31_1 N3_2 C32_1 107.3(19)
C32_2 N3_2 C32_1 13.1(9)
C34_1 C32_2 C33_2 71.9(15)
C34_1 C32_2 C35_2 132(2)
C33_2 C32_2 C35_2 108.5(18)
C34_1 C32_2 C34_2 40.3(12)
C33_2 C32_2 C34_2 112.1(18)
C35_2 C32_2 C34_2 113.5(19)
C34_1 C32_2 N3_2 124(2)
C33_2 C32_2 N3_2 109(2)
C35_2 C32_2 N3_2 102.3(14)
C34_2 C32_2 N3_2 111(2)
C34_1 C32_2 N3_1 128.8(19)
C33_2 C32_2 N3_1 109.8(18)
C35_2 C32_2 N3_1 97.1(14)
C34_2 C32_2 N3_1 114.8(18)
N3_2 C32_2 N3_1 5.2(14)
C34_1 C32_2 C35_1 124.0(19)
C33_2 C32_2 C35_1 129.4(18)
C35_2 C32_2 C35_1 22.5(11)
C34_2 C32_2 C35_1 94.5(16)
N3_2 C32_2 C35_1 99.5(14)
N3_1 C32_2 C35_1 95.2(12)
C34_1 C32_2 C33_1 108.4(15)
C33_2 C32_2 C33_1 39.5(11)
C35_2 C32_2 C33_1 73.0(14)
C34_2 C32_2 C33_1 144.8(18)
N3_2 C32_2 C33_1 100(2)
N3_1 C32_2 C33_1 97.8(13)
C35_1 C32_2 C33_1 95.5(12)
C33_1 C33_2 C32_1 70.8(12)
C33_1 C33_2 C32_2 84.5(15)
C32_1 C33_2 C32_2 13.7(9)
C33_1 C33_2 C34_1 126.3(16)
C32_1 C33_2 C34_1 59.3(9)
C32_2 C33_2 C34_1 46.2(10)
C33_1 C33_2 H33A_2 130.6
C32_1 C33_2 H33A_2 117.3
C32_2 C33_2 H33A_2 109.5
C34_1 C33_2 H33A_2 91.4
C33_1 C33_2 H33B_2 109.5
C32_1 C33_2 H33B_2 114.2
C32_2 C33_2 H33B_2 109.5
C34_1 C33_2 H33B_2 76.8
H33A_2 C33_2 H33B_2 109.5
C33_1 C33_2 H33C_2 27.3
C32_1 C33_2 H33C_2 95.9
C32_2 C33_2 H33C_2 109.5
C34_1 C33_2 H33C_2 153.6
H33A_2 C33_2 H33C_2 109.5
H33B_2 C33_2 H33C_2 109.5
C34_1 C34_2 C32_2 53.4(13)
C34_1 C34_2 C32_1 54.6(10)
C32_2 C34_2 C32_1 4.1(10)
C34_1 C34_2 H34A_2 61.3
C32_2 C34_2 H34A_2 109.5
C32_1 C34_2 H34A_2 108.6
C34_1 C34_2 H34B_2 104.4
C32_2 C34_2 H34B_2 109.5
C32_1 C34_2 H34B_2 113.4
H34A_2 C34_2 H34B_2 109.5
C34_1 C34_2 H34C_2 145.8
C32_2 C34_2 H34C_2 109.5
C32_1 C34_2 H34C_2 106.3
H34A_2 C34_2 H34C_2 109.5
H34B_2 C34_2 H34C_2 109.5
C35_1 C35_2 C32_1 99(3)
C35_1 C35_2 C36_2 67(2)
C32_1 C35_2 C36_2 105.2(15)
C35_1 C35_2 C32_2 89(2)
C32_1 C35_2 C32_2 11.5(10)
C36_2 C35_2 C32_2 105.2(14)
C35_1 C35_2 C36_1 62.4(18)
C32_1 C35_2 C36_1 108.0(15)
C36_2 C35_2 C36_1 5.4(12)
C32_2 C35_2 C36_1 107.0(14)
C35_1 C35_2 C33_1 149(3)
C32_1 C35_2 C33_1 50.0(9)
C36_2 C35_2 C33_1 120.2(16)
C32_2 C35_2 C33_1 60.3(12)
C36_1 C35_2 C33_1 125.6(15)
C35_1 C35_2 H35A_2 56.9
C32_1 C35_2 H35A_2 120.5
C36_2 C35_2 H35A_2 110.7
C32_2 C35_2 H35A_2 110.7
C36_1 C35_2 H35A_2 105.3
C33_1 C35_2 H35A_2 129.0
C35_1 C35_2 H35B_2 159.7
C32_1 C35_2 H35B_2 100.5
C36_2 C35_2 H35B_2 110.7
C32_2 C35_2 H35B_2 110.7
C36_1 C35_2 H35B_2 114.2
C33_1 C35_2 H35B_2 50.5
H35A_2 C35_2 H35B_2 108.8
C35_1 C36_2 C35_2 24.5(11)
C35_1 C36_2 C31_1 112.1(18)
C35_2 C36_2 C31_1 111.9(15)
C35_1 C36_2 C37_1 124(2)
C35_2 C36_2 C37_1 105.2(19)
C31_1 C36_2 C37_1 112.8(19)
C35_1 C36_2 C31_2 110.8(15)
C35_2 C36_2 C31_2 106.5(14)
C31_1 C36_2 C31_2 9.6(17)
C37_1 C36_2 C31_2 108(2)
C35_1 C36_2 C37_2 129(2)
C35_2 C36_2 C37_2 114(2)
C31_1 C36_2 C37_2 113(2)
C37_1 C36_2 C37_2 10.7(16)
C31_2 C36_2 C37_2 110(2)
C35_1 C36_2 C38_2 88.2(18)
C35_2 C36_2 C38_2 112(2)
C31_1 C36_2 C38_2 99.6(19)
C37_1 C36_2 C38_2 115.6(18)
C31_2 C36_2 C38_2 109(2)
C37_2 C36_2 C38_2 105.5(19)
C35_1 C36_2 C38_1 103.5(17)
C35_2 C36_2 C38_1 126(2)
C31_1 C36_2 C38_1 101.8(15)
C37_1 C36_2 C38_1 99.0(12)
C31_2 C36_2 C38_1 111.0(19)
C37_2 C36_2 C38_1 88.6(18)
C38_2 C36_2 C38_1 17.8(12)
C36_1 C37_2 C36_2 10.0(9)
C36_1 C37_2 H37A_2 110.5
C36_2 C37_2 H37A_2 109.5
C36_1 C37_2 H37B_2 100.2
C36_2 C37_2 H37B_2 109.5
H37A_2 C37_2 H37B_2 109.5
C36_1 C37_2 H37C_2 117.3
C36_2 C37_2 H37C_2 109.5
H37A_2 C37_2 H37C_2 109.5
H37B_2 C37_2 H37C_2 109.5
C38_1 C38_2 C36_1 100(4)
C38_1 C38_2 C36_2 105(3)
C36_1 C38_2 C36_2 6.2(10)
C38_1 C38_2 C35_1 139(4)
C36_1 C38_2 C35_1 48.6(9)
C36_2 C38_2 C35_1 42.4(11)
C38_1 C38_2 H38A_2 59.4
C36_1 C38_2 H38A_2 108.8
C36_2 C38_2 H38A_2 109.5
C35_1 C38_2 H38A_2 102.3
C38_1 C38_2 H38B_2 145.2
C36_1 C38_2 H38B_2 115.1
C36_2 C38_2 H38B_2 109.5
C35_1 C38_2 H38B_2 73.3
H38A_2 C38_2 H38B_2 109.5
C38_1 C38_2 H38C_2 54.9
C36_1 C38_2 H38C_2 104.3
C36_2 C38_2 H38C_2 109.5
C35_1 C38_2 H38C_2 144.3
H38A_2 C38_2 H38C_2 109.5
H38B_2 C38_2 H38C_2 109.5
C43_1 C41_2 C40 125(2)
C43_1 C41_2 C42_2 104(2)
C40 C41_2 C42_2 111(3)
C43_1 C41_2 C43_2 19.2(15)
C40 C41_2 C43_2 108(3)
C42_2 C41_2 C43_2 105(2)
C43_1 C41_2 C42_1 116(2)
C40 C41_2 C42_1 107(2)
C42_2 C41_2 C42_1 15.6(15)
C43_2 C41_2 C42_1 120(2)
C43_1 C41_2 H41_2 94.1
C40 C41_2 H41_2 110.7
C42_2 C41_2 H41_2 110.7
C43_2 C41_2 H41_2 110.7
C42_1 C41_2 H41_2 99.8
C41_1 C42_2 C41_2 10.5(15)
C41_1 C42_2 H42A_2 118.6
C41_2 C42_2 H42A_2 109.5
C41_1 C42_2 H42B_2 100.4
C41_2 C42_2 H42B_2 109.5
H42A_2 C42_2 H42B_2 109.5
C41_1 C42_2 H42C_2 108.9
C41_2 C42_2 H42C_2 109.5
H42A_2 C42_2 H42C_2 109.5
H42B_2 C42_2 H42C_2 109.5
C43_1 C43_2 C41_2 53(3)
C43_1 C43_2 C41_1 51(3)
C41_2 C43_2 C41_1 2.6(17)
C43_1 C43_2 H43A_2 60.6
C41_2 C43_2 H43A_2 109.5
C41_1 C43_2 H43A_2 107.7
C43_1 C43_2 H43B_2 144.2
C41_2 C43_2 H43B_2 109.5
C41_1 C43_2 H43B_2 112.0
H43A_2 C43_2 H43B_2 109.5
C43_1 C43_2 H43C_2 106.1
C41_2 C43_2 H43C_2 109.5
C41_1 C43_2 H43C_2 108.7
H43A_2 C43_2 H43C_2 109.5
H43B_2 C43_2 H43C_2 109.5
N3_2 C39 C47 123(2)
N3_2 C39 C40 115(2)
C47 C39 C40 121.7(3)
N3_2 C39 N3_1 3.1(19)
C47 C39 N3_1 120.8(4)
C40 C39 N3_1 117.3(4)
C44 C40 C39 117.4(3)
C44 C40 C41_1 118.5(3)
C39 C40 C41_1 124.0(3)
C44 C40 C41_2 111.4(17)
C39 C40 C41_2 130.2(18)
C41_1 C40 C41_2 10.5(14)
C45 C44 C40 121.8(3)
C45 C44 H44 119.1
C40 C44 H44 119.1
C44 C45 C46 119.5(3)
C44 C45 H45 120.2
C46 C45 H45 120.2
C45 C46 C47 121.9(3)
C45 C46 H46 119.1
C47 C46 H46 119.1
C46 C47 C39 117.6(3)
C46 C47 C48 117.9(3)
C39 C47 C48 124.5(3)
C47 C48 C49 110.8(2)
C47 C48 C50 111.5(3)
C49 C48 C50 107.9(3)
C47 C48 H48 108.8
C49 C48 H48 108.8
C50 C48 H48 108.8
C48 C49 H49A 109.5
C48 C49 H49B 109.5
H49A C49 H49B 109.5
C48 C49 H49C 109.5
H49A C49 H49C 109.5
H49B C49 H49C 109.5
C48 C50 H50A 109.5
C48 C50 H50B 109.5
H50A C50 H50B 109.5
C48 C50 H50C 109.5
H50A C50 H50C 109.5
H50B C50 H50C 109.5
B2_4 Se1_3 B2_3 25.0(11)
B2_4 Se1_3 B1_3 35.2(10)
B2_3 Se1_3 B1_3 51.31(18)
B2_4 Se1_3 B1_4 49.2(13)
B2_3 Se1_3 B1_4 35.1(8)
B1_3 Se1_3 B1_4 48.8(7)
B2_4 B1_3 C51_4 76(2)
B2_4 B1_3 C21_3 90.6(17)
C51_4 B1_3 C21_3 17.8(17)
B2_4 B1_3 C1_5 139.9(17)
C51_4 B1_3 C1_5 120.9(18)
C21_3 B1_3 C1_5 115.5(3)
B2_4 B1_3 B1_4 68(2)
C51_4 B1_3 B1_4 140(2)
C21_3 B1_3 B1_4 157.2(10)
C1_5 B1_3 B1_4 79.1(10)
B2_4 B1_3 B2_3 26.2(17)
C51_4 B1_3 B2_3 100.8(17)
C21_3 B1_3 B2_3 116.3(3)
C1_5 B1_3 B2_3 117.2(3)
B1_4 B1_3 B2_3 42.2(10)
B2_4 B1_3 Se1_3 68.1(14)
C51_4 B1_3 Se1_3 115.9(18)
C21_3 B1_3 Se1_3 113.2(3)
C1_5 B1_3 Se1_3 120.8(3)
B1_4 B1_3 Se1_3 68.2(10)
B2_3 B1_3 Se1_3 64.27(18)
B2_4 B1_3 Se1_4 65.9(15)
C51_4 B1_3 Se1_4 120.4(18)
C21_3 B1_3 Se1_4 119.2(4)
C1_5 B1_3 Se1_4 117.8(4)
B1_4 B1_3 Se1_4 61.3(10)
B2_3 B1_3 Se1_4 59.3(4)
Se1_3 B1_3 Se1_4 6.9(4)
C51_4 C21_3 N4_4 122(5)
C51_4 C21_3 N2_3 138(4)
N4_4 C21_3 N2_3 43(2)
C51_4 C21_3 B1_3 42(4)
N4_4 C21_3 B1_3 140(3)
N2_3 C21_3 B1_3 177.1(5)
C51_4 C21_3 B2_4 23(4)
N4_4 C21_3 B2_4 144(3)
N2_3 C21_3 B2_4 141.3(10)
B1_3 C21_3 B2_4 37.3(9)
N4_4 N2_3 C21_3 38(2)
N4_4 N2_3 C51_4 40(3)
C21_3 N2_3 C51_4 13.2(14)
B2_4 B2_3 B1_4 105(2)
B2_4 B2_3 C51_3 149(2)
B1_4 B2_3 C51_3 50.2(10)
B2_4 B2_3 C31_1 85(2)
B1_4 B2_3 C31_1 161.1(13)
C51_3 B2_3 C31_1 114.2(3)
B2_4 B2_3 C31_2 77(3)
B1_4 B2_3 C31_2 166.8(17)
C51_3 B2_3 C31_2 122.2(13)
C31_1 B2_3 C31_2 8.1(15)
B2_4 B2_3 B1_3 38(2)
B1_4 B2_3 B1_3 67.1(10)
C51_3 B2_3 B1_3 113.8(3)
C31_1 B2_3 B1_3 120.9(4)
C31_2 B2_3 B1_3 114.0(15)
B2_4 B2_3 C21_4 157(2)
B1_4 B2_3 C21_4 52.5(11)
C51_3 B2_3 C21_4 11.2(12)
C31_1 B2_3 C21_4 114.7(10)
C31_2 B2_3 C21_4 122.7(17)
B1_3 B2_3 C21_4 119.1(10)
B2_4 B2_3 Se1_4 80(2)
B1_4 B2_3 Se1_4 73.7(14)
C51_3 B2_3 Se1_4 105.4(4)
C31_1 B2_3 Se1_4 124.5(5)
C31_2 B2_3 Se1_4 119.4(11)
B1_3 B2_3 Se1_4 70.8(4)
C21_4 B2_3 Se1_4 97.3(11)
B2_4 B2_3 Se1_3 72(2)
B1_4 B2_3 Se1_3 76.3(13)
C51_3 B2_3 Se1_3 112.2(3)
C31_1 B2_3 Se1_3 122.4(3)
C31_2 B2_3 Se1_3 116.5(11)
B1_3 B2_3 Se1_3 64.42(19)
C21_4 B2_3 Se1_3 104.7(10)
Se1_4 B2_3 Se1_3 8.1(3)
C21_4 C51_3 N4_3 46(4)
C21_4 C51_3 B1_4 120(4)
N4_3 C51_3 B1_4 126.3(15)
C21_4 C51_3 B2_3 133(5)
N4_3 C51_3 B2_3 177.5(4)
B1_4 C51_3 B2_3 51.3(14)
C21_4 C51_3 N2_4 30(3)
N4_3 C51_3 N2_4 38.8(9)
B1_4 C51_3 N2_4 149.7(16)
B2_3 C51_3 N2_4 142.7(10)
C21_4 N4_3 N2_4 76.1(17)
C21_4 N4_3 C51_3 26(2)
N2_4 N4_3 C51_3 95.0(13)
B2_3 Se1_4 B2_4 25.0(10)
B2_3 Se1_4 B1_4 36.5(9)
B2_4 Se1_4 B1_4 49.8(13)
B2_3 Se1_4 B1_3 49.9(4)
B2_4 Se1_4 B1_3 33.2(10)
B1_4 Se1_4 B1_3 48.2(8)
C51_3 B1_4 B2_3 78.5(16)
C51_3 B1_4 C21_4 17.0(14)
B2_3 B1_4 C21_4 88(2)
C51_3 B1_4 C1_6 116(2)
B2_3 B1_4 C1_6 143(2)
C21_4 B1_4 C1_6 115(2)
C51_3 B1_4 B2_4 106(2)
B2_3 B1_4 B2_4 29.4(13)
C21_4 B1_4 B2_4 117(2)
C1_6 B1_4 B2_4 118(2)
C51_3 B1_4 B1_3 142(2)
B2_3 B1_4 B1_3 70.7(12)
C21_4 B1_4 B1_3 157(2)
C1_6 B1_4 B1_3 80.2(14)
B2_4 B1_4 B1_3 41.3(13)
C51_3 B1_4 Se1_4 119.1(19)
B2_3 B1_4 Se1_4 69.8(14)
C21_4 B1_4 Se1_4 111(2)
C1_6 B1_4 Se1_4 121.1(16)
B2_4 B1_4 Se1_4 64.7(14)
B1_3 B1_4 Se1_4 70.5(10)
C51_3 B1_4 Se1_3 125.0(19)
B2_3 B1_4 Se1_3 68.6(13)
C21_4 B1_4 Se1_3 118(2)
C1_6 B1_4 Se1_3 117.2(15)
B2_4 B1_4 Se1_3 59.8(13)
B1_3 B1_4 Se1_3 63.0(8)
Se1_4 B1_4 Se1_3 7.5(4)
C51_3 C21_4 N4_3 108(6)
C51_3 C21_4 N2_4 137(5)
N4_3 C21_4 N2_4 56.8(19)
C51_3 C21_4 B1_4 43(3)
N4_3 C21_4 B1_4 118(3)
N2_4 C21_4 B1_4 175(4)
C51_3 C21_4 B2_3 35(3)
N4_3 C21_4 B2_3 143(3)
N2_4 C21_4 B2_3 144(3)
B1_4 C21_4 B2_3 39.3(13)
N4_3 N2_4 C21_4 47(2)
N4_3 N2_4 C51_3 46.3(9)
C21_4 N2_4 C51_3 13.3(19)
B2_3 B2_4 B1_3 116(3)
B2_3 B2_4 C51_4 158(3)
B1_3 B2_4 C51_4 52(2)
B2_3 B2_4 B1_4 45.5(18)
B1_3 B2_4 B1_4 70.3(17)
C51_4 B2_4 B1_4 119(3)
B2_3 B2_4 C31_2 74(3)
B1_3 B2_4 C31_2 163(3)
C51_4 B2_4 C31_2 114(3)
B1_4 B2_4 C31_2 118(3)
B2_3 B2_4 C31_1 66(2)
B1_3 B2_4 C31_1 163(2)
C51_4 B2_4 C31_1 120(2)
B1_4 B2_4 C31_1 110(2)
C31_2 B2_4 C31_1 8.4(15)
B2_3 B2_4 Se1_3 84(2)
B1_3 B2_4 Se1_3 76.7(15)
C51_4 B2_4 Se1_3 108(2)
B1_4 B2_4 Se1_3 71.0(15)
C31_2 B2_4 Se1_3 120(2)
C31_1 B2_4 Se1_3 119.6(17)
B2_3 B2_4 C21_3 165(3)
B1_3 B2_4 C21_3 52.1(14)
C51_4 B2_4 C21_3 8.5(15)
B1_4 B2_4 C21_3 121.8(19)
C31_2 B2_4 C21_3 116(2)
C31_1 B2_4 C21_3 122.8(18)
Se1_3 B2_4 C21_3 100.5(15)
B2_3 B2_4 Se1_4 75(2)
B1_3 B2_4 Se1_4 80.9(16)
C51_4 B2_4 Se1_4 116(2)
B1_4 B2_4 Se1_4 65.5(15)
C31_2 B2_4 Se1_4 116(2)
C31_1 B2_4 Se1_4 114.8(17)
Se1_3 B2_4 Se1_4 8.1(4)
C21_3 B2_4 Se1_4 108.4(16)
C21_3 C51_4 N4_4 33(3)
C21_3 C51_4 B1_3 120(5)
N4_4 C51_4 B1_3 137(4)
C21_3 C51_4 B2_4 148(5)
N4_4 C51_4 B2_4 171(4)
B1_3 C51_4 B2_4 51.6(18)
C21_3 C51_4 N2_3 28(3)
N4_4 C51_4 N2_3 26.9(18)
B1_3 C51_4 N2_3 149(3)
B2_4 C51_4 N2_3 147(3)
C21_3 N4_4 N2_3 99(3)
C21_3 N4_4 C51_4 25(2)
N2_3 N4_4 C51_4 113(4)

loop_
_geom_bond_atom_site_label_1
_geom_bond_atom_site_label_2
_geom_bond_distance
C1_5 C1_6 1.14(3)
C1_5 N1_6 1.30(5)
C1_5 N1_5 1.323(7)
C1_5 C6_5 1.546(5)
C1_5 B1_3 1.585(5)
N1_5 C1_6 1.28(2)
N1_5 C9 1.454(5)
N1_5 C2_5 1.536(5)
N1_5 C2_6 1.58(2)
C2_5 C2_6 0.62(2)
C2_5 C3_6 1.25(2)
C2_5 C5_6 1.28(2)
C2_5 C5_5 1.511(5)
C2_5 N1_6 1.52(3)
C2_5 C3_5 1.532(6)
C2_5 C4_5 1.534(5)
C3_5 C5_6 1.35(3)
C3_5 C6_6 1.95(2)
C3_5 C8_6 1.96(3)
C3_5 C3_6 1.98(3)
C3_5 H3A_5 0.9800
C3_5 H3B_5 0.9800
C3_5 H3C_5 0.9800
C4_5 C3_6 0.58(3)
C4_5 C2_6 1.54(2)
C4_5 H4A_5 0.9800
C4_5 H4B_5 0.9800
C4_5 H4C_5 0.9800
C5_5 C2_6 1.18(2)
C5_5 C4_6 1.20(3)
C5_5 C5_6 1.30(2)
C5_5 C6_5 1.529(5)
C5_5 H5A_5 0.9900
C5_5 H5B_5 0.9900
C6_5 C8_5 1.504(6)
C6_5 C7_5 1.536(6)
C6_5 C6_6 1.83(2)
C6_5 C7_6 1.87(4)
C7_5 H7A_5 0.9800
C7_5 H7B_5 0.9800
C7_5 H7C_5 0.9800
C8_5 C6_6 1.56(2)
C8_5 H8A_5 0.9800
C8_5 H8B_5 0.9800
C8_5 H8C_5 0.9800
C11_5 C12_6 1.30(3)
C11_5 C10 1.513(5)
C11_5 C13_5 1.529(6)
C11_5 C12_5 1.531(5)
C11_5 C13_6 1.79(4)
C11_5 H11_5 1.0000
C12_5 C12_6 0.57(3)
C12_5 C11_6 1.80(4)
C12_5 H12A_5 0.9800
C12_5 H12B_5 0.9800
C12_5 H12C_5 0.9800
C13_5 C11_6 1.32(4)
C13_5 H13A_5 0.9800
C13_5 H13B_5 0.9800
C13_5 H13C_5 0.9800
C1_6 N1_6 1.309(19)
C1_6 C6_6 1.540(17)
C1_6 B1_4 1.60(3)
N1_6 C9 1.47(3)
N1_6 C2_6 1.544(17)
C2_6 C3_6 1.480(19)
C2_6 C4_6 1.497(18)
C2_6 C5_6 1.524(18)
C3_6 H3A_6 0.9800
C3_6 H3B_6 0.9800
C3_6 H3C_6 0.9800
C4_6 H4A_6 0.9800
C4_6 H4B_6 0.9800
C4_6 H4C_6 0.9800
C5_6 C6_6 1.496(17)
C5_6 H5A_6 0.9900
C5_6 H5B_6 0.9900
C6_6 C8_6 1.498(18)
C6_6 C7_6 1.509(18)
C7_6 H7A_6 0.9800
C7_6 H7B_6 0.9800
C7_6 H7C_6 0.9800
C8_6 H8A_6 0.9800
C8_6 H8B_6 0.9800
C8_6 H8C_6 0.9800
C11_6 C12_6 1.518(19)
C11_6 C10 1.520(19)
C11_6 C13_6 1.538(19)
C11_6 H11_6 1.0000
C12_6 H12A_6 0.9800
C12_6 H12B_6 0.9800
C12_6 H12C_6 0.9800
C13_6 H13A_6 0.9800
C13_6 H13B_6 0.9800
C13_6 H13C_6 0.9800
C9 C17 1.404(4)
C9 C10 1.405(4)
C10 C14 1.392(4)
C14 C15 1.372(4)
C14 H14 0.9500
C15 C16 1.375(4)
C15 H15 0.9500
C16 C17 1.386(4)
C16 H16 0.9500
C17 C18 1.517(4)
C18 C20 1.529(5)
C18 C19 1.537(5)
C18 H18 1.0000
C19 H19A 0.9800
C19 H19B 0.9800
C19 H19C 0.9800
C20 H20A 0.9800
C20 H20B 0.9800
C20 H20C 0.9800
C31_1 N3_1 1.304(4)
C31_1 N3_2 1.41(3)
C31_1 C36_2 1.51(3)
C31_1 C36_1 1.535(4)
C31_1 B2_3 1.599(6)
C31_1 B2_4 1.75(3)
N3_1 C31_2 1.18(3)
N3_1 C39 1.476(5)
N3_1 C32_1 1.545(4)
N3_1 C32_2 1.56(3)
C32_1 C35_2 1.29(2)
C32_1 C33_2 1.44(2)
C32_1 C34_1 1.517(5)
C32_1 C33_1 1.518(5)
C32_1 C35_1 1.520(5)
C32_1 N3_2 1.56(3)
C32_1 C34_2 1.86(2)
C33_1 C33_2 1.15(3)
C33_1 C32_2 1.80(2)
C33_1 C35_2 1.98(3)
C33_1 H33A_1 0.9800
C33_1 H33B_1 0.9800
C33_1 H33C_1 0.9800
C34_1 C34_2 0.99(3)
C34_1 C32_2 1.23(2)
C34_1 C33_2 1.62(2)
C34_1 H34A_1 0.9800
C34_1 H34B_1 0.9800
C34_1 H34C_1 0.9800
C35_1 C35_2 0.62(3)
C35_1 C36_2 1.38(3)
C35_1 C36_1 1.529(5)
C35_1 C32_2 1.62(2)
C35_1 C38_2 2.04(3)
C35_1 H35A_1 0.9900
C35_1 H35B_1 0.9900
C36_1 C38_2 1.33(3)
C36_1 C37_2 1.52(3)
C36_1 C38_1 1.527(5)
C36_1 C37_1 1.542(5)
C36_1 C31_2 1.60(3)
C36_1 C35_2 1.71(2)
C37_1 C36_2 1.51(3)
C37_1 H37A_1 0.9800
C37_1 H37B_1 0.9800
C37_1 H37C_1 0.9800
C38_1 C38_2 0.56(3)
C38_1 C36_2 1.78(2)
C38_1 H38A_1 0.9800
C38_1 H38B_1 0.9800
C38_1 H38C_1 0.9800
C41_1 C42_2 1.52(5)
C41_1 C40 1.523(5)
C41_1 C43_1 1.533(5)
C41_1 C42_1 1.534(5)
C41_1 C43_2 1.81(3)
C41_1 H41_1 1.0000
C42_1 C41_2 1.63(4)
C42_1 H42A_1 0.9800
C42_1 H42B_1 0.9800
C42_1 H42C_1 0.9800
C43_1 C43_2 0.53(3)
C43_1 C41_2 1.30(3)
C43_1 H43A_1 0.9800
C43_1 H43B_1 0.9800
C43_1 H43C_1 0.9800
C31_2 N3_2 1.296(18)
C31_2 C36_2 1.538(17)
C31_2 B2_3 1.71(3)
C31_2 B2_4 1.73(4)
N3_2 C39 1.36(3)
N3_2 C32_2 1.550(17)
C32_2 C33_2 1.498(18)
C32_2 C35_2 1.508(17)
C32_2 C34_2 1.526(18)
C33_2 H33A_2 0.9800
C33_2 H33B_2 0.9800
C33_2 H33C_2 0.9800
C34_2 H34A_2 0.9800
C34_2 H34B_2 0.9800
C34_2 H34C_2 0.9800
C35_2 C36_2 1.493(17)
C35_2 H35A_2 0.9900
C35_2 H35B_2 0.9900
C36_2 C37_2 1.543(17)
C36_2 C38_2 1.548(18)
C37_2 H37A_2 0.9800
C37_2 H37B_2 0.9800
C37_2 H37C_2 0.9800
C38_2 H38A_2 0.9800
C38_2 H38B_2 0.9800
C38_2 H38C_2 0.9800
C41_2 C40 1.530(19)
C41_2 C42_2 1.539(19)
C41_2 C43_2 1.541(19)
C41_2 H41_2 1.0000
C42_2 H42A_2 0.9800
C42_2 H42B_2 0.9800
C42_2 H42C_2 0.9800
C43_2 H43A_2 0.9800
C43_2 H43B_2 0.9800
C43_2 H43C_2 0.9800
C39 C47 1.403(4)
C39 C40 1.405(4)
C40 C44 1.390(4)
C44 C45 1.372(5)
C44 H44 0.9500
C45 C46 1.375(4)
C45 H45 0.9500
C46 C47 1.386(4)
C46 H46 0.9500
C47 C48 1.517(4)
C48 C49 1.528(4)
C48 C50 1.537(4)
C48 H48 1.0000
C49 H49A 0.9800
C49 H49B 0.9800
C49 H49C 0.9800
C50 H50A 0.9800
C50 H50B 0.9800
C50 H50C 0.9800
Se1_3 B2_4 1.94(3)
Se1_3 B2_3 2.027(4)
Se1_3 B1_3 2.030(4)
Se1_3 B1_4 2.12(3)
B1_3 B2_4 1.20(3)
B1_3 C51_4 1.21(4)
B1_3 C21_3 1.566(6)
B1_3 B1_4 1.72(2)
B1_3 B2_3 1.757(6)
B1_3 Se1_4 2.169(15)
C21_3 C51_4 0.55(4)
C21_3 N4_4 0.72(3)
C21_3 N2_3 1.151(5)
C21_3 B2_4 1.98(4)
N2_3 N4_4 0.79(3)
N2_3 C51_4 1.61(4)
B2_3 B2_4 0.86(4)
B2_3 B1_4 1.25(3)
B2_3 C51_3 1.571(6)
B2_3 C21_4 1.97(3)
B2_3 Se1_4 1.974(18)
C51_3 C21_4 0.53(3)
C51_3 N4_3 1.146(5)
C51_3 B1_4 1.23(2)
C51_3 N2_4 1.58(2)
N4_3 C21_4 0.87(4)
N4_3 N2_4 0.99(2)
Se1_4 B2_4 2.01(3)
Se1_4 B1_4 2.02(3)
B1_4 C21_4 1.566(8)
B1_4 B2_4 1.69(4)
C21_4 N2_4 1.151(7)
B2_4 C51_4 1.49(5)
C51_4 N4_4 1.12(5)

loop_
_geom_torsion_atom_site_label_1
_geom_torsion_atom_site_label_2
_geom_torsion_atom_site_label_3
_geom_torsion_atom_site_label_4
_geom_torsion
N1_6 C1_5 N1_5 C1_6 -154(27)
C6_5 C1_5 N1_5 C1_6 -93.3(11)
B1_3 C1_5 N1_5 C1_6 83.7(11)
C1_6 C1_5 N1_5 C9 -110.7(12)
N1_6 C1_5 N1_5 C9 95(27)
C6_5 C1_5 N1_5 C9 156.0(5)
B1_3 C1_5 N1_5 C9 -27.0(8)
C1_6 C1_5 N1_5 C2_5 87.6(11)
N1_6 C1_5 N1_5 C2_5 -67(27)
C6_5 C1_5 N1_5 C2_5 -5.7(6)
B1_3 C1_5 N1_5 C2_5 171.2(4)
C1_6 C1_5 N1_5 C2_6 108.7(14)
N1_6 C1_5 N1_5 C2_6 -45(27)
C6_5 C1_5 N1_5 C2_6 15.4(10)
B1_3 C1_5 N1_5 C2_6 -167.7(9)
C1_6 N1_5 C2_5 C2_6 119(3)
C1_5 N1_5 C2_5 C2_6 65(2)
C9 N1_5 C2_5 C2_6 -98(2)
C1_6 N1_5 C2_5 C3_6 -145(2)
C1_5 N1_5 C2_5 C3_6 161.5(17)
C9 N1_5 C2_5 C3_6 -1.8(18)
C2_6 N1_5 C2_5 C3_6 96(3)
C1_6 N1_5 C2_5 C5_6 20.2(19)
C1_5 N1_5 C2_5 C5_6 -33.7(15)
C9 N1_5 C2_5 C5_6 163.0(14)
C2_6 N1_5 C2_5 C5_6 -99(2)
C1_6 N1_5 C2_5 C5_5 75.7(13)
C1_5 N1_5 C2_5 C5_5 21.8(6)
C9 N1_5 C2_5 C5_5 -141.5(5)
C2_6 N1_5 C2_5 C5_5 -44(2)
C1_6 N1_5 C2_5 N1_6 116(32)
C1_5 N1_5 C2_5 N1_6 62(32)
C9 N1_5 C2_5 N1_6 -101(31)
C2_6 N1_5 C2_5 N1_6 -3(31)
C1_6 N1_5 C2_5 C3_5 -41.6(14)
C1_5 N1_5 C2_5 C3_5 -95.5(5)
C9 N1_5 C2_5 C3_5 101.2(5)
C2_6 N1_5 C2_5 C3_5 -161(2)
C1_6 N1_5 C2_5 C4_5 -165.6(13)
C1_5 N1_5 C2_5 C4_5 140.5(4)
C9 N1_5 C2_5 C4_5 -22.7(7)
C2_6 N1_5 C2_5 C4_5 75(2)
C2_6 C2_5 C3_5 C5_6 -13(5)
C3_6 C2_5 C3_5 C5_6 -127.3(19)
C5_5 C2_5 C3_5 C5_6 -0.8(10)
N1_6 C2_5 C3_5 C5_6 108(2)
C4_5 C2_5 C3_5 C5_6 -126.9(11)
N1_5 C2_5 C3_5 C5_6 109.0(11)
C2_6 C2_5 C3_5 C6_6 -63(6)
C3_6 C2_5 C3_5 C6_6 -177.2(17)
C5_6 C2_5 C3_5 C6_6 -49.9(10)
C5_5 C2_5 C3_5 C6_6 -50.7(7)
N1_6 C2_5 C3_5 C6_6 58.1(19)
C4_5 C2_5 C3_5 C6_6 -176.8(7)
N1_5 C2_5 C3_5 C6_6 59.1(7)
C2_6 C2_5 C3_5 C8_6 -70(6)
C3_6 C2_5 C3_5 C8_6 175.7(18)
C5_6 C2_5 C3_5 C8_6 -57.1(14)
C5_5 C2_5 C3_5 C8_6 -57.8(10)
N1_6 C2_5 C3_5 C8_6 51(2)
C4_5 C2_5 C3_5 C8_6 176.1(10)
N1_5 C2_5 C3_5 C8_6 52.0(10)
C2_6 C2_5 C3_5 C3_6 114(6)
C5_6 C2_5 C3_5 C3_6 127.3(19)
C5_5 C2_5 C3_5 C3_6 126.5(16)
N1_6 C2_5 C3_5 C3_6 -125(2)
C4_5 C2_5 C3_5 C3_6 0.4(17)
N1_5 C2_5 C3_5 C3_6 -123.7(17)
C2_6 C2_5 C4_5 C3_6 -160(5)
C5_6 C2_5 C4_5 C3_6 -65(5)
C5_5 C2_5 C4_5 C3_6 -127(5)
N1_6 C2_5 C4_5 C3_6 125(5)
C3_5 C2_5 C4_5 C3_6 -1(5)
N1_5 C2_5 C4_5 C3_6 122(5)
C3_6 C2_5 C4_5 C2_6 160(5)
C5_6 C2_5 C4_5 C2_6 95(3)
C5_5 C2_5 C4_5 C2_6 33(2)
N1_6 C2_5 C4_5 C2_6 -75(3)
C3_5 C2_5 C4_5 C2_6 159(2)
N1_5 C2_5 C4_5 C2_6 -78(2)
C3_6 C2_5 C5_5 C2_6 -68(3)
C5_6 C2_5 C5_5 C2_6 -174(3)
N1_6 C2_5 C5_5 C2_6 69(3)
C3_5 C2_5 C5_5 C2_6 -174(3)
C4_5 C2_5 C5_5 C2_6 -48(3)
N1_5 C2_5 C5_5 C2_6 70(3)
C2_6 C2_5 C5_5 C4_6 3(3)
C3_6 C2_5 C5_5 C4_6 -65(2)
C5_6 C2_5 C5_5 C4_6 -170.9(17)
N1_6 C2_5 C5_5 C4_6 72.0(16)
C3_5 C2_5 C5_5 C4_6 -170.1(14)
C4_5 C2_5 C5_5 C4_6 -44.6(14)
N1_5 C2_5 C5_5 C4_6 73.5(14)
C2_6 C2_5 C5_5 C5_6 174(3)
C3_6 C2_5 C5_5 C5_6 106(2)
N1_6 C2_5 C5_5 C5_6 -117.1(16)
C3_5 C2_5 C5_5 C5_6 0.8(10)
C4_5 C2_5 C5_5 C5_6 126.3(11)
N1_5 C2_5 C5_5 C5_6 -115.6(11)
C2_6 C2_5 C5_5 C6_5 -99(3)
C3_6 C2_5 C5_5 C6_5 -167.1(17)
C5_6 C2_5 C5_5 C6_5 86.9(11)
N1_6 C2_5 C5_5 C6_5 -30.3(12)
C3_5 C2_5 C5_5 C6_5 87.6(4)
C4_5 C2_5 C5_5 C6_5 -146.8(4)
N1_5 C2_5 C5_5 C6_5 -28.7(4)
C2_6 C5_5 C6_5 C8_5 -118.1(11)
C4_6 C5_5 C6_5 C8_5 161.6(12)
C5_6 C5_5 C6_5 C8_5 -40.6(10)
C2_5 C5_5 C6_5 C8_5 -94.6(4)
C2_6 C5_5 C6_5 C7_5 122.4(11)
C4_6 C5_5 C6_5 C7_5 42.2(13)
C5_6 C5_5 C6_5 C7_5 -160.1(10)
C2_5 C5_5 C6_5 C7_5 145.9(4)
C2_6 C5_5 C6_5 C1_5 3.0(12)
C4_6 C5_5 C6_5 C1_5 -77.3(13)
C5_6 C5_5 C6_5 C1_5 80.5(10)
C2_5 C5_5 C6_5 C1_5 26.4(5)
C2_6 C5_5 C6_5 C6_6 -72.1(12)
C4_6 C5_5 C6_5 C6_6 -152.4(14)
C5_6 C5_5 C6_5 C6_6 5.3(11)
C2_5 C5_5 C6_5 C6_6 -48.7(7)
C2_6 C5_5 C6_5 C7_6 -108.1(16)
C4_6 C5_5 C6_5 C7_6 171.6(16)
C5_6 C5_5 C6_5 C7_6 -30.6(15)
C2_5 C5_5 C6_5 C7_6 -84.7(12)
C1_6 C1_5 C6_5 C8_5 43.5(12)
N1_6 C1_5 C6_5 C8_5 110(2)
N1_5 C1_5 C6_5 C8_5 107.5(5)
B1_3 C1_5 C6_5 C8_5 -69.6(5)
C1_6 C1_5 C6_5 C5_5 -76.8(12)
N1_6 C1_5 C6_5 C5_5 -10(2)
N1_5 C1_5 C6_5 C5_5 -12.8(5)
B1_3 C1_5 C6_5 C5_5 170.1(4)
C1_6 C1_5 C6_5 C7_5 165.1(12)
N1_6 C1_5 C6_5 C7_5 -128(2)
N1_5 C1_5 C6_5 C7_5 -130.9(4)
B1_3 C1_5 C6_5 C7_5 52.0(5)
C1_6 C1_5 C6_5 C6_6 0.4(12)
N1_6 C1_5 C6_5 C6_6 67(2)
N1_5 C1_5 C6_5 C6_6 64.5(7)
B1_3 C1_5 C6_5 C6_6 -112.6(7)
C1_6 C1_5 C6_5 C7_6 41.3(16)
N1_6 C1_5 C6_5 C7_6 108(2)
N1_5 C1_5 C6_5 C7_6 105.4(11)
B1_3 C1_5 C6_5 C7_6 -71.7(11)
C5_5 C6_5 C8_5 C6_6 60.0(8)
C7_5 C6_5 C8_5 C6_6 -178.8(8)
C1_5 C6_5 C8_5 C6_6 -54.6(9)
C7_6 C6_5 C8_5 C6_6 -41(7)
C10 C11_5 C12_5 C12_6 -175(6)
C13_5 C11_5 C12_5 C12_6 -53(6)
C13_6 C11_5 C12_5 C12_6 -58(6)
C12_6 C11_5 C12_5 C11_6 51(18)
C10 C11_5 C12_5 C11_6 -124(18)
C13_5 C11_5 C12_5 C11_6 -2(18)
C13_6 C11_5 C12_5 C11_6 -7(18)
C12_6 C11_5 C13_5 C11_6 161(13)
C10 C11_5 C13_5 C11_6 -58(12)
C12_5 C11_5 C13_5 C11_6 178(12)
C13_6 C11_5 C13_5 C11_6 -20(13)
N1_6 C1_5 C1_6 N1_5 1.3(12)
C6_5 C1_5 C1_6 N1_5 105.5(6)
B1_3 C1_5 C1_6 N1_5 -125.8(5)
N1_5 C1_5 C1_6 N1_6 -1.3(12)
C6_5 C1_5 C1_6 N1_6 104.2(12)
B1_3 C1_5 C1_6 N1_6 -127.1(12)
N1_6 C1_5 C1_6 C6_6 -104.7(17)
N1_5 C1_5 C1_6 C6_6 -106.0(14)
C6_5 C1_5 C1_6 C6_6 -0.5(14)
B1_3 C1_5 C1_6 C6_6 128.2(11)
N1_6 C1_5 C1_6 B1_4 130.4(19)
N1_5 C1_5 C1_6 B1_4 129.1(17)
C6_5 C1_5 C1_6 B1_4 -125.4(13)
B1_3 C1_5 C1_6 B1_4 3.3(16)
C9 N1_5 C1_6 C1_5 110.6(12)
C2_5 N1_5 C1_6 C1_5 -110.3(7)
C2_6 N1_5 C1_6 C1_5 -88.9(14)
C1_5 N1_5 C1_6 N1_6 28(36)
C9 N1_5 C1_6 N1_6 138(36)
C2_5 N1_5 C1_6 N1_6 -83(36)
C2_6 N1_5 C1_6 N1_6 -61(35)
C1_5 N1_5 C1_6 C6_6 96.9(19)
C9 N1_5 C1_6 C6_6 -152.4(13)
C2_5 N1_5 C1_6 C6_6 -13(2)
C2_6 N1_5 C1_6 C6_6 8(2)
C1_5 N1_5 C1_6 B1_4 -81(3)
C9 N1_5 C1_6 B1_4 29(3)
C2_5 N1_5 C1_6 B1_4 168(2)
C2_6 N1_5 C1_6 B1_4 -170(2)
N1_5 C1_5 N1_6 C1_6 25(27)
C6_5 C1_5 N1_6 C1_6 -94.7(13)
B1_3 C1_5 N1_6 C1_6 84.9(18)
C1_6 C1_5 N1_6 C9 -105(4)
N1_5 C1_5 N1_6 C9 -80(26)
C6_5 C1_5 N1_6 C9 160(3)
B1_3 C1_5 N1_6 C9 -20(5)
C1_6 C1_5 N1_6 C2_5 85(3)
N1_5 C1_5 N1_6 C2_5 110(29)
C6_5 C1_5 N1_6 C2_5 -10(3)
B1_3 C1_5 N1_6 C2_5 169.5(13)
C1_6 C1_5 N1_6 C2_6 107(2)
N1_5 C1_5 N1_6 C2_6 132(29)
C6_5 C1_5 N1_6 C2_6 12(3)
B1_3 C1_5 N1_6 C2_6 -168.1(10)
N1_5 C1_6 N1_6 C1_5 -152(36)
C6_6 C1_6 N1_6 C1_5 97(2)
B1_4 C1_6 N1_6 C1_5 -79(3)
C1_5 C1_6 N1_6 C9 113(4)
N1_5 C1_6 N1_6 C9 -39(32)
C6_6 C1_6 N1_6 C9 -150(3)
B1_4 C1_6 N1_6 C9 34(7)
C1_5 C1_6 N1_6 C2_5 -114(3)
N1_5 C1_6 N1_6 C2_5 95(38)
C6_6 C1_6 N1_6 C2_5 -17(4)
B1_4 C1_6 N1_6 C2_5 167(2)
C1_5 C1_6 N1_6 C2_6 -92(4)
N1_5 C1_6 N1_6 C2_6 116(38)
C6_6 C1_6 N1_6 C2_6 4(5)
B1_4 C1_6 N1_6 C2_6 -171(3)
C2_6 C2_5 N1_6 C1_5 69(4)
C3_6 C2_5 N1_6 C1_5 164(2)
C5_6 C2_5 N1_6 C1_5 -29(4)
C5_5 C2_5 N1_6 C1_5 26(3)
C3_5 C2_5 N1_6 C1_5 -91(3)
C4_5 C2_5 N1_6 C1_5 143(2)
N1_5 C2_5 N1_6 C1_5 -114(31)
C2_6 C2_5 N1_6 C1_6 122(4)
C3_6 C2_5 N1_6 C1_6 -143(3)
C5_6 C2_5 N1_6 C1_6 24(4)
C5_5 C2_5 N1_6 C1_6 79(3)
C3_5 C2_5 N1_6 C1_6 -38(4)
C4_5 C2_5 N1_6 C1_6 -163(3)
N1_5 C2_5 N1_6 C1_6 -61(29)
C2_6 C2_5 N1_6 C9 -102(4)
C3_6 C2_5 N1_6 C9 -7(5)
C5_6 C2_5 N1_6 C9 160(2)
C5_5 C2_5 N1_6 C9 -145(3)
C3_5 C2_5 N1_6 C9 98(3)
C4_5 C2_5 N1_6 C9 -28(4)
N1_5 C2_5 N1_6 C9 75(33)
C3_6 C2_5 N1_6 C2_6 95(3)
C5_6 C2_5 N1_6 C2_6 -98(3)
C5_5 C2_5 N1_6 C2_6 -43(2)
C3_5 C2_5 N1_6 C2_6 -161(2)
C4_5 C2_5 N1_6 C2_6 74(2)
N1_5 C2_5 N1_6 C2_6 177(100)
C3_6 C2_5 C2_6 C5_5 128(2)
C5_6 C2_5 C2_6 C5_5 5(3)
N1_6 C2_5 C2_6 C5_5 -111(2)
C3_5 C2_5 C2_6 C5_5 16(7)
C4_5 C2_5 C2_6 C5_5 136(2)
N1_5 C2_5 C2_6 C5_5 -111(2)
C5_6 C2_5 C2_6 C3_6 -124(2)
C5_5 C2_5 C2_6 C3_6 -128(2)
N1_6 C2_5 C2_6 C3_6 120.9(18)
C3_5 C2_5 C2_6 C3_6 -113(6)
C4_5 C2_5 C2_6 C3_6 7.1(19)
N1_5 C2_5 C2_6 C3_6 120.7(17)
C3_6 C2_5 C2_6 C4_6 120(9)
C5_6 C2_5 C2_6 C4_6 -4(10)
C5_5 C2_5 C2_6 C4_6 -9(8)
N1_6 C2_5 C2_6 C4_6 -120(9)
C3_5 C2_5 C2_6 C4_6 7(14)
C4_5 C2_5 C2_6 C4_6 127(10)
N1_5 C2_5 C2_6 C4_6 -120(10)
C3_6 C2_5 C2_6 C5_6 124(2)
C5_5 C2_5 C2_6 C5_6 -5(3)
N1_6 C2_5 C2_6 C5_6 -115.5(17)
C3_5 C2_5 C2_6 C5_6 11(5)
C4_5 C2_5 C2_6 C5_6 130.8(10)
N1_5 C2_5 C2_6 C5_6 -115.6(11)
C3_6 C2_5 C2_6 C4_5 -7.1(19)
C5_6 C2_5 C2_6 C4_5 -130.8(10)
C5_5 C2_5 C2_6 C4_5 -136(2)
N1_6 C2_5 C2_6 C4_5 113.7(13)
C3_5 C2_5 C2_6 C4_5 -120(5)
N1_5 C2_5 C2_6 C4_5 113.6(6)
C3_6 C2_5 C2_6 N1_6 -120.9(18)
C5_6 C2_5 C2_6 N1_6 115.5(17)
C5_5 C2_5 C2_6 N1_6 111(2)
C3_5 C2_5 C2_6 N1_6 127(5)
C4_5 C2_5 C2_6 N1_6 -113.7(13)
N1_5 C2_5 C2_6 N1_6 -0.1(14)
C3_6 C2_5 C2_6 N1_5 -120.7(17)
C5_6 C2_5 C2_6 N1_5 115.6(11)
C5_5 C2_5 C2_6 N1_5 111(2)
N1_6 C2_5 C2_6 N1_5 0.1(14)
C3_5 C2_5 C2_6 N1_5 127(5)
C4_5 C2_5 C2_6 N1_5 -113.6(6)
C4_6 C5_5 C2_6 C2_5 -177(3)
C5_6 C5_5 C2_6 C2_5 -5(3)
C6_5 C5_5 C2_6 C2_5 89(3)
C4_6 C5_5 C2_6 C3_6 -113(3)
C5_6 C5_5 C2_6 C3_6 59(2)
C2_5 C5_5 C2_6 C3_6 64(3)
C6_5 C5_5 C2_6 C3_6 152(2)
C5_6 C5_5 C2_6 C4_6 171.9(16)
C2_5 C5_5 C2_6 C4_6 177(3)
C6_5 C5_5 C2_6 C4_6 -94.9(14)
C4_6 C5_5 C2_6 C5_6 -171.9(16)
C2_5 C5_5 C2_6 C5_6 5(3)
C6_5 C5_5 C2_6 C5_6 93.2(10)
C4_6 C5_5 C2_6 C4_5 -82(3)
C5_6 C5_5 C2_6 C4_5 90(2)
C2_5 C5_5 C2_6 C4_5 94(4)
C6_5 C5_5 C2_6 C4_5 -177(2)
C4_6 C5_5 C2_6 N1_6 99(2)
C5_6 C5_5 C2_6 N1_6 -89(2)
C2_5 C5_5 C2_6 N1_6 -84(3)
C6_5 C5_5 C2_6 N1_6 4(2)
C4_6 C5_5 C2_6 N1_5 101(2)
C5_6 C5_5 C2_6 N1_5 -86.8(16)
C2_5 C5_5 C2_6 N1_5 -82(3)
C6_5 C5_5 C2_6 N1_5 6.5(18)
C3_6 C4_5 C2_6 C2_5 16(4)
C3_6 C4_5 C2_6 C5_5 -92(4)
C2_5 C4_5 C2_6 C5_5 -108(4)
C2_5 C4_5 C2_6 C3_6 -16(4)
C3_6 C4_5 C2_6 C4_6 -149(4)
C2_5 C4_5 C2_6 C4_6 -165(3)
C3_6 C4_5 C2_6 C5_6 -27(4)
C2_5 C4_5 C2_6 C5_6 -42.9(17)
C3_6 C4_5 C2_6 N1_6 87(4)
C2_5 C4_5 C2_6 N1_6 71(3)
C3_6 C4_5 C2_6 N1_5 85(4)
C2_5 C4_5 C2_6 N1_5 69(2)
C1_5 N1_6 C2_6 C2_5 -119(3)
C1_6 N1_6 C2_6 C2_5 -64(4)
C9 N1_6 C2_6 C2_5 91(5)
C1_5 N1_6 C2_6 C5_5 -12(3)
C1_6 N1_6 C2_6 C5_5 43(5)
C9 N1_6 C2_6 C5_5 -162(3)
C2_5 N1_6 C2_6 C5_5 107(3)
C1_5 N1_6 C2_6 C3_6 -167(2)
C1_6 N1_6 C2_6 C3_6 -113(4)
C9 N1_6 C2_6 C3_6 42(4)
C2_5 N1_6 C2_6 C3_6 -49(2)
C1_5 N1_6 C2_6 C4_6 45(3)
C1_6 N1_6 C2_6 C4_6 99(4)
C9 N1_6 C2_6 C4_6 -105(4)
C2_5 N1_6 C2_6 C4_6 164(3)
C1_5 N1_6 C2_6 C5_6 -69(3)
C1_6 N1_6 C2_6 C5_6 -15(4)
C9 N1_6 C2_6 C5_6 140(4)
C2_5 N1_6 C2_6 C5_6 49(2)
C1_5 N1_6 C2_6 C4_5 169(2)
C1_6 N1_6 C2_6 C4_5 -136(4)
C9 N1_6 C2_6 C4_5 19(4)
C2_5 N1_6 C2_6 C4_5 -72(2)
C1_5 N1_6 C2_6 N1_5 -123(36)
C1_6 N1_6 C2_6 N1_5 -68(34)
C9 N1_6 C2_6 N1_5 87(39)
C2_5 N1_6 C2_6 N1_5 -4(36)
C1_6 N1_5 C2_6 C2_5 -67(3)
C1_5 N1_5 C2_6 C2_5 -121(2)
C9 N1_5 C2_6 C2_5 95(2)
C1_6 N1_5 C2_6 C5_5 39(2)
C1_5 N1_5 C2_6 C5_5 -14.9(18)
C9 N1_5 C2_6 C5_5 -158.9(11)
C2_5 N1_5 C2_6 C5_5 106(3)
C1_6 N1_5 C2_6 C3_6 -115(2)
C1_5 N1_5 C2_6 C3_6 -169.5(14)
C9 N1_5 C2_6 C3_6 46.5(17)
C2_5 N1_5 C2_6 C3_6 -48.2(19)
C1_6 N1_5 C2_6 C4_6 96(2)
C1_5 N1_5 C2_6 C4_6 42.0(18)
C9 N1_5 C2_6 C4_6 -102.0(18)
C2_5 N1_5 C2_6 C4_6 163(3)
C1_6 N1_5 C2_6 C5_6 -18(2)
C1_5 N1_5 C2_6 C5_6 -72.3(15)
C9 N1_5 C2_6 C5_6 143.7(12)
C2_5 N1_5 C2_6 C5_6 49.1(18)
C1_6 N1_5 C2_6 C4_5 -138.4(16)
C1_5 N1_5 C2_6 C4_5 167.6(10)
C9 N1_5 C2_6 C4_5 23.6(18)
C2_5 N1_5 C2_6 C4_5 -71(2)
C1_6 N1_5 C2_6 N1_6 109(37)
C1_5 N1_5 C2_6 N1_6 55(37)
C9 N1_5 C2_6 N1_6 -89(36)
C2_5 N1_5 C2_6 N1_6 176(100)
C2_6 C4_5 C3_6 C2_5 -8(2)
C2_5 C4_5 C3_6 C2_6 8(2)
C2_5 C4_5 C3_6 C3_5 2(9)
C2_6 C4_5 C3_6 C3_5 -6(11)
C2_6 C2_5 C3_6 C4_5 20(5)
C5_6 C2_5 C3_6 C4_5 129(4)
C5_5 C2_5 C3_6 C4_5 63(5)
N1_6 C2_5 C3_6 C4_5 -64(5)
C3_5 C2_5 C3_6 C4_5 179(4)
N1_5 C2_5 C3_6 C4_5 -67(5)
C5_6 C2_5 C3_6 C2_6 109(3)
C5_5 C2_5 C3_6 C2_6 43(2)
N1_6 C2_5 C3_6 C2_6 -84(3)
C3_5 C2_5 C3_6 C2_6 159(2)
C4_5 C2_5 C3_6 C2_6 -20(5)
N1_5 C2_5 C3_6 C2_6 -87(3)
C2_6 C2_5 C3_6 C3_5 -159(2)
C5_6 C2_5 C3_6 C3_5 -50.3(16)
C5_5 C2_5 C3_6 C3_5 -116.1(11)
N1_6 C2_5 C3_6 C3_5 117(2)
C4_5 C2_5 C3_6 C3_5 -179(4)
N1_5 C2_5 C3_6 C3_5 113.8(10)
C2_5 C2_6 C3_6 C4_5 -161(5)
C5_5 C2_6 C3_6 C4_5 110(4)
C4_6 C2_6 C3_6 C4_5 39(5)
C5_6 C2_6 C3_6 C4_5 155(4)
N1_6 C2_6 C3_6 C4_5 -101(4)
N1_5 C2_6 C3_6 C4_5 -102(4)
C5_5 C2_6 C3_6 C2_5 -89(3)
C4_6 C2_6 C3_6 C2_5 -160(4)
C5_6 C2_6 C3_6 C2_5 -43(2)
C4_5 C2_6 C3_6 C2_5 161(5)
N1_6 C2_6 C3_6 C2_5 61(3)
N1_5 C2_6 C3_6 C2_5 59(2)
C2_5 C2_6 C3_6 C3_5 16.6(19)
C5_5 C2_6 C3_6 C3_5 -72(2)
C4_6 C2_6 C3_6 C3_5 -143(2)
C5_6 C2_6 C3_6 C3_5 -26.7(12)
C4_5 C2_6 C3_6 C3_5 178(4)
N1_6 C2_6 C3_6 C3_5 77.3(18)
N1_5 C2_6 C3_6 C3_5 75.9(12)
C5_6 C5_5 C4_6 C2_6 -17(3)
C2_5 C5_5 C4_6 C2_6 -1.3(12)
C6_5 C5_5 C4_6 C2_6 107.8(11)
C2_5 C2_6 C4_6 C5_5 11(9)
C3_6 C2_6 C4_6 C5_5 118(3)
C5_6 C2_6 C4_6 C5_5 7.0(14)
C4_5 C2_6 C4_6 C5_5 133(2)
N1_6 C2_6 C4_6 C5_5 -104.0(19)
N1_5 C2_6 C4_6 C5_5 -103.6(18)
C2_6 C2_5 C5_6 C5_5 -4(2)
C3_6 C2_5 C5_6 C5_5 -111.8(19)
N1_6 C2_5 C5_6 C5_5 81(3)
C3_5 C2_5 C5_6 C5_5 -179.1(12)
C4_5 C2_5 C5_6 C5_5 -89.6(13)
N1_5 C2_5 C5_6 C5_5 83.2(9)
C2_6 C2_5 C5_6 C3_5 175(2)
C3_6 C2_5 C5_6 C3_5 67(2)
C5_5 C2_5 C5_6 C3_5 179.1(12)
N1_6 C2_5 C5_6 C3_5 -100(3)
C4_5 C2_5 C5_6 C3_5 89.5(13)
N1_5 C2_5 C5_6 C3_5 -97.7(9)
C2_6 C2_5 C5_6 C6_6 -103(3)
C3_6 C2_5 C5_6 C6_6 149(2)
C5_5 C2_5 C5_6 C6_6 -99.0(17)
N1_6 C2_5 C5_6 C6_6 -18(3)
C3_5 C2_5 C5_6 C6_6 81.9(15)
C4_5 C2_5 C5_6 C6_6 171.5(10)
N1_5 C2_5 C5_6 C6_6 -16(2)
C3_6 C2_5 C5_6 C2_6 -108(3)
C5_5 C2_5 C5_6 C2_6 4(2)
N1_6 C2_5 C5_6 C2_6 85(3)
C3_5 C2_5 C5_6 C2_6 -175(2)
C4_5 C2_5 C5_6 C2_6 -85(2)
N1_5 C2_5 C5_6 C2_6 87(2)
C2_6 C5_5 C5_6 C2_5 2.2(13)
C4_6 C5_5 C5_6 C2_5 20(4)
C6_5 C5_5 C5_6 C2_5 -105.6(7)
C2_6 C5_5 C5_6 C3_5 1(3)
C4_6 C5_5 C5_6 C3_5 18(5)
C2_5 C5_5 C5_6 C3_5 -1.4(18)
C6_5 C5_5 C5_6 C3_5 -107(2)
C2_6 C5_5 C5_6 C6_6 101.3(16)
C4_6 C5_5 C5_6 C6_6 119(3)
C2_5 C5_5 C5_6 C6_6 99.0(14)
C6_5 C5_5 C5_6 C6_6 -6.6(13)
C4_6 C5_5 C5_6 C2_6 18(3)
C2_5 C5_5 C5_6 C2_6 -2.2(13)
C6_5 C5_5 C5_6 C2_6 -107.8(11)
C6_6 C3_5 C5_6 C2_5 104.2(12)
C8_6 C3_5 C5_6 C2_5 133.4(10)
C3_6 C3_5 C5_6 C2_5 -30.7(11)
C2_5 C3_5 C5_6 C5_5 1.4(18)
C6_6 C3_5 C5_6 C5_5 106(3)
C8_6 C3_5 C5_6 C5_5 135(3)
C3_6 C3_5 C5_6 C5_5 -29(3)
C2_5 C3_5 C5_6 C6_6 -104.2(12)
C8_6 C3_5 C5_6 C6_6 29.2(11)
C3_6 C3_5 C5_6 C6_6 -134.9(13)
C2_5 C3_5 C5_6 C2_6 2.0(8)
C6_6 C3_5 C5_6 C2_6 106.2(14)
C8_6 C3_5 C5_6 C2_6 135.4(12)
C3_6 C3_5 C5_6 C2_6 -28.7(12)
C5_5 C2_6 C5_6 C2_5 -175(3)
C3_6 C2_6 C5_6 C2_5 44(2)
C4_6 C2_6 C5_6 C2_5 179(3)
C4_5 C2_6 C5_6 C2_5 54.1(19)
N1_6 C2_6 C5_6 C2_5 -64(3)
N1_5 C2_6 C5_6 C2_5 -62(2)
C2_5 C2_6 C5_6 C5_5 175(3)
C3_6 C2_6 C5_6 C5_5 -141(2)
C4_6 C2_6 C5_6 C5_5 -6.6(13)
C4_5 C2_6 C5_6 C5_5 -131.3(19)
N1_6 C2_6 C5_6 C5_5 111(2)
N1_5 C2_6 C5_6 C5_5 112.3(16)
C2_5 C2_6 C5_6 C3_5 -5(2)
C5_5 C2_6 C5_6 C3_5 -179.5(16)
C3_6 C2_6 C5_6 C3_5 39.4(18)
C4_6 C2_6 C5_6 C3_5 173.9(16)
C4_5 C2_6 C5_6 C3_5 49.2(16)
N1_6 C2_6 C5_6 C3_5 -69(2)
N1_5 C2_6 C5_6 C3_5 -67.1(14)
C2_5 C2_6 C5_6 C6_6 83(3)
C5_5 C2_6 C5_6 C6_6 -91.9(19)
C3_6 C2_6 C5_6 C6_6 127(2)
C4_6 C2_6 C5_6 C6_6 -99(2)
C4_5 C2_6 C5_6 C6_6 136.8(18)
N1_6 C2_6 C5_6 C6_6 19(3)
N1_5 C2_6 C5_6 C6_6 20(2)
C2_5 C5_6 C6_6 C8_6 -110.4(19)
C5_5 C5_6 C6_6 C8_6 176.1(16)
C3_5 C5_6 C6_6 C8_6 -40.4(16)
C2_6 C5_6 C6_6 C8_6 -134.1(19)
C2_5 C5_6 C6_6 C7_6 135(2)
C5_5 C5_6 C6_6 C7_6 61(2)
C3_5 C5_6 C6_6 C7_6 -155(2)
C2_6 C5_6 C6_6 C7_6 111(2)
C2_5 C5_6 C6_6 C1_6 6(2)
C5_5 C5_6 C6_6 C1_6 -67(2)
C3_5 C5_6 C6_6 C1_6 76.4(17)
C2_6 C5_6 C6_6 C1_6 -17(2)
C2_5 C5_6 C6_6 C8_5 123.9(17)
C5_5 C5_6 C6_6 C8_5 50.3(16)
C3_5 C5_6 C6_6 C8_5 -166.2(14)
C2_6 C5_6 C6_6 C8_5 100.2(18)
C2_5 C5_6 C6_6 C6_5 79.1(15)
C5_5 C5_6 C6_6 C6_5 5.5(11)
C3_5 C5_6 C6_6 C6_5 149.0(11)
C2_6 C5_6 C6_6 C6_5 55.4(16)
C2_5 C5_6 C6_6 C3_5 -69.9(15)
C5_5 C5_6 C6_6 C3_5 -143.5(18)
C2_6 C5_6 C6_6 C3_5 -93.6(17)
C1_5 C1_6 C6_6 C5_6 75(2)
N1_5 C1_6 C6_6 C5_6 6(3)
N1_6 C1_6 C6_6 C5_6 8(4)
B1_4 C1_6 C6_6 C5_6 -176(2)
C1_5 C1_6 C6_6 C8_6 -175.9(17)
N1_5 C1_6 C6_6 C8_6 115(2)
N1_6 C1_6 C6_6 C8_6 117(3)
B1_4 C1_6 C6_6 C8_6 -67(3)
C1_5 C1_6 C6_6 C7_6 -57(2)
N1_5 C1_6 C6_6 C7_6 -127(2)
N1_6 C1_6 C6_6 C7_6 -124(4)
B1_4 C1_6 C6_6 C7_6 52(3)
C1_5 C1_6 C6_6 C8_5 -39.5(18)
N1_5 C1_6 C6_6 C8_5 -108.6(19)
N1_6 C1_6 C6_6 C8_5 -106(3)
B1_4 C1_6 C6_6 C8_5 70(3)
C1_5 C1_6 C6_6 C6_5 0.5(12)
N1_5 C1_6 C6_6 C6_5 -68.7(17)
N1_6 C1_6 C6_6 C6_5 -66(3)
B1_4 C1_6 C6_6 C6_5 110(2)
C1_5 C1_6 C6_6 C3_5 117.2(15)
N1_5 C1_6 C6_6 C3_5 48.0(19)
N1_6 C1_6 C6_6 C3_5 51(3)
B1_4 C1_6 C6_6 C3_5 -133(2)
C6_5 C8_5 C6_6 C5_6 -61.6(12)
C6_5 C8_5 C6_6 C8_6 -174.8(18)
C6_5 C8_5 C6_6 C7_6 153(6)
C6_5 C8_5 C6_6 C1_6 52.5(12)
C6_5 C8_5 C6_6 C3_5 -80(2)
C8_5 C6_5 C6_6 C5_6 120.8(13)
C5_5 C6_5 C6_6 C5_6 -4.7(9)
C7_5 C6_5 C6_6 C5_6 124(2)
C1_5 C6_5 C6_6 C5_6 -109.4(10)
C7_6 C6_5 C6_6 C5_6 129(2)
C8_5 C6_5 C6_6 C7_6 -8.3(19)
C5_5 C6_5 C6_6 C7_6 -133.7(18)
C7_5 C6_5 C6_6 C7_6 -5(3)
C1_5 C6_5 C6_6 C7_6 121.6(18)
C8_5 C6_5 C6_6 C1_6 -130.2(13)
C5_5 C6_5 C6_6 C1_6 104.4(10)
C7_5 C6_5 C6_6 C1_6 -127(2)
C1_5 C6_5 C6_6 C1_6 -0.3(9)
C7_6 C6_5 C6_6 C1_6 -121.9(19)
C5_5 C6_5 C6_6 C8_5 -125.4(6)
C7_5 C6_5 C6_6 C8_5 4(3)
C1_5 C6_5 C6_6 C8_5 129.8(7)
C7_6 C6_5 C6_6 C8_5 8.3(19)
C8_5 C6_5 C6_6 C3_5 144.1(14)
C5_5 C6_5 C6_6 C3_5 18.7(9)
C7_5 C6_5 C6_6 C3_5 147.8(15)
C1_5 C6_5 C6_6 C3_5 -86.0(10)
C7_6 C6_5 C6_6 C3_5 152(2)
C5_6 C6_6 C7_6 C6_5 -61.6(19)
C8_6 C6_6 C7_6 C6_5 -174.2(17)
C1_6 C6_6 C7_6 C6_5 63.4(17)
C8_5 C6_6 C7_6 C6_5 -23(5)
C3_5 C6_6 C7_6 C6_5 -104(4)
C8_5 C6_5 C7_6 C6_6 133(8)
C5_5 C6_5 C7_6 C6_6 51.0(16)
C7_5 C6_5 C7_6 C6_6 178.5(10)
C1_5 C6_5 C7_6 C6_6 -59.1(15)
C5_6 C6_6 C8_6 C3_5 28.9(12)
C7_6 C6_6 C8_6 C3_5 154.3(19)
C1_6 C6_6 C8_6 C3_5 -83.0(14)
C8_5 C6_6 C8_6 C3_5 145.0(16)
C11_5 C13_5 C11_6 C12_6 -16(11)
C11_5 C13_5 C11_6 C10 110(15)
C11_5 C13_5 C11_6 C13_6 161(13)
C11_5 C13_5 C11_6 C12_5 -1(10)
C12_6 C12_5 C11_6 C13_5 -56(6)
C11_5 C12_5 C11_6 C13_5 177(20)
C11_5 C12_5 C11_6 C12_6 -127(19)
C12_6 C12_5 C11_6 C10 177(6)
C11_5 C12_5 C11_6 C10 50(16)
C12_6 C12_5 C11_6 C13_6 -62(6)
C11_5 C12_5 C11_6 C13_6 171(20)
C11_6 C12_5 C12_6 C11_5 -4(2)
C11_5 C12_5 C12_6 C11_6 4(2)
C10 C11_5 C12_6 C12_5 6(7)
C13_5 C11_5 C12_6 C12_5 131(5)
C13_6 C11_5 C12_6 C12_5 130(5)
C10 C11_5 C12_6 C11_6 -142(17)
C13_5 C11_5 C12_6 C11_6 -18(16)
C12_5 C11_5 C12_6 C11_6 -148(15)
C13_6 C11_5 C12_6 C11_6 -18(16)
C13_5 C11_6 C12_6 C12_5 127(6)
C10 C11_6 C12_6 C12_5 -3(7)
C13_6 C11_6 C12_6 C12_5 126(6)
C13_5 C11_6 C12_6 C11_5 160(18)
C10 C11_6 C12_6 C11_5 30(13)
C13_6 C11_6 C12_6 C11_5 159(18)
C12_5 C11_6 C12_6 C11_5 33(16)
C13_5 C11_6 C13_6 C11_5 -26(15)
C12_6 C11_6 C13_6 C11_5 -23(12)
C10 C11_6 C13_6 C11_5 109(16)
C12_5 C11_6 C13_6 C11_5 -6(12)
C12_6 C11_5 C13_6 C11_6 154(15)
C10 C11_5 C13_6 C11_6 -64(14)
C13_5 C11_5 C13_6 C11_6 152(16)
C12_5 C11_5 C13_6 C11_6 173(14)
C1_6 N1_5 C9 C17 57.5(16)
C1_5 N1_5 C9 C17 123.1(6)
C2_5 N1_5 C9 C17 -75.9(5)
C2_6 N1_5 C9 C17 -101.8(11)
C1_6 N1_5 C9 C10 -129.5(15)
C1_5 N1_5 C9 C10 -63.9(6)
C2_5 N1_5 C9 C10 97.1(6)
C2_6 N1_5 C9 C10 71.2(12)
C1_6 N1_5 C9 N1_6 -142(40)
C1_5 N1_5 C9 N1_6 -77(40)
C2_5 N1_5 C9 N1_6 84(39)
C2_6 N1_5 C9 N1_6 59(39)
C1_5 N1_6 C9 C17 119(4)
C1_6 N1_6 C9 C17 55(5)
C2_5 N1_6 C9 C17 -71(3)
C2_6 N1_6 C9 C17 -98(3)
C1_5 N1_6 C9 C10 -69(3)
C1_6 N1_6 C9 C10 -133(4)
C2_5 N1_6 C9 C10 101(3)
C2_6 N1_6 C9 C10 74(4)
C1_5 N1_6 C9 N1_5 98(37)
C1_6 N1_6 C9 N1_5 35(36)
C2_5 N1_6 C9 N1_5 -92(42)
C2_6 N1_6 C9 N1_5 -118(42)
C17 C9 C10 C14 0.8(4)
N1_5 C9 C10 C14 -172.1(3)
N1_6 C9 C10 C14 -171.5(13)
C17 C9 C10 C11_5 -178.6(3)
N1_5 C9 C10 C11_5 8.4(5)
N1_6 C9 C10 C11_5 9.0(14)
C17 C9 C10 C11_6 -165.5(16)
N1_5 C9 C10 C11_6 21.6(16)
N1_6 C9 C10 C11_6 22(2)
C12_6 C11_5 C10 C14 56(3)
C13_5 C11_5 C10 C14 -62.4(5)
C12_5 C11_5 C10 C14 58.9(5)
C13_6 C11_5 C10 C14 -71.2(17)
C12_6 C11_5 C10 C9 -124(3)
C13_5 C11_5 C10 C9 117.0(4)
C12_5 C11_5 C10 C9 -121.6(4)
C13_6 C11_5 C10 C9 108.3(17)
C12_6 C11_5 C10 C11_6 154(13)
C13_5 C11_5 C10 C11_6 35(12)
C12_5 C11_5 C10 C11_6 156(12)
C13_6 C11_5 C10 C11_6 26(11)
C13_5 C11_6 C10 C14 -44(4)
C12_6 C11_6 C10 C14 71(4)
C13_6 C11_6 C10 C14 -59(3)
C12_5 C11_6 C10 C14 70(2)
C13_5 C11_6 C10 C9 122(3)
C12_6 C11_6 C10 C9 -123(3)
C13_6 C11_6 C10 C9 108(3)
C12_5 C11_6 C10 C9 -124.0(18)
C13_5 C11_6 C10 C11_5 -133(15)
C12_6 C11_6 C10 C11_5 -18(9)
C13_6 C11_6 C10 C11_5 -147(14)
C12_5 C11_6 C10 C11_5 -19(10)
C9 C10 C14 C15 0.8(4)
C11_5 C10 C14 C15 -179.7(3)
C11_6 C10 C14 C15 167.7(15)
C10 C14 C15 C16 -1.0(5)
C14 C15 C16 C17 -0.4(5)
C15 C16 C17 C9 2.0(4)
C15 C16 C17 C18 -175.2(3)
C10 C9 C17 C16 -2.2(4)
N1_5 C9 C17 C16 170.5(3)
N1_6 C9 C17 C16 169.6(13)
C10 C9 C17 C18 174.8(3)
N1_5 C9 C17 C18 -12.5(5)
N1_6 C9 C17 C18 -13.5(13)
C16 C17 C18 C20 60.4(4)
C9 C17 C18 C20 -116.5(3)
C16 C17 C18 C19 -61.8(4)
C9 C17 C18 C19 121.2(3)
N3_2 C31_1 N3_1 C31_2 141(29)
C36_2 C31_1 N3_1 C31_2 -85(8)
C36_1 C31_1 N3_1 C31_2 -90(8)
B2_3 C31_1 N3_1 C31_2 89(8)
B2_4 C31_1 N3_1 C31_2 56(8)
N3_2 C31_1 N3_1 C39 40(25)
C36_2 C31_1 N3_1 C39 173.7(13)
C36_1 C31_1 N3_1 C39 168.7(5)
B2_3 C31_1 N3_1 C39 -11.9(10)
B2_4 C31_1 N3_1 C39 -45.7(15)
N3_2 C31_1 N3_1 C32_1 -128(26)
C36_2 C31_1 N3_1 C32_1 5.2(13)
C36_1 C31_1 N3_1 C32_1 0.3(7)
B2_3 C31_1 N3_1 C32_1 179.6(4)
B2_4 C31_1 N3_1 C32_1 145.9(13)
N3_2 C31_1 N3_1 C32_2 -115(26)
C36_2 C31_1 N3_1 C32_2 18.8(17)
C36_1 C31_1 N3_1 C32_2 13.9(13)
B2_3 C31_1 N3_1 C32_2 -166.8(11)
B2_4 C31_1 N3_1 C32_2 159.5(17)
C31_2 N3_1 C32_1 C35_2 4(3)
C31_1 N3_1 C32_1 C35_2 -6.8(15)
C39 N3_1 C32_1 C35_2 -176.2(14)
C32_2 N3_1 C32_1 C35_2 -122(4)
C31_2 N3_1 C32_1 C33_2 -142(3)
C31_1 N3_1 C32_1 C33_2 -153.3(13)
C39 N3_1 C32_1 C33_2 37.2(13)
C32_2 N3_1 C32_1 C33_2 91(4)
C31_2 N3_1 C32_1 C34_1 146(2)
C31_1 N3_1 C32_1 C34_1 134.4(5)
C39 N3_1 C32_1 C34_1 -35.0(6)
C32_2 N3_1 C32_1 C34_1 19(4)
C31_2 N3_1 C32_1 C33_1 -92(2)
C31_1 N3_1 C32_1 C33_1 -103.5(6)
C39 N3_1 C32_1 C33_1 87.0(5)
C32_2 N3_1 C32_1 C33_1 141(4)
C31_2 N3_1 C32_1 C35_1 27(2)
C31_1 N3_1 C32_1 C35_1 16.2(6)
C39 N3_1 C32_1 C35_1 -153.2(5)
C32_2 N3_1 C32_1 C35_1 -99(4)
C31_2 N3_1 C32_1 N3_2 159(24)
C31_1 N3_1 C32_1 N3_2 148(24)
C39 N3_1 C32_1 N3_2 -22(24)
C32_2 N3_1 C32_1 N3_2 32(23)
C31_2 N3_1 C32_1 C34_2 115(3)
C31_1 N3_1 C32_1 C34_2 103.3(10)
C39 N3_1 C32_1 C34_2 -66.1(10)
C32_2 N3_1 C32_1 C34_2 -12(4)
C35_2 C32_1 C33_1 C33_2 148.0(18)
C34_1 C32_1 C33_1 C33_2 19.9(14)
C35_1 C32_1 C33_1 C33_2 145.5(15)
N3_1 C32_1 C33_1 C33_2 -102.8(15)
N3_2 C32_1 C33_1 C33_2 -97.4(18)
C34_2 C32_1 C33_1 C33_2 33.9(19)
C35_2 C32_1 C33_1 C32_2 142(8)
C33_2 C32_1 C33_1 C32_2 -6(7)
C34_1 C32_1 C33_1 C32_2 14(7)
C35_1 C32_1 C33_1 C32_2 139(7)
N3_1 C32_1 C33_1 C32_2 -109(7)
N3_2 C32_1 C33_1 C32_2 -104(7)
C34_2 C32_1 C33_1 C32_2 28(7)
C33_2 C32_1 C33_1 C35_2 -148.0(18)
C34_1 C32_1 C33_1 C35_2 -128.0(11)
C35_1 C32_1 C33_1 C35_2 -2.5(11)
N3_1 C32_1 C33_1 C35_2 109.2(11)
N3_2 C32_1 C33_1 C35_2 114.6(17)
C34_2 C32_1 C33_1 C35_2 -114.1(17)
C35_2 C32_1 C34_1 C34_2 59(2)
C33_2 C32_1 C34_1 C34_2 178.3(19)
C33_1 C32_1 C34_1 C34_2 162.8(15)
C35_1 C32_1 C34_1 C34_2 36.7(15)
N3_1 C32_1 C34_1 C34_2 -73.8(16)
N3_2 C32_1 C34_1 C34_2 -75(2)
C35_2 C32_1 C34_1 C32_2 94(9)
C33_2 C32_1 C34_1 C32_2 -147(9)
C33_1 C32_1 C34_1 C32_2 -162(9)
C35_1 C32_1 C34_1 C32_2 72(9)
N3_1 C32_1 C34_1 C32_2 -39(9)
N3_2 C32_1 C34_1 C32_2 -40(9)
C34_2 C32_1 C34_1 C32_2 35(9)
C35_2 C32_1 C34_1 C33_2 -119.3(18)
C33_1 C32_1 C34_1 C33_2 -15.5(11)
C35_1 C32_1 C34_1 C33_2 -141.5(12)
N3_1 C32_1 C34_1 C33_2 107.9(12)
N3_2 C32_1 C34_1 C33_2 107(2)
C34_2 C32_1 C34_1 C33_2 -178.3(19)
C33_2 C32_1 C35_1 C35_2 51(3)
C34_1 C32_1 C35_1 C35_2 130(3)
C33_1 C32_1 C35_1 C35_2 6(3)
N3_1 C32_1 C35_1 C35_2 -113(3)
N3_2 C32_1 C35_1 C35_2 -117(3)
C34_2 C32_1 C35_1 C35_2 149(3)
C35_2 C32_1 C35_1 C36_2 82(3)
C33_2 C32_1 C35_1 C36_2 132(2)
C34_1 C32_1 C35_1 C36_2 -148.1(13)
C33_1 C32_1 C35_1 C36_2 87.8(13)
N3_1 C32_1 C35_1 C36_2 -31.0(13)
N3_2 C32_1 C35_1 C36_2 -35(2)
C34_2 C32_1 C35_1 C36_2 -129.5(15)
C35_2 C32_1 C35_1 C36_1 87(3)
C33_2 C32_1 C35_1 C36_1 137.8(19)
C34_1 C32_1 C35_1 C36_1 -142.6(3)
C33_1 C32_1 C35_1 C36_1 93.3(4)
N3_1 C32_1 C35_1 C36_1 -25.5(4)
N3_2 C32_1 C35_1 C36_1 -29.5(19)
C34_2 C32_1 C35_1 C36_1 -124.1(8)
C35_2 C32_1 C35_1 C32_2 -160(6)
C33_2 C32_1 C35_1 C32_2 -109(5)
C34_1 C32_1 C35_1 C32_2 -30(4)
C33_1 C32_1 C35_1 C32_2 -154(5)
N3_1 C32_1 C35_1 C32_2 87(5)
N3_2 C32_1 C35_1 C32_2 83(5)
C34_2 C32_1 C35_1 C32_2 -11(4)
C35_2 C32_1 C35_1 C38_2 124(3)
C33_2 C32_1 C35_1 C38_2 175(2)
C34_1 C32_1 C35_1 C38_2 -105.4(12)
C33_1 C32_1 C35_1 C38_2 130.4(12)
N3_1 C32_1 C35_1 C38_2 11.7(13)
N3_2 C32_1 C35_1 C38_2 8(2)
C34_2 C32_1 C35_1 C38_2 -86.9(14)
C35_2 C35_1 C36_1 C38_2 -166(3)
C36_2 C35_1 C36_1 C38_2 174(10)
C32_1 C35_1 C36_1 C38_2 136.3(15)
C32_2 C35_1 C36_1 C38_2 124.0(17)
C35_2 C35_1 C36_1 C37_2 -42(3)
C36_2 C35_1 C36_1 C37_2 -61(9)
C32_1 C35_1 C36_1 C37_2 -99(2)
C32_2 C35_1 C36_1 C37_2 -112(2)
C38_2 C35_1 C36_1 C37_2 124(3)
C35_2 C35_1 C36_1 C38_1 -156(2)
C36_2 C35_1 C36_1 C38_1 -175(9)
C32_1 C35_1 C36_1 C38_1 147.2(3)
C32_2 C35_1 C36_1 C38_1 134.8(9)
C38_2 C35_1 C36_1 C38_1 10.9(15)
C35_2 C35_1 C36_1 C31_1 84(2)
C36_2 C35_1 C36_1 C31_1 65(9)
C32_1 C35_1 C36_1 C31_1 26.6(4)
C32_2 C35_1 C36_1 C31_1 14.3(10)
C38_2 C35_1 C36_1 C31_1 -109.7(15)
C35_2 C35_1 C36_1 C37_1 -34(2)
C36_2 C35_1 C36_1 C37_1 -53(9)
C32_1 C35_1 C36_1 C37_1 -91.0(4)
C32_2 C35_1 C36_1 C37_1 -103.4(10)
C38_2 C35_1 C36_1 C37_1 132.7(16)
C35_2 C35_1 C36_1 C31_2 75(3)
C36_2 C35_1 C36_1 C31_2 56(9)
C32_1 C35_1 C36_1 C31_2 17.8(17)
C32_2 C35_1 C36_1 C31_2 5(2)
C38_2 C35_1 C36_1 C31_2 -118(2)
C36_2 C35_1 C36_1 C35_2 -19(9)
C32_1 C35_1 C36_1 C35_2 -57(2)
C32_2 C35_1 C36_1 C35_2 -70(2)
C38_2 C35_1 C36_1 C35_2 166(3)
N3_1 C31_1 C36_1 C38_2 -111.9(16)
N3_2 C31_1 C36_1 C38_2 -109(3)
C36_2 C31_1 C36_1 C38_2 -141(7)
B2_3 C31_1 C36_1 C38_2 68.6(15)
B2_4 C31_1 C36_1 C38_2 103(2)
N3_1 C31_1 C36_1 C37_2 113.5(18)
N3_2 C31_1 C36_1 C37_2 117(3)
C36_2 C31_1 C36_1 C37_2 85(7)
B2_3 C31_1 C36_1 C37_2 -65.9(18)
B2_4 C31_1 C36_1 C37_2 -31(2)
N3_1 C31_1 C36_1 C38_1 -134.4(5)
N3_2 C31_1 C36_1 C38_1 -131(2)
C36_2 C31_1 C36_1 C38_1 -163(7)
B2_3 C31_1 C36_1 C38_1 46.1(6)
B2_4 C31_1 C36_1 C38_1 80.9(15)
N3_1 C31_1 C36_1 C35_1 -16.7(5)
N3_2 C31_1 C36_1 C35_1 -13(2)
C36_2 C31_1 C36_1 C35_1 -46(7)
B2_3 C31_1 C36_1 C35_1 163.9(4)
B2_4 C31_1 C36_1 C35_1 -161.4(14)
N3_1 C31_1 C36_1 C37_1 102.5(5)
N3_2 C31_1 C36_1 C37_1 106(2)
C36_2 C31_1 C36_1 C37_1 74(7)
B2_3 C31_1 C36_1 C37_1 -76.9(5)
B2_4 C31_1 C36_1 C37_1 -42.2(15)
N3_1 C31_1 C36_1 C31_2 57(8)
N3_2 C31_1 C36_1 C31_2 60(9)
C36_2 C31_1 C36_1 C31_2 28(9)
B2_3 C31_1 C36_1 C31_2 -123(9)
B2_4 C31_1 C36_1 C31_2 -88(9)
N3_1 C31_1 C36_1 C35_2 4.6(11)
N3_2 C31_1 C36_1 C35_2 8(3)
C36_2 C31_1 C36_1 C35_2 -24(7)
B2_3 C31_1 C36_1 C35_2 -174.9(11)
B2_4 C31_1 C36_1 C35_2 -140.1(17)
C38_2 C36_1 C37_1 C36_2 149(8)
C37_2 C36_1 C37_1 C36_2 177(16)
C38_1 C36_1 C37_1 C36_2 161(7)
C35_1 C36_1 C37_1 C36_2 39(7)
C31_1 C36_1 C37_1 C36_2 -74(7)
C31_2 C36_1 C37_1 C36_2 -67(7)
C35_2 C36_1 C37_1 C36_2 28(7)
C37_2 C36_1 C38_1 C38_2 -157(5)
C35_1 C36_1 C38_1 C38_2 -31(4)
C31_1 C36_1 C38_1 C38_2 83(4)
C37_1 C36_1 C38_1 C38_2 -154(4)
C31_2 C36_1 C38_1 C38_2 85(4)
C35_2 C36_1 C38_1 C38_2 -42(4)
C38_2 C36_1 C38_1 C36_2 43(21)
C37_2 C36_1 C38_1 C36_2 -114(22)
C35_1 C36_1 C38_1 C36_2 12(21)
C31_1 C36_1 C38_1 C36_2 126(21)
C37_1 C36_1 C38_1 C36_2 -111(21)
C31_2 C36_1 C38_1 C36_2 128(22)
C35_2 C36_1 C38_1 C36_2 1(21)
C42_2 C41_1 C42_1 C41_2 3(9)
C40 C41_1 C42_1 C41_2 -92(6)
C43_1 C41_1 C42_1 C41_2 30(6)
C43_2 C41_1 C42_1 C41_2 14(6)
C42_2 C41_1 C43_1 C43_2 -91(6)
C40 C41_1 C43_1 C43_2 25(5)
C42_1 C41_1 C43_1 C43_2 -98(5)
C42_2 C41_1 C43_1 C41_2 -79(18)
C40 C41_1 C43_1 C41_2 37(18)
C42_1 C41_1 C43_1 C41_2 -87(18)
C43_2 C41_1 C43_1 C41_2 11(17)
C31_1 N3_1 C31_2 N3_2 -47(38)
C39 N3_1 C31_2 N3_2 39(34)
C32_1 N3_1 C31_2 N3_2 -142(35)
C32_2 N3_1 C31_2 N3_2 -129(36)
C31_1 N3_1 C31_2 C36_2 84(8)
C39 N3_1 C31_2 C36_2 170.4(12)
C32_1 N3_1 C31_2 C36_2 -10(3)
C32_2 N3_1 C31_2 C36_2 2(4)
C31_1 N3_1 C31_2 C36_1 78(8)
C39 N3_1 C31_2 C36_1 163.9(12)
C32_1 N3_1 C31_2 C36_1 -17(4)
C32_2 N3_1 C31_2 C36_1 -5(4)
C31_1 N3_1 C31_2 B2_3 -72(9)
C39 N3_1 C31_2 B2_3 14(5)
C32_1 N3_1 C31_2 B2_3 -167(3)
C32_2 N3_1 C31_2 B2_3 -154(3)
C31_1 N3_1 C31_2 B2_4 -110(10)
C39 N3_1 C31_2 B2_4 -24(6)
C32_1 N3_1 C31_2 B2_4 155(3)
C32_2 N3_1 C31_2 B2_4 168(3)
C38_2 C36_1 C31_2 N3_1 -97(3)
C37_2 C36_1 C31_2 N3_1 125(3)
C38_1 C36_1 C31_2 N3_1 -121(3)
C35_1 C36_1 C31_2 N3_1 -1(3)
C31_1 C36_1 C31_2 N3_1 -109(11)
C37_1 C36_1 C31_2 N3_1 115(3)
C35_2 C36_1 C31_2 N3_1 19(3)
C38_2 C36_1 C31_2 N3_2 -94(4)
C37_2 C36_1 C31_2 N3_2 128(4)
C38_1 C36_1 C31_2 N3_2 -118(4)
C35_1 C36_1 C31_2 N3_2 2(4)
C31_1 C36_1 C31_2 N3_2 -106(11)
C37_1 C36_1 C31_2 N3_2 118(4)
C35_2 C36_1 C31_2 N3_2 23(4)
C38_2 C36_1 C31_2 C36_2 -139(8)
C37_2 C36_1 C31_2 C36_2 83(7)
C38_1 C36_1 C31_2 C36_2 -163(7)
C35_1 C36_1 C31_2 C36_2 -43(7)
C31_1 C36_1 C31_2 C36_2 -151(9)
C37_1 C36_1 C31_2 C36_2 73(7)
C35_2 C36_1 C31_2 C36_2 -22(7)
C38_2 C36_1 C31_2 B2_3 58(3)
C37_2 C36_1 C31_2 B2_3 -80(3)
C38_1 C36_1 C31_2 B2_3 34(3)
C35_1 C36_1 C31_2 B2_3 154(2)
C31_1 C36_1 C31_2 B2_3 46(7)
C37_1 C36_1 C31_2 B2_3 -90(2)
C35_2 C36_1 C31_2 B2_3 175(2)
C38_2 C36_1 C31_2 B2_4 90(4)
C37_2 C36_1 C31_2 B2_4 -48(4)
C38_1 C36_1 C31_2 B2_4 65(4)
C35_1 C36_1 C31_2 B2_4 -174(3)
C31_1 C36_1 C31_2 B2_4 77(8)
C37_1 C36_1 C31_2 B2_4 -59(3)
C35_2 C36_1 C31_2 B2_4 -154(3)
N3_1 C31_2 N3_2 C39 -137(39)
C36_2 C31_2 N3_2 C39 174(4)
C36_1 C31_2 N3_2 C39 167(4)
B2_3 C31_2 N3_2 C39 20(8)
B2_4 C31_2 N3_2 C39 -17(9)
N3_1 C31_2 N3_2 C31_1 134(37)
C36_2 C31_2 N3_2 C31_1 84(8)
C36_1 C31_2 N3_2 C31_1 77(7)
B2_3 C31_2 N3_2 C31_1 -70(8)
B2_4 C31_2 N3_2 C31_1 -106(10)
N3_1 C31_2 N3_2 C32_2 47(32)
C36_2 C31_2 N3_2 C32_2 -3(5)
C36_1 C31_2 N3_2 C32_2 -10(6)
B2_3 C31_2 N3_2 C32_2 -157(3)
B2_4 C31_2 N3_2 C32_2 166(3)
N3_1 C31_2 N3_2 C32_1 36(32)
C36_2 C31_2 N3_2 C32_1 -14(5)
C36_1 C31_2 N3_2 C32_1 -21(5)
B2_3 C31_2 N3_2 C32_1 -168(3)
B2_4 C31_2 N3_2 C32_1 155(3)
N3_1 C31_1 N3_2 C31_2 -37(28)
C36_2 C31_1 N3_2 C31_2 -84(8)
C36_1 C31_1 N3_2 C31_2 -89(8)
B2_3 C31_1 N3_2 C31_2 93(8)
B2_4 C31_1 N3_2 C31_2 59(8)
N3_1 C31_1 N3_2 C39 -135(30)
C36_2 C31_1 N3_2 C39 178(4)
C36_1 C31_1 N3_2 C39 173(4)
B2_3 C31_1 N3_2 C39 -4(6)
B2_4 C31_1 N3_2 C39 -38(6)
N3_1 C31_1 N3_2 C32_2 60(23)
C36_2 C31_1 N3_2 C32_2 13(4)
C36_1 C31_1 N3_2 C32_2 8(4)
B2_3 C31_1 N3_2 C32_2 -169.6(16)
B2_4 C31_1 N3_2 C32_2 157(2)
N3_1 C31_1 N3_2 C32_1 48(23)
C36_2 C31_1 N3_2 C32_1 1(3)
C36_1 C31_1 N3_2 C32_1 -5(4)
B2_3 C31_1 N3_2 C32_1 178.0(12)
B2_4 C31_1 N3_2 C32_1 144(2)
C35_2 C32_1 N3_2 C31_2 8(5)
C33_2 C32_1 N3_2 C31_2 -141(3)
C34_1 C32_1 N3_2 C31_2 149(3)
C33_1 C32_1 N3_2 C31_2 -91(4)
C35_1 C32_1 N3_2 C31_2 31(4)
N3_1 C32_1 N3_2 C31_2 -18(21)
C34_2 C32_1 N3_2 C31_2 118(4)
C35_2 C32_1 N3_2 C39 -179(4)
C33_2 C32_1 N3_2 C39 31(5)
C34_1 C32_1 N3_2 C39 -39(5)
C33_1 C32_1 N3_2 C39 81(4)
C35_1 C32_1 N3_2 C39 -156(4)
N3_1 C32_1 N3_2 C39 154(28)
C34_2 C32_1 N3_2 C39 -70(4)
C35_2 C32_1 N3_2 C31_1 -2(4)
C33_2 C32_1 N3_2 C31_1 -151(3)
C34_1 C32_1 N3_2 C31_1 139(2)
C33_1 C32_1 N3_2 C31_1 -101(3)
C35_1 C32_1 N3_2 C31_1 21(3)
N3_1 C32_1 N3_2 C31_1 -28(21)
C34_2 C32_1 N3_2 C31_1 108(3)
C35_2 C32_1 N3_2 C32_2 -121(5)
C33_2 C32_1 N3_2 C32_2 90(4)
C34_1 C32_1 N3_2 C32_2 20(4)
C33_1 C32_1 N3_2 C32_2 139(4)
C35_1 C32_1 N3_2 C32_2 -98(4)
N3_1 C32_1 N3_2 C32_2 -147(23)
C34_2 C32_1 N3_2 C32_2 -11(4)
C34_2 C34_1 C32_2 C33_2 175.5(18)
C32_1 C34_1 C32_2 C33_2 30(8)
C34_2 C34_1 C32_2 C35_2 76(3)
C32_1 C34_1 C32_2 C35_2 -69(8)
C33_2 C34_1 C32_2 C35_2 -99(3)
C32_1 C34_1 C32_2 C34_2 -145(9)
C33_2 C34_1 C32_2 C34_2 -175.5(18)
C34_2 C34_1 C32_2 N3_2 -84(3)
C32_1 C34_1 C32_2 N3_2 131(10)
C33_2 C34_1 C32_2 N3_2 101(3)
C34_2 C34_1 C32_2 N3_1 -83(3)
C32_1 C34_1 C32_2 N3_1 131(10)
C33_2 C34_1 C32_2 N3_1 101(3)
C34_2 C34_1 C32_2 C35_1 50(2)
C32_1 C34_1 C32_2 C35_1 -96(9)
C33_2 C34_1 C32_2 C35_1 -126(2)
C34_2 C34_1 C32_2 C33_1 159.9(19)
C32_1 C34_1 C32_2 C33_1 15(7)
C33_2 C34_1 C32_2 C33_1 -15.6(13)
C31_2 N3_2 C32_2 C34_1 154(4)
C39 N3_2 C32_2 C34_1 -23(5)
C31_1 N3_2 C32_2 C34_1 144(3)
C32_1 N3_2 C32_2 C34_1 -151(6)
C31_2 N3_2 C32_2 C33_2 -125(4)
C39 N3_2 C32_2 C33_2 57(4)
C31_1 N3_2 C32_2 C33_2 -136(3)
C32_1 N3_2 C32_2 C33_2 -71(4)
C31_2 N3_2 C32_2 C35_2 -11(5)
C39 N3_2 C32_2 C35_2 172(4)
C31_1 N3_2 C32_2 C35_2 -21(4)
C32_1 N3_2 C32_2 C35_2 44(4)
C31_2 N3_2 C32_2 C34_2 111(4)
C39 N3_2 C32_2 C34_2 -66(4)
C31_1 N3_2 C32_2 C34_2 100(3)
C32_1 N3_2 C32_2 C34_2 165(5)
C31_2 N3_2 C32_2 N3_1 -22(21)
C39 N3_2 C32_2 N3_1 161(27)
C31_1 N3_2 C32_2 N3_1 -33(21)
C32_1 N3_2 C32_2 N3_1 32(23)
C31_2 N3_2 C32_2 C35_1 12(4)
C39 N3_2 C32_2 C35_1 -165(4)
C31_1 N3_2 C32_2 C35_1 1(3)
C32_1 N3_2 C32_2 C35_1 67(4)
C31_2 N3_2 C32_2 C33_1 -85(4)
C39 N3_2 C32_2 C33_1 97(4)
C31_1 N3_2 C32_2 C33_1 -96(3)
C32_1 N3_2 C32_2 C33_1 -31(3)
C31_2 N3_1 C32_2 C34_1 150(3)
C31_1 N3_1 C32_2 C34_1 138.2(18)
C39 N3_1 C32_2 C34_1 -20(3)
C32_1 N3_1 C32_2 C34_1 -151(6)
C31_2 N3_1 C32_2 C33_2 -128(3)
C31_1 N3_1 C32_2 C33_2 -139.5(15)
C39 N3_1 C32_2 C33_2 61.9(17)
C32_1 N3_1 C32_2 C33_2 -69(4)
C31_2 N3_1 C32_2 C35_2 -15(3)
C31_1 N3_1 C32_2 C35_2 -26.8(19)
C39 N3_1 C32_2 C35_2 174.6(12)
C32_1 N3_1 C32_2 C35_2 44(4)
C31_2 N3_1 C32_2 C34_2 105(3)
C31_1 N3_1 C32_2 C34_2 93.2(18)
C39 N3_1 C32_2 C34_2 -65.4(19)
C32_1 N3_1 C32_2 C34_2 164(5)
C31_2 N3_1 C32_2 N3_2 153(25)
C31_1 N3_1 C32_2 N3_2 142(25)
C39 N3_1 C32_2 N3_2 -17(24)
C32_1 N3_1 C32_2 N3_2 -147(23)
C31_2 N3_1 C32_2 C35_1 7(3)
C31_1 N3_1 C32_2 C35_1 -4.3(16)
C39 N3_1 C32_2 C35_1 -162.9(7)
C32_1 N3_1 C32_2 C35_1 66(4)
C31_2 N3_1 C32_2 C33_1 -89(3)
C31_1 N3_1 C32_2 C33_1 -100.6(12)
C39 N3_1 C32_2 C33_1 100.8(9)
C32_1 N3_1 C32_2 C33_1 -30(3)
C35_2 C35_1 C32_2 C34_1 119(3)
C36_2 C35_1 C32_2 C34_1 -159(2)
C32_1 C35_1 C32_2 C34_1 137(6)
C36_1 C35_1 C32_2 C34_1 -152.2(17)
C38_2 C35_1 C32_2 C34_1 -109(2)
C35_2 C35_1 C32_2 C33_2 25(3)
C36_2 C35_1 C32_2 C33_2 107(2)
C32_1 C35_1 C32_2 C33_2 43(4)
C36_1 C35_1 C32_2 C33_2 114(2)
C38_2 C35_1 C32_2 C33_2 157(2)
C36_2 C35_1 C32_2 C35_2 82(2)
C32_1 C35_1 C32_2 C35_2 18(5)
C36_1 C35_1 C32_2 C35_2 89(2)
C38_2 C35_1 C32_2 C35_2 132(3)
C35_2 C35_1 C32_2 C34_2 148(3)
C36_2 C35_1 C32_2 C34_2 -129.6(17)
C32_1 C35_1 C32_2 C34_2 166(5)
C36_1 C35_1 C32_2 C34_2 -122.6(12)
C38_2 C35_1 C32_2 C34_2 -79.6(19)
C35_2 C35_1 C32_2 N3_2 -99(3)
C36_2 C35_1 C32_2 N3_2 -17(2)
C32_1 C35_1 C32_2 N3_2 -81(5)
C36_1 C35_1 C32_2 N3_2 -10(2)
C38_2 C35_1 C32_2 N3_2 33(2)
C35_2 C35_1 C32_2 N3_1 -96(3)
C36_2 C35_1 C32_2 N3_1 -14.1(18)
C32_1 C35_1 C32_2 N3_1 -78(4)
C36_1 C35_1 C32_2 N3_1 -7.1(14)
C38_2 C35_1 C32_2 N3_1 35.9(19)
C35_2 C35_1 C32_2 C33_1 2(3)
C36_2 C35_1 C32_2 C33_1 84.2(16)
C32_1 C35_1 C32_2 C33_1 20(4)
C36_1 C35_1 C32_2 C33_1 91.2(10)
C38_2 C35_1 C32_2 C33_1 134.3(13)
C33_2 C33_1 C32_2 C34_1 24(2)
C32_1 C33_1 C32_2 C34_1 -163(9)
C35_2 C33_1 C32_2 C34_1 -129(2)
C32_1 C33_1 C32_2 C33_2 173(8)
C35_2 C33_1 C32_2 C33_2 -153(2)
C33_2 C33_1 C32_2 C35_2 153(2)
C32_1 C33_1 C32_2 C35_2 -34(7)
C33_2 C33_1 C32_2 C34_2 46(3)
C32_1 C33_1 C32_2 C34_2 -141(9)
C35_2 C33_1 C32_2 C34_2 -107(3)
C33_2 C33_1 C32_2 N3_2 -107(2)
C32_1 C33_1 C32_2 N3_2 66(7)
C35_2 C33_1 C32_2 N3_2 99.8(14)
C33_2 C33_1 C32_2 N3_1 -112(2)
C32_1 C33_1 C32_2 N3_1 61(7)
C35_2 C33_1 C32_2 N3_1 95.1(14)
C33_2 C33_1 C32_2 C35_1 152(2)
C32_1 C33_1 C32_2 C35_1 -35(6)
C35_2 C33_1 C32_2 C35_1 -0.9(10)
C32_2 C33_1 C33_2 C32_1 1.0(11)
C35_2 C33_1 C33_2 C32_1 20.5(11)
C32_1 C33_1 C33_2 C32_2 -1.0(11)
C35_2 C33_1 C33_2 C32_2 19.5(14)
C32_1 C33_1 C33_2 C34_1 -22.0(14)
C32_2 C33_1 C33_2 C34_1 -21.0(17)
C35_2 C33_1 C33_2 C34_1 -2(2)
C35_2 C32_1 C33_2 C33_1 -42(2)
C34_1 C32_1 C33_2 C33_1 -159.4(14)
C35_1 C32_1 C33_2 C33_1 -64(2)
N3_1 C32_1 C33_2 C33_1 97.6(11)
N3_2 C32_1 C33_2 C33_1 102(2)
C34_2 C32_1 C33_2 C33_1 -158.5(12)
C35_2 C32_1 C33_2 C32_2 134(5)
C34_1 C32_1 C33_2 C32_2 16(5)
C33_1 C32_1 C33_2 C32_2 176(5)
C35_1 C32_1 C33_2 C32_2 111(5)
N3_1 C32_1 C33_2 C32_2 -87(5)
N3_2 C32_1 C33_2 C32_2 -82(5)
C34_2 C32_1 C33_2 C32_2 17(5)
C35_2 C32_1 C33_2 C34_1 117.9(17)
C33_1 C32_1 C33_2 C34_1 159.4(14)
C35_1 C32_1 C33_2 C34_1 95.1(17)
N3_1 C32_1 C33_2 C34_1 -103.0(7)
N3_2 C32_1 C33_2 C34_1 -98.2(19)
C34_2 C32_1 C33_2 C34_1 0.9(10)
C34_1 C32_2 C33_2 C33_1 -156(2)
C35_2 C32_2 C33_2 C33_1 -27(2)
C34_2 C32_2 C33_2 C33_1 -153(2)
N3_2 C32_2 C33_2 C33_1 83(2)
N3_1 C32_2 C33_2 C33_1 77.9(17)
C35_1 C32_2 C33_2 C33_1 -37(2)
C34_1 C32_2 C33_2 C32_1 -160(6)
C35_2 C32_2 C33_2 C32_1 -31(4)
C34_2 C32_2 C33_2 C32_1 -157(6)
N3_2 C32_2 C33_2 C32_1 79(5)
N3_1 C32_2 C33_2 C32_1 74(4)
C35_1 C32_2 C33_2 C32_1 -41(4)
C33_1 C32_2 C33_2 C32_1 -4(4)
C35_2 C32_2 C33_2 C34_1 129(2)
C34_2 C32_2 C33_2 C34_1 3.2(13)
N3_2 C32_2 C33_2 C34_1 -120(2)
N3_1 C32_2 C33_2 C34_1 -126(2)
C35_1 C32_2 C33_2 C34_1 120(3)
C33_1 C32_2 C33_2 C34_1 156(2)
C34_2 C34_1 C33_2 C33_1 21(5)
C32_2 C34_1 C33_2 C33_1 30(2)
C32_1 C34_1 C33_2 C33_1 24.3(16)
C34_2 C34_1 C33_2 C32_1 -3(4)
C32_2 C34_1 C33_2 C32_1 5.3(15)
C34_2 C34_1 C33_2 C32_2 -9(3)
C32_1 C34_1 C33_2 C32_2 -5.3(16)
C32_1 C34_1 C34_2 C32_2 4.9(13)
C33_2 C34_1 C34_2 C32_2 8(3)
C32_2 C34_1 C34_2 C32_1 -4.9(13)
C33_2 C34_1 C34_2 C32_1 3(3)
C33_2 C32_2 C34_2 C34_1 -4.7(19)
C35_2 C32_2 C34_2 C34_1 -128(2)
N3_2 C32_2 C34_2 C34_1 117(2)
N3_1 C32_2 C34_2 C34_1 122(2)
C35_1 C32_2 C34_2 C34_1 -141(2)
C33_1 C32_2 C34_2 C34_1 -34(3)
C34_1 C32_2 C34_2 C32_1 105(13)
C33_2 C32_2 C34_2 C32_1 100(13)
C35_2 C32_2 C34_2 C32_1 -23(12)
N3_2 C32_2 C34_2 C32_1 -138(13)
N3_1 C32_2 C34_2 C32_1 -134(14)
C35_1 C32_2 C34_2 C32_1 -36(12)
C33_1 C32_2 C34_2 C32_1 71(13)
C35_2 C32_1 C34_2 C34_1 -133.7(16)
C33_2 C32_1 C34_2 C34_1 -1.6(17)
C33_1 C32_1 C34_2 C34_1 -25(2)
C35_1 C32_1 C34_2 C34_1 -146.2(13)
N3_1 C32_1 C34_2 C34_1 114.4(13)
N3_2 C32_1 C34_2 C34_1 110.7(18)
C35_2 C32_1 C34_2 C32_2 154(13)
C33_2 C32_1 C34_2 C32_2 -74(13)
C34_1 C32_1 C34_2 C32_2 -72(13)
C33_1 C32_1 C34_2 C32_2 -98(13)
C35_1 C32_1 C34_2 C32_2 142(13)
N3_1 C32_1 C34_2 C32_2 42(13)
N3_2 C32_1 C34_2 C32_2 39(12)
C36_2 C35_1 C35_2 C32_1 -102.6(16)
C36_1 C35_1 C35_2 C32_1 -105.4(14)
C32_2 C35_1 C35_2 C32_1 4.5(13)
C38_2 C35_1 C35_2 C32_1 -118(2)
C32_1 C35_1 C35_2 C36_2 102.6(16)
C36_1 C35_1 C35_2 C36_2 -2.9(12)
C32_2 C35_1 C35_2 C36_2 107.1(14)
C38_2 C35_1 C35_2 C36_2 -16(2)
C36_2 C35_1 C35_2 C32_2 -107.1(14)
C32_1 C35_1 C35_2 C32_2 -4.5(13)
C36_1 C35_1 C35_2 C32_2 -110.0(12)
C38_2 C35_1 C35_2 C32_2 -123(3)
C36_2 C35_1 C35_2 C36_1 2.9(12)
C32_1 C35_1 C35_2 C36_1 105.4(14)
C32_2 C35_1 C35_2 C36_1 110.0(12)
C38_2 C35_1 C35_2 C36_1 -13(3)
C36_2 C35_1 C35_2 C33_1 -111(5)
C32_1 C35_1 C35_2 C33_1 -8(4)
C36_1 C35_1 C35_2 C33_1 -114(5)
C32_2 C35_1 C35_2 C33_1 -4(5)
C38_2 C35_1 C35_2 C33_1 -127(4)
C33_2 C32_1 C35_2 C35_1 -146(2)
C34_1 C32_1 C35_2 C35_1 -61(3)
C33_1 C32_1 C35_2 C35_1 -174(2)
N3_1 C32_1 C35_2 C35_1 73(3)
N3_2 C32_1 C35_2 C35_1 71(3)
C34_2 C32_1 C35_2 C35_1 -32(3)
C33_2 C32_1 C35_2 C36_2 145.3(19)
C34_1 C32_1 C35_2 C36_2 -129.4(15)
C33_1 C32_1 C35_2 C36_2 116.9(17)
C35_1 C32_1 C35_2 C36_2 -69(3)
N3_1 C32_1 C35_2 C36_2 4(2)
N3_2 C32_1 C35_2 C36_2 2(3)
C34_2 C32_1 C35_2 C36_2 -101.2(19)
C33_2 C32_1 C35_2 C32_2 -123(6)
C34_1 C32_1 C35_2 C32_2 -37(5)
C33_1 C32_1 C35_2 C32_2 -151(6)
C35_1 C32_1 C35_2 C32_2 23(7)
N3_1 C32_1 C35_2 C32_2 96(5)
N3_2 C32_1 C35_2 C32_2 94(6)
C34_2 C32_1 C35_2 C32_2 -9(5)
C33_2 C32_1 C35_2 C36_1 150.1(16)
C34_1 C32_1 C35_2 C36_1 -124.5(12)
C33_1 C32_1 C35_2 C36_1 121.8(15)
C35_1 C32_1 C35_2 C36_1 -64(2)
N3_1 C32_1 C35_2 C36_1 9.1(19)
N3_2 C32_1 C35_2 C36_1 7(3)
C34_2 C32_1 C35_2 C36_1 -96.3(17)
C33_2 C32_1 C35_2 C33_1 28.3(16)
C34_1 C32_1 C35_2 C33_1 113.7(9)
C35_1 C32_1 C35_2 C33_1 174(2)
N3_1 C32_1 C35_2 C33_1 -112.7(6)
N3_2 C32_1 C35_2 C33_1 -115(2)
C34_2 C32_1 C35_2 C33_1 141.9(9)
C34_1 C32_2 C35_2 C35_1 -78(3)
C33_2 C32_2 C35_2 C35_1 -160(3)
C34_2 C32_2 C35_2 C35_1 -35(3)
N3_2 C32_2 C35_2 C35_1 85(3)
N3_1 C32_2 C35_2 C35_1 86(3)
C33_1 C32_2 C35_2 C35_1 -178(3)
C34_1 C32_2 C35_2 C32_1 125(7)
C33_2 C32_2 C35_2 C32_1 43(5)
C34_2 C32_2 C35_2 C32_1 168(7)
N3_2 C32_2 C35_2 C32_1 -72(6)
N3_1 C32_2 C35_2 C32_1 -71(5)
C35_1 C32_2 C35_2 C32_1 -157(7)
C33_1 C32_2 C35_2 C32_1 25(5)
C34_1 C32_2 C35_2 C36_2 -144(2)
C33_2 C32_2 C35_2 C36_2 134(2)
C34_2 C32_2 C35_2 C36_2 -101(2)
N3_2 C32_2 C35_2 C36_2 19(3)
N3_1 C32_2 C35_2 C36_2 20(2)
C35_1 C32_2 C35_2 C36_2 -66(2)
C33_1 C32_2 C35_2 C36_2 116.4(19)
C34_1 C32_2 C35_2 C36_1 -139(2)
C33_2 C32_2 C35_2 C36_1 139.4(19)
C34_2 C32_2 C35_2 C36_1 -95(2)
N3_2 C32_2 C35_2 C36_1 25(3)
N3_1 C32_2 C35_2 C36_1 25.8(19)
C35_1 C32_2 C35_2 C36_1 -60.6(18)
C33_1 C32_2 C35_2 C36_1 121.7(17)
C34_1 C32_2 C35_2 C33_1 100(3)
C33_2 C32_2 C35_2 C33_1 17.7(13)
C34_2 C32_2 C35_2 C33_1 143(2)
N3_2 C32_2 C35_2 C33_1 -97(2)
N3_1 C32_2 C35_2 C33_1 -96.0(13)
C35_1 C32_2 C35_2 C33_1 178(3)
C38_2 C36_1 C35_2 C35_1 15(3)
C37_2 C36_1 C35_2 C35_1 143(3)
C38_1 C36_1 C35_2 C35_1 30(3)
C31_1 C36_1 C35_2 C35_1 -100(2)
C37_1 C36_1 C35_2 C35_1 148.9(19)
C31_2 C36_1 C35_2 C35_1 -107(2)
C38_2 C36_1 C35_2 C32_1 106(2)
C37_2 C36_1 C35_2 C32_1 -125(2)
C38_1 C36_1 C35_2 C32_1 121.2(15)
C35_1 C36_1 C35_2 C32_1 91(2)
C31_1 C36_1 C35_2 C32_1 -8.9(19)
C37_1 C36_1 C35_2 C32_1 -119.7(17)
C31_2 C36_1 C35_2 C32_1 -16(2)
C38_2 C36_1 C35_2 C36_2 165(14)
C37_2 C36_1 C35_2 C36_2 -66(13)
C38_1 C36_1 C35_2 C36_2 -179(100)
C35_1 C36_1 C35_2 C36_2 151(13)
C31_1 C36_1 C35_2 C36_2 51(13)
C37_1 C36_1 C35_2 C36_2 -60(13)
C31_2 C36_1 C35_2 C36_2 43(12)
C38_2 C36_1 C35_2 C32_2 94(2)
C37_2 C36_1 C35_2 C32_2 -137(2)
C38_1 C36_1 C35_2 C32_2 109.2(16)
C35_1 C36_1 C35_2 C32_2 79(2)
C31_1 C36_1 C35_2 C32_2 -20.9(18)
C37_1 C36_1 C35_2 C32_2 -131.7(16)
C31_2 C36_1 C35_2 C32_2 -28(2)
C38_2 C36_1 C35_2 C33_1 159.2(19)
C37_2 C36_1 C35_2 C33_1 -72(3)
C38_1 C36_1 C35_2 C33_1 174.4(8)
C35_1 C36_1 C35_2 C33_1 145(3)
C31_1 C36_1 C35_2 C33_1 44.3(16)
C37_1 C36_1 C35_2 C33_1 -66.5(15)
C31_2 C36_1 C35_2 C33_1 37(2)
C32_1 C35_1 C36_2 C35_2 -56(2)
C36_1 C35_1 C36_2 C35_2 161(9)
C32_2 C35_1 C36_2 C35_2 -67(2)
C38_2 C35_1 C36_2 C35_2 166(2)
C35_2 C35_1 C36_2 C31_1 95(3)
C32_1 C35_1 C36_2 C31_1 38.6(18)
C36_1 C35_1 C36_2 C31_1 -104(10)
C32_2 C35_1 C36_2 C31_1 27(2)
C38_2 C35_1 C36_2 C31_1 -100(2)
C35_2 C35_1 C36_2 C37_1 -46(3)
C32_1 C35_1 C36_2 C37_1 -102(2)
C36_1 C35_1 C36_2 C37_1 115(10)
C32_2 C35_1 C36_2 C37_1 -113(2)
C38_2 C35_1 C36_2 C37_1 120(3)
C35_2 C35_1 C36_2 C31_2 84(3)
C32_1 C35_1 C36_2 C31_2 28(2)
C36_1 C35_1 C36_2 C31_2 -115(10)
C32_2 C35_1 C36_2 C31_2 17(2)
C38_2 C35_1 C36_2 C31_2 -110(2)
C35_2 C35_1 C36_2 C37_2 -57(3)
C32_1 C35_1 C36_2 C37_2 -113(3)
C36_1 C35_1 C36_2 C37_2 104(9)
C32_2 C35_1 C36_2 C37_2 -124(3)
C38_2 C35_1 C36_2 C37_2 109(3)
C35_2 C35_1 C36_2 C38_2 -166(2)
C32_1 C35_1 C36_2 C38_2 138.3(14)
C36_1 C35_1 C36_2 C38_2 -5(8)
C32_2 C35_1 C36_2 C38_2 126.9(16)
C35_2 C35_1 C36_2 C38_1 -157(2)
C32_1 C35_1 C36_2 C38_1 147.5(12)
C36_1 C35_1 C36_2 C38_1 4(8)
C32_2 C35_1 C36_2 C38_1 136.1(14)
C38_2 C35_1 C36_2 C38_1 9.2(13)
C32_1 C35_2 C36_2 C35_1 94(3)
C32_2 C35_2 C36_2 C35_1 82(3)
C36_1 C35_2 C36_2 C35_1 -28(12)
C33_1 C35_2 C36_2 C35_1 146(3)
C35_1 C35_2 C36_2 C31_1 -95(3)
C32_1 C35_2 C36_2 C31_1 -1(3)
C32_2 C35_2 C36_2 C31_1 -13(3)
C36_1 C35_2 C36_2 C31_1 -123(14)
C33_1 C35_2 C36_2 C31_1 51(2)
C35_1 C35_2 C36_2 C37_1 142(3)
C32_1 C35_2 C36_2 C37_1 -124(2)
C32_2 C35_2 C36_2 C37_1 -136(2)
C36_1 C35_2 C36_2 C37_1 114(14)
C33_1 C35_2 C36_2 C37_1 -72(2)
C35_1 C35_2 C36_2 C31_2 -104(3)
C32_1 C35_2 C36_2 C31_2 -10(3)
C32_2 C35_2 C36_2 C31_2 -22(3)
C36_1 C35_2 C36_2 C31_2 -132(14)
C33_1 C35_2 C36_2 C31_2 42(2)
C35_1 C35_2 C36_2 C37_2 135(3)
C32_1 C35_2 C36_2 C37_2 -131(2)
C32_2 C35_2 C36_2 C37_2 -143(2)
C36_1 C35_2 C36_2 C37_2 107(13)
C33_1 C35_2 C36_2 C37_2 -79(2)
C35_1 C35_2 C36_2 C38_2 15(2)
C32_1 C35_2 C36_2 C38_2 109(2)
C32_2 C35_2 C36_2 C38_2 97(2)
C36_1 C35_2 C36_2 C38_2 -12(12)
C33_1 C35_2 C36_2 C38_2 161.6(19)
C35_1 C35_2 C36_2 C38_1 28(3)
C32_1 C35_2 C36_2 C38_1 122(2)
C32_2 C35_2 C36_2 C38_1 111(2)
C36_1 C35_2 C36_2 C38_1 1(11)
C33_1 C35_2 C36_2 C38_1 174.7(17)
N3_1 C31_1 C36_2 C35_1 -29.0(19)
N3_2 C31_1 C36_2 C35_1 -26(3)
C36_1 C31_1 C36_2 C35_1 123(8)
B2_3 C31_1 C36_2 C35_1 156.7(8)
B2_4 C31_1 C36_2 C35_1 -166.3(17)
N3_1 C31_1 C36_2 C35_2 -3(2)
N3_2 C31_1 C36_2 C35_2 0(3)
C36_1 C31_1 C36_2 C35_2 150(8)
B2_3 C31_1 C36_2 C35_2 -176.8(13)
B2_4 C31_1 C36_2 C35_2 -140(2)
N3_1 C31_1 C36_2 C37_1 115.8(13)
N3_2 C31_1 C36_2 C37_1 119(2)
C36_1 C31_1 C36_2 C37_1 -92(7)
B2_3 C31_1 C36_2 C37_1 -58(2)
B2_4 C31_1 C36_2 C37_1 -21(2)
N3_1 C31_1 C36_2 C31_2 55(8)
N3_2 C31_1 C36_2 C31_2 58(9)
C36_1 C31_1 C36_2 C31_2 -153(9)
B2_3 C31_1 C36_2 C31_2 -119(9)
B2_4 C31_1 C36_2 C31_2 -82(9)
N3_1 C31_1 C36_2 C37_2 127.5(19)
N3_2 C31_1 C36_2 C37_2 130(3)
C36_1 C31_1 C36_2 C37_2 -80(7)
B2_3 C31_1 C36_2 C37_2 -47(3)
B2_4 C31_1 C36_2 C37_2 -10(3)
N3_1 C31_1 C36_2 C38_2 -121.0(14)
N3_2 C31_1 C36_2 C38_2 -118(3)
C36_1 C31_1 C36_2 C38_2 31(6)
B2_3 C31_1 C36_2 C38_2 65(2)
B2_4 C31_1 C36_2 C38_2 102(2)
N3_1 C31_1 C36_2 C38_1 -139.0(10)
N3_2 C31_1 C36_2 C38_1 -136(2)
C36_1 C31_1 C36_2 C38_1 13(6)
B2_3 C31_1 C36_2 C38_1 47(2)
B2_4 C31_1 C36_2 C38_1 84(2)
C36_1 C37_1 C36_2 C35_1 -128(9)
C36_1 C37_1 C36_2 C35_2 -146(8)
C36_1 C37_1 C36_2 C31_1 91(7)
C36_1 C37_1 C36_2 C31_2 100(7)
C36_1 C37_1 C36_2 C37_2 -3(16)
C36_1 C37_1 C36_2 C38_2 -22(6)
C36_1 C37_1 C36_2 C38_1 -16(6)
N3_1 C31_2 C36_2 C35_1 -13(3)
N3_2 C31_2 C36_2 C35_1 -10(4)
C36_1 C31_2 C36_2 C35_1 127(8)
B2_3 C31_2 C36_2 C35_1 146(3)
B2_4 C31_2 C36_2 C35_1 -180(3)
N3_1 C31_2 C36_2 C35_2 13(3)
N3_2 C31_2 C36_2 C35_2 15(4)
C36_1 C31_2 C36_2 C35_2 153(8)
B2_3 C31_2 C36_2 C35_2 172(3)
B2_4 C31_2 C36_2 C35_2 -154(3)
N3_1 C31_2 C36_2 C31_1 -113(11)
N3_2 C31_2 C36_2 C31_1 -110(11)
C36_1 C31_2 C36_2 C31_1 28(9)
B2_3 C31_2 C36_2 C31_1 46(7)
B2_4 C31_2 C36_2 C31_1 81(8)
N3_1 C31_2 C36_2 C37_1 125(3)
N3_2 C31_2 C36_2 C37_1 128(4)
C36_1 C31_2 C36_2 C37_1 -95(7)
B2_3 C31_2 C36_2 C37_1 -76(3)
B2_4 C31_2 C36_2 C37_1 -41(4)
N3_1 C31_2 C36_2 C37_2 136(3)
N3_2 C31_2 C36_2 C37_2 139(4)
C36_1 C31_2 C36_2 C37_2 -83(7)
B2_3 C31_2 C36_2 C37_2 -65(4)
B2_4 C31_2 C36_2 C37_2 -30(4)
N3_1 C31_2 C36_2 C38_2 -108(3)
N3_2 C31_2 C36_2 C38_2 -106(4)
C36_1 C31_2 C36_2 C38_2 32(6)
B2_3 C31_2 C36_2 C38_2 51(3)
B2_4 C31_2 C36_2 C38_2 85(4)
N3_1 C31_2 C36_2 C38_1 -127(3)
N3_2 C31_2 C36_2 C38_1 -124(4)
C36_1 C31_2 C36_2 C38_1 13(6)
B2_3 C31_2 C36_2 C38_1 32(3)
B2_4 C31_2 C36_2 C38_1 66(4)
C38_2 C38_1 C36_2 C35_1 -31(5)
C36_1 C38_1 C36_2 C35_1 -167(23)
C38_2 C38_1 C36_2 C35_2 -43(5)
C36_1 C38_1 C36_2 C35_2 -179(100)
C38_2 C38_1 C36_2 C31_1 85(4)
C36_1 C38_1 C36_2 C31_1 -51(20)
C38_2 C38_1 C36_2 C37_1 -159(4)
C36_1 C38_1 C36_2 C37_1 65(21)
C38_2 C38_1 C36_2 C31_2 87(4)
C36_1 C38_1 C36_2 C31_2 -48(21)
C38_2 C38_1 C36_2 C37_2 -162(4)
C36_1 C38_1 C36_2 C37_2 63(21)
C36_1 C38_1 C36_2 C38_2 -136(21)
C38_2 C36_1 C37_2 C36_2 152(8)
C38_1 C36_1 C37_2 C36_2 162(7)
C35_1 C36_1 C37_2 C36_2 43(7)
C31_1 C36_1 C37_2 C36_2 -78(7)
C37_1 C36_1 C37_2 C36_2 -3(16)
C31_2 C36_1 C37_2 C36_2 -70(7)
C35_2 C36_1 C37_2 C36_2 29(7)
C35_1 C36_2 C37_2 C36_1 -122(8)
C35_2 C36_2 C37_2 C36_1 -144(8)
C31_1 C36_2 C37_2 C36_1 87(7)
C37_1 C36_2 C37_2 C36_1 177(16)
C31_2 C36_2 C37_2 C36_1 96(7)
C38_2 C36_2 C37_2 C36_1 -21(6)
C38_1 C36_2 C37_2 C36_1 -15(6)
C36_2 C38_1 C38_2 C36_1 -2.4(13)
C36_1 C38_1 C38_2 C36_2 2.4(13)
C36_1 C38_1 C38_2 C35_1 34(4)
C36_2 C38_1 C38_2 C35_1 32(4)
C37_2 C36_1 C38_2 C38_1 26(5)
C35_1 C36_1 C38_2 C38_1 151(4)
C31_1 C36_1 C38_2 C38_1 -106(4)
C37_1 C36_1 C38_2 C38_1 32(5)
C31_2 C36_1 C38_2 C38_1 -108(4)
C35_2 C36_1 C38_2 C38_1 146(3)
C37_2 C36_1 C38_2 C36_2 -132(13)
C38_1 C36_1 C38_2 C36_2 -158(11)
C35_1 C36_1 C38_2 C36_2 -7(12)
C31_1 C36_1 C38_2 C36_2 97(12)
C37_1 C36_1 C38_2 C36_2 -126(13)
C31_2 C36_1 C38_2 C36_2 95(13)
C35_2 C36_1 C38_2 C36_2 -12(12)
C37_2 C36_1 C38_2 C35_1 -125(3)
C38_1 C36_1 C38_2 C35_1 -151(4)
C31_1 C36_1 C38_2 C35_1 103.7(6)
C37_1 C36_1 C38_2 C35_1 -119.2(13)
C31_2 C36_1 C38_2 C35_1 101.7(16)
C35_2 C36_1 C38_2 C35_1 -5.2(10)
C35_1 C36_2 C38_2 C38_1 149(4)
C35_2 C36_2 C38_2 C38_1 143(4)
C31_1 C36_2 C38_2 C38_1 -98(4)
C37_1 C36_2 C38_2 C38_1 23(5)
C31_2 C36_2 C38_2 C38_1 -99(4)
C37_2 C36_2 C38_2 C38_1 19(5)
C35_1 C36_2 C38_2 C36_1 172(13)
C35_2 C36_2 C38_2 C36_1 166(13)
C31_1 C36_2 C38_2 C36_1 -76(12)
C37_1 C36_2 C38_2 C36_1 46(11)
C31_2 C36_2 C38_2 C36_1 -76(13)
C37_2 C36_2 C38_2 C36_1 42(12)
C38_1 C36_2 C38_2 C36_1 23(12)
C35_2 C36_2 C38_2 C35_1 -6.3(10)
C31_1 C36_2 C38_2 C35_1 112.1(19)
C37_1 C36_2 C38_2 C35_1 -127(3)
C31_2 C36_2 C38_2 C35_1 111.4(19)
C37_2 C36_2 C38_2 C35_1 -130(3)
C38_1 C36_2 C38_2 C35_1 -149(4)
C43_2 C43_1 C41_2 C40 32(8)
C41_1 C43_1 C41_2 C40 -137(21)
C43_2 C43_1 C41_2 C42_2 -97(5)
C41_1 C43_1 C41_2 C42_2 94(17)
C41_1 C43_1 C41_2 C43_2 -169(16)
C43_2 C43_1 C41_2 C42_1 -106(5)
C41_1 C43_1 C41_2 C42_1 85(17)
C41_1 C42_1 C41_2 C43_1 -141(9)
C41_1 C42_1 C41_2 C40 74(5)
C41_1 C42_1 C41_2 C42_2 -177(10)
C41_1 C42_1 C41_2 C43_2 -162(8)
C40 C41_1 C42_2 C41_2 -85(6)
C43_1 C41_1 C42_2 C41_2 29(6)
C42_1 C41_1 C42_2 C41_2 -177(9)
C43_2 C41_1 C42_2 C41_2 13(6)
C43_1 C41_2 C42_2 C41_1 -144(8)
C40 C41_2 C42_2 C41_1 79(5)
C43_2 C41_2 C42_2 C41_1 -164(8)
C42_1 C41_2 C42_2 C41_1 3(9)
C41_1 C43_1 C43_2 C41_2 1(2)
C41_2 C43_1 C43_2 C41_1 -1(2)
C40 C41_2 C43_2 C43_1 -153(7)
C42_2 C41_2 C43_2 C43_1 88(6)
C42_1 C41_2 C43_2 C43_1 84(5)
C43_1 C41_2 C43_2 C41_1 22(29)
C40 C41_2 C43_2 C41_1 -131(33)
C42_2 C41_2 C43_2 C41_1 110(30)
C42_1 C41_2 C43_2 C41_1 106(30)
C42_2 C41_1 C43_2 C43_1 90(6)
C40 C41_1 C43_2 C43_1 -156(5)
C42_1 C41_1 C43_2 C43_1 87(5)
C42_2 C41_1 C43_2 C41_2 -67(31)
C40 C41_1 C43_2 C41_2 47(31)
C43_1 C41_1 C43_2 C41_2 -157(30)
C42_1 C41_1 C43_2 C41_2 -70(31)
C31_2 N3_2 C39 C47 94(6)
C31_1 N3_2 C39 C47 106(4)
C32_2 N3_2 C39 C47 -90(3)
C32_1 N3_2 C39 C47 -77(4)
C31_2 N3_2 C39 C40 -94(5)
C31_1 N3_2 C39 C40 -82(4)
C32_2 N3_2 C39 C40 83(4)
C32_1 N3_2 C39 C40 95(4)
C31_2 N3_2 C39 N3_1 39(36)
C31_1 N3_2 C39 N3_1 52(36)
C32_2 N3_2 C39 N3_1 -144(43)
C32_1 N3_2 C39 N3_1 -131(44)
C31_2 N3_1 C39 N3_2 -136(40)
C31_1 N3_1 C39 N3_2 -123(40)
C32_1 N3_1 C39 N3_2 45(40)
C32_2 N3_1 C39 N3_2 33(39)
C31_2 N3_1 C39 C47 97(3)
C31_1 N3_1 C39 C47 109.4(7)
C32_1 N3_1 C39 C47 -82.6(5)
C32_2 N3_1 C39 C47 -93.9(11)
C31_2 N3_1 C39 C40 -88(3)
C31_1 N3_1 C39 C40 -75.4(7)
C32_1 N3_1 C39 C40 92.7(5)
C32_2 N3_1 C39 C40 81.4(11)
N3_2 C39 C40 C44 -171.7(13)
C47 C39 C40 C44 0.9(4)
N3_1 C39 C40 C44 -174.3(3)
N3_2 C39 C40 C41_1 9.7(14)
C47 C39 C40 C41_1 -177.7(3)
N3_1 C39 C40 C41_1 7.1(5)
N3_2 C39 C40 C41_2 20(2)
C47 C39 C40 C41_2 -166.9(18)
N3_1 C39 C40 C41_2 17.8(19)
C42_2 C41_1 C40 C44 37.0(16)
C43_1 C41_1 C40 C44 -66.6(5)
C42_1 C41_1 C40 C44 54.8(4)
C43_2 C41_1 C40 C44 -60.0(15)
C42_2 C41_1 C40 C39 -144.5(15)
C43_1 C41_1 C40 C39 112.0(4)
C42_1 C41_1 C40 C39 -126.6(4)
C43_2 C41_1 C40 C39 118.6(14)
C42_2 C41_1 C40 C41_2 87(11)
C43_1 C41_1 C40 C41_2 -17(11)
C42_1 C41_1 C40 C41_2 104(11)
C43_2 C41_1 C40 C41_2 -10(10)
C43_1 C41_2 C40 C44 -69(4)
C42_2 C41_2 C40 C44 56(3)
C43_2 C41_2 C40 C44 -59(3)
C42_1 C41_2 C40 C44 72(2)
C43_1 C41_2 C40 C39 99(4)
C42_2 C41_2 C40 C39 -135(2)
C43_2 C41_2 C40 C39 110(2)
C42_1 C41_2 C40 C39 -119(2)
C43_1 C41_2 C40 C41_1 157(14)
C42_2 C41_2 C40 C41_1 -78(10)
C43_2 C41_2 C40 C41_1 167(13)
C42_1 C41_2 C40 C41_1 -62(9)
C39 C40 C44 C45 1.0(4)
C41_1 C40 C44 C45 179.6(3)
C41_2 C40 C44 C45 171.0(16)
C40 C44 C45 C46 -2.2(5)
C44 C45 C46 C47 1.6(4)
C45 C46 C47 C39 0.2(4)
C45 C46 C47 C48 -177.6(3)
N3_2 C39 C47 C46 170.6(14)
C40 C39 C47 C46 -1.5(4)
N3_1 C39 C47 C46 173.6(3)
N3_2 C39 C47 C48 -11.7(14)
C40 C39 C47 C48 176.2(3)
N3_1 C39 C47 C48 -8.8(4)
C46 C47 C48 C49 62.1(3)
C39 C47 C48 C49 -115.5(3)
C46 C47 C48 C50 -58.2(3)
C39 C47 C48 C50 124.2(3)
C1_6 C1_5 B1_3 B2_4 -39(3)
N1_6 C1_5 B1_3 B2_4 -105(3)
N1_5 C1_5 B1_3 B2_4 -102(2)
C6_5 C1_5 B1_3 B2_4 74(2)
C1_6 C1_5 B1_3 C51_4 -145(2)
N1_6 C1_5 B1_3 C51_4 148(3)
N1_5 C1_5 B1_3 C51_4 151(2)
C6_5 C1_5 B1_3 C51_4 -32(2)
C1_6 C1_5 B1_3 C21_3 -164.5(11)
N1_6 C1_5 B1_3 C21_3 129(3)
N1_5 C1_5 B1_3 C21_3 131.8(5)
C6_5 C1_5 B1_3 C21_3 -51.6(5)
C1_6 C1_5 B1_3 B1_4 -3.1(15)
N1_6 C1_5 B1_3 B1_4 -70(3)
N1_5 C1_5 B1_3 B1_4 -66.7(11)
C6_5 C1_5 B1_3 B1_4 109.8(10)
C1_6 C1_5 B1_3 B2_3 -21.7(11)
N1_6 C1_5 B1_3 B2_3 -88(3)
N1_5 C1_5 B1_3 B2_3 -85.4(5)
C6_5 C1_5 B1_3 B2_3 91.2(4)
C1_6 C1_5 B1_3 Se1_3 53.1(12)
N1_6 C1_5 B1_3 Se1_3 -13(3)
N1_5 C1_5 B1_3 Se1_3 -10.5(6)
C6_5 C1_5 B1_3 Se1_3 166.0(3)
C1_6 C1_5 B1_3 Se1_4 46.0(12)
N1_6 C1_5 B1_3 Se1_4 -21(3)
N1_5 C1_5 B1_3 Se1_4 -17.6(7)
C6_5 C1_5 B1_3 Se1_4 158.9(5)
B2_4 B1_3 C21_3 C51_4 -36(6)
C1_5 B1_3 C21_3 C51_4 112(6)
B1_4 B1_3 C21_3 C51_4 -14(7)
B2_3 B1_3 C21_3 C51_4 -31(6)
Se1_3 B1_3 C21_3 C51_4 -103(6)
Se1_4 B1_3 C21_3 C51_4 -99(6)
B2_4 B1_3 C21_3 N4_4 -121(4)
C51_4 B1_3 C21_3 N4_4 -84(7)
C1_5 B1_3 C21_3 N4_4 28(4)
B1_4 B1_3 C21_3 N4_4 -98(4)
B2_3 B1_3 C21_3 N4_4 -115(4)
Se1_3 B1_3 C21_3 N4_4 173(4)
Se1_4 B1_3 C21_3 N4_4 177(4)
C51_4 B1_3 C21_3 B2_4 36(6)
C1_5 B1_3 C21_3 B2_4 148.5(15)
B1_4 B1_3 C21_3 B2_4 22(3)
B2_3 B1_3 C21_3 B2_4 5.3(14)
Se1_3 B1_3 C21_3 B2_4 -66.3(14)
Se1_4 B1_3 C21_3 B2_4 -62.5(15)
C51_4 C21_3 N2_3 N4_4 -87(7)
B2_4 C21_3 N2_3 N4_4 -124(4)
N4_4 C21_3 N2_3 C51_4 87(7)
B2_4 C21_3 N2_3 C51_4 -36(6)
N3_1 C31_1 B2_3 B2_4 -81(2)
N3_2 C31_1 B2_3 B2_4 -85(3)
C36_2 C31_1 B2_3 B2_4 91(3)
C36_1 C31_1 B2_3 B2_4 98(2)
N3_1 C31_1 B2_3 B1_4 155(4)
N3_2 C31_1 B2_3 B1_4 151(5)
C36_2 C31_1 B2_3 B1_4 -32(4)
C36_1 C31_1 B2_3 B1_4 -26(4)
B2_4 C31_1 B2_3 B1_4 -124(4)
N3_1 C31_1 B2_3 C51_3 123.7(6)
N3_2 C31_1 B2_3 C51_3 120(3)
C36_2 C31_1 B2_3 C51_3 -63.5(17)
C36_1 C31_1 B2_3 C51_3 -56.9(6)
B2_4 C31_1 B2_3 C51_3 -155(2)
N3_1 C31_1 B2_3 C31_2 -61(10)
N3_2 C31_1 B2_3 C31_2 -65(10)
C36_2 C31_1 B2_3 C31_2 112(11)
C36_1 C31_1 B2_3 C31_2 118(10)
B2_4 C31_1 B2_3 C31_2 20(10)
N3_1 C31_1 B2_3 B1_3 -94.6(7)
N3_2 C31_1 B2_3 B1_3 -98(3)
C36_2 C31_1 B2_3 B1_3 78.1(16)
C36_1 C31_1 B2_3 B1_3 84.7(5)
B2_4 C31_1 B2_3 B1_3 -13(2)
N3_1 C31_1 B2_3 C21_4 111.4(14)
N3_2 C31_1 B2_3 C21_4 108(3)
C36_2 C31_1 B2_3 C21_4 -76(2)
C36_1 C31_1 B2_3 C21_4 -69.3(13)
B2_4 C31_1 B2_3 C21_4 -167(2)
N3_1 C31_1 B2_3 Se1_4 -7.7(9)
N3_2 C31_1 B2_3 Se1_4 -12(3)
C36_2 C31_1 B2_3 Se1_4 165.1(16)
C36_1 C31_1 B2_3 Se1_4 171.6(5)
B2_4 C31_1 B2_3 Se1_4 74(2)
N3_1 C31_1 B2_3 Se1_3 -17.1(8)
N3_2 C31_1 B2_3 Se1_3 -21(3)
C36_2 C31_1 B2_3 Se1_3 155.6(16)
C36_1 C31_1 B2_3 Se1_3 162.2(3)
B2_4 C31_1 B2_3 Se1_3 64(2)
N3_1 C31_2 B2_3 B2_4 -101(4)
N3_2 C31_2 B2_3 B2_4 -103(5)
C36_2 C31_2 B2_3 B2_4 106(4)
C36_1 C31_2 B2_3 B2_4 109(3)
N3_1 C31_2 B2_3 B1_4 156(6)
N3_2 C31_2 B2_3 B1_4 154(6)
C36_2 C31_2 B2_3 B1_4 3(10)
C36_1 C31_2 B2_3 B1_4 6(10)
B2_4 C31_2 B2_3 B1_4 -103(8)
N3_1 C31_2 B2_3 C51_3 105(3)
N3_2 C31_2 B2_3 C51_3 103(4)
C36_2 C31_2 B2_3 C51_3 -48(3)
C36_1 C31_2 B2_3 C51_3 -45(3)
B2_4 C31_2 B2_3 C51_3 -154(2)
N3_1 C31_2 B2_3 C31_1 99(12)
N3_2 C31_2 B2_3 C31_1 97(13)
C36_2 C31_2 B2_3 C31_1 -54(8)
C36_1 C31_2 B2_3 C31_1 -51(8)
B2_4 C31_2 B2_3 C31_1 -159(10)
N3_1 C31_2 B2_3 B1_3 -112(4)
N3_2 C31_2 B2_3 B1_3 -114(4)
C36_2 C31_2 B2_3 B1_3 95(3)
C36_1 C31_2 B2_3 B1_3 98(2)
B2_4 C31_2 B2_3 B1_3 -11(2)
N3_1 C31_2 B2_3 C21_4 91(4)
N3_2 C31_2 B2_3 C21_4 89(4)
C36_2 C31_2 B2_3 C21_4 -62(4)
C36_1 C31_2 B2_3 C21_4 -58(3)
B2_4 C31_2 B2_3 C21_4 -167(3)
N3_1 C31_2 B2_3 Se1_4 -31(5)
N3_2 C31_2 B2_3 Se1_4 -33(5)
C36_2 C31_2 B2_3 Se1_4 176(2)
C36_1 C31_2 B2_3 Se1_4 179.1(16)
B2_4 C31_2 B2_3 Se1_4 70(2)
N3_1 C31_2 B2_3 Se1_3 -40(5)
N3_2 C31_2 B2_3 Se1_3 -42(5)
C36_2 C31_2 B2_3 Se1_3 167(2)
C36_1 C31_2 B2_3 Se1_3 170.5(17)
B2_4 C31_2 B2_3 Se1_3 62(2)
C51_4 B1_3 B2_3 B2_4 -21(4)
C21_3 B1_3 B2_3 B2_4 -12(3)
C1_5 B1_3 B2_3 B2_4 -155(3)
B1_4 B1_3 B2_3 B2_4 178(4)
Se1_3 B1_3 B2_3 B2_4 92(3)
Se1_4 B1_3 B2_3 B2_4 98(3)
B2_4 B1_3 B2_3 B1_4 -178(4)
C51_4 B1_3 B2_3 B1_4 161(2)
C21_3 B1_3 B2_3 B1_4 170.3(15)
C1_5 B1_3 B2_3 B1_4 27.8(15)
Se1_3 B1_3 B2_3 B1_4 -85.3(15)
Se1_4 B1_3 B2_3 B1_4 -79.9(15)
B2_4 B1_3 B2_3 C51_3 163(3)
C51_4 B1_3 B2_3 C51_3 142.0(18)
C21_3 B1_3 B2_3 C51_3 151.3(3)
C1_5 B1_3 B2_3 C51_3 8.8(4)
B1_4 B1_3 B2_3 C51_3 -19.0(15)
Se1_3 B1_3 B2_3 C51_3 -104.3(3)
Se1_4 B1_3 B2_3 C51_3 -98.9(5)
B2_4 B1_3 B2_3 C31_1 22(3)
C51_4 B1_3 B2_3 C31_1 0.3(18)
C21_3 B1_3 B2_3 C31_1 9.6(5)
C1_5 B1_3 B2_3 C31_1 -133.0(4)
B1_4 B1_3 B2_3 C31_1 -160.8(15)
Se1_3 B1_3 B2_3 C31_1 114.0(3)
Se1_4 B1_3 B2_3 C31_1 119.4(5)
B2_4 B1_3 B2_3 C31_2 17(3)
C51_4 B1_3 B2_3 C31_2 -5(2)
C21_3 B1_3 B2_3 C31_2 4.7(12)
C1_5 B1_3 B2_3 C31_2 -137.8(12)
B1_4 B1_3 B2_3 C31_2 -165.6(19)
Se1_3 B1_3 B2_3 C31_2 109.1(12)
Se1_4 B1_3 B2_3 C31_2 114.5(12)
B2_4 B1_3 B2_3 C21_4 174(3)
C51_4 B1_3 B2_3 C21_4 153(2)
C21_3 B1_3 B2_3 C21_4 162.4(13)
C1_5 B1_3 B2_3 C21_4 19.9(13)
B1_4 B1_3 B2_3 C21_4 -7.9(19)
Se1_3 B1_3 B2_3 C21_4 -93.2(12)
Se1_4 B1_3 B2_3 C21_4 -87.8(13)
B2_4 B1_3 B2_3 Se1_4 -98(3)
C51_4 B1_3 B2_3 Se1_4 -119.1(18)
C21_3 B1_3 B2_3 Se1_4 -109.8(5)
C1_5 B1_3 B2_3 Se1_4 107.7(5)
B1_4 B1_3 B2_3 Se1_4 79.9(15)
Se1_3 B1_3 B2_3 Se1_4 -5.4(4)
B2_4 B1_3 B2_3 Se1_3 -92(3)
C51_4 B1_3 B2_3 Se1_3 -113.7(18)
C21_3 B1_3 B2_3 Se1_3 -104.4(3)
C1_5 B1_3 B2_3 Se1_3 113.0(3)
B1_4 B1_3 B2_3 Se1_3 85.3(15)
Se1_4 B1_3 B2_3 Se1_3 5.4(4)
B2_4 B2_3 C51_3 C21_4 140(6)
B1_4 B2_3 C51_3 C21_4 97(5)
C31_1 B2_3 C51_3 C21_4 -95(5)
C31_2 B2_3 C51_3 C21_4 -96(6)
B1_3 B2_3 C51_3 C21_4 120(5)
Se1_4 B2_3 C51_3 C21_4 45(5)
Se1_3 B2_3 C51_3 C21_4 50(5)
B2_4 B2_3 C51_3 B1_4 43(4)
C31_1 B2_3 C51_3 B1_4 167.4(18)
C31_2 B2_3 C51_3 B1_4 167(2)
B1_3 B2_3 C51_3 B1_4 23.0(18)
C21_4 B2_3 C51_3 B1_4 -97(5)
Se1_4 B2_3 C51_3 B1_4 -52.5(18)
Se1_3 B2_3 C51_3 B1_4 -47.7(18)
B2_4 B2_3 C51_3 N2_4 -176(4)
B1_4 B2_3 C51_3 N2_4 141(2)
C31_1 B2_3 C51_3 N2_4 -52.0(15)
C31_2 B2_3 C51_3 N2_4 -53(2)
B1_3 B2_3 C51_3 N2_4 163.7(14)
C21_4 B2_3 C51_3 N2_4 43(5)
Se1_4 B2_3 C51_3 N2_4 88.2(15)
Se1_3 B2_3 C51_3 N2_4 92.9(15)
B1_4 C51_3 N4_3 C21_4 99(5)
N2_4 C51_3 N4_3 C21_4 -44(5)
C21_4 C51_3 N4_3 N2_4 44(5)
B1_4 C51_3 N4_3 N2_4 143(2)
C21_4 C51_3 B1_4 B2_3 -124(6)
N4_3 C51_3 B1_4 B2_3 -179.1(5)
N2_4 C51_3 B1_4 B2_3 -130(3)
N4_3 C51_3 B1_4 C21_4 -55(5)
B2_3 C51_3 B1_4 C21_4 124(6)
N2_4 C51_3 B1_4 C21_4 -7(6)
C21_4 C51_3 B1_4 C1_6 92(6)
N4_3 C51_3 B1_4 C1_6 37(3)
B2_3 C51_3 B1_4 C1_6 -144(3)
N2_4 C51_3 B1_4 C1_6 86(4)
C21_4 C51_3 B1_4 B2_4 -134(6)
N4_3 C51_3 B1_4 B2_4 170.3(12)
B2_3 C51_3 B1_4 B2_4 -10.7(12)
N2_4 C51_3 B1_4 B2_4 -141(3)
C21_4 C51_3 B1_4 B1_3 -160(6)
N4_3 C51_3 B1_4 B1_3 145(3)
B2_3 C51_3 B1_4 B1_3 -36(3)
N2_4 C51_3 B1_4 B1_3 -167(2)
C21_4 C51_3 B1_4 Se1_4 -65(6)
N4_3 C51_3 B1_4 Se1_4 -120.2(16)
B2_3 C51_3 B1_4 Se1_4 58.9(16)
N2_4 C51_3 B1_4 Se1_4 -72(4)
C21_4 C51_3 B1_4 Se1_3 -70(6)
N4_3 C51_3 B1_4 Se1_3 -125.7(17)
B2_3 C51_3 B1_4 Se1_3 53.3(16)
N2_4 C51_3 B1_4 Se1_3 -77(4)
B2_4 B2_3 B1_4 C51_3 -159(2)
C31_1 B2_3 B1_4 C51_3 -38(4)
C31_2 B2_3 B1_4 C51_3 -59(8)
B1_3 B2_3 B1_4 C51_3 -157.2(17)
C21_4 B2_3 B1_4 C51_3 14.1(14)
Se1_4 B2_3 B1_4 C51_3 127.2(14)
Se1_3 B2_3 B1_4 C51_3 135.1(13)
B2_4 B2_3 B1_4 C21_4 -173(3)
C51_3 B2_3 B1_4 C21_4 -14.1(14)
C31_1 B2_3 B1_4 C21_4 -52(5)
C31_2 B2_3 B1_4 C21_4 -73(8)
B1_3 B2_3 B1_4 C21_4 -171(2)
Se1_4 B2_3 B1_4 C21_4 113.1(19)
Se1_3 B2_3 B1_4 C21_4 121.0(18)
B2_4 B2_3 B1_4 C1_6 -41(4)
C51_3 B2_3 B1_4 C1_6 118(4)
C31_1 B2_3 B1_4 C1_6 80(4)
C31_2 B2_3 B1_4 C1_6 58(9)
B1_3 B2_3 B1_4 C1_6 -40(3)
C21_4 B2_3 B1_4 C1_6 132(4)
Se1_4 B2_3 B1_4 C1_6 -115(3)
Se1_3 B2_3 B1_4 C1_6 -107(3)
C51_3 B2_3 B1_4 B2_4 159(2)
C31_1 B2_3 B1_4 B2_4 121(4)
C31_2 B2_3 B1_4 B2_4 99(8)
B1_3 B2_3 B1_4 B2_4 2(2)
C21_4 B2_3 B1_4 B2_4 173(3)
Se1_4 B2_3 B1_4 B2_4 -74(2)
Se1_3 B2_3 B1_4 B2_4 -66(2)
B2_4 B2_3 B1_4 B1_3 -2(2)
C51_3 B2_3 B1_4 B1_3 157.2(17)
C31_1 B2_3 B1_4 B1_3 119(3)
C31_2 B2_3 B1_4 B1_3 98(8)
C21_4 B2_3 B1_4 B1_3 171(2)
Se1_4 B2_3 B1_4 B1_3 -75.7(6)
Se1_3 B2_3 B1_4 B1_3 -67.7(5)
B2_4 B2_3 B1_4 Se1_4 74(2)
C51_3 B2_3 B1_4 Se1_4 -127.2(14)
C31_1 B2_3 B1_4 Se1_4 -165(3)
C31_2 B2_3 B1_4 Se1_4 174(8)
B1_3 B2_3 B1_4 Se1_4 75.7(6)
C21_4 B2_3 B1_4 Se1_4 -113.1(19)
Se1_3 B2_3 B1_4 Se1_4 8.0(4)
B2_4 B2_3 B1_4 Se1_3 66(2)
C51_3 B2_3 B1_4 Se1_3 -135.1(13)
C31_1 B2_3 B1_4 Se1_3 -173(3)
C31_2 B2_3 B1_4 Se1_3 166(8)
B1_3 B2_3 B1_4 Se1_3 67.7(5)
C21_4 B2_3 B1_4 Se1_3 -121.0(18)
Se1_4 B2_3 B1_4 Se1_3 -8.0(4)
C1_5 C1_6 B1_4 C51_3 140(2)
N1_5 C1_6 B1_4 C51_3 -154(2)
N1_6 C1_6 B1_4 C51_3 -157(4)
C6_6 C1_6 B1_4 C51_3 28(3)
C1_5 C1_6 B1_4 B2_3 35(4)
N1_5 C1_6 B1_4 B2_3 101(4)
N1_6 C1_6 B1_4 B2_3 97(5)
C6_6 C1_6 B1_4 B2_3 -78(4)
C1_5 C1_6 B1_4 C21_4 159(2)
N1_5 C1_6 B1_4 C21_4 -135(3)
N1_6 C1_6 B1_4 C21_4 -138(4)
C6_6 C1_6 B1_4 C21_4 47(3)
C1_5 C1_6 B1_4 B2_4 13(3)
N1_5 C1_6 B1_4 B2_4 79(3)
N1_6 C1_6 B1_4 B2_4 76(5)
C6_6 C1_6 B1_4 B2_4 -99(3)
C1_5 C1_6 B1_4 B1_3 -3.0(14)
N1_5 C1_6 B1_4 B1_3 63(3)
N1_6 C1_6 B1_4 B1_3 60(4)
C6_6 C1_6 B1_4 B1_3 -115(2)
C1_5 C1_6 B1_4 Se1_4 -63(2)
N1_5 C1_6 B1_4 Se1_4 3(4)
N1_6 C1_6 B1_4 Se1_4 0(5)
C6_6 C1_6 B1_4 Se1_4 -175.3(18)
C1_5 C1_6 B1_4 Se1_3 -56(2)
N1_5 C1_6 B1_4 Se1_3 10(4)
N1_6 C1_6 B1_4 Se1_3 7(5)
C6_6 C1_6 B1_4 Se1_3 -167.8(17)
B2_4 B1_3 B1_4 C51_3 39(4)
C51_4 B1_3 B1_4 C51_3 8(5)
C21_3 B1_3 B1_4 C51_3 15(6)
C1_5 B1_3 B1_4 C51_3 -117(4)
B2_3 B1_3 B1_4 C51_3 38(3)
Se1_3 B1_3 B1_4 C51_3 113(4)
Se1_4 B1_3 B1_4 C51_3 113(4)
B2_4 B1_3 B1_4 B2_3 1.1(17)
C51_4 B1_3 B1_4 B2_3 -30(4)
C21_3 B1_3 B1_4 B2_3 -23(3)
C1_5 B1_3 B1_4 B2_3 -155.0(13)
Se1_3 B1_3 B1_4 B2_3 75.2(11)
Se1_4 B1_3 B1_4 B2_3 74.7(12)
B2_4 B1_3 B1_4 C21_4 24(6)
C51_4 B1_3 B1_4 C21_4 -7(8)
C21_3 B1_3 B1_4 C21_4 0(8)
C1_5 B1_3 B1_4 C21_4 -132(6)
B2_3 B1_3 B1_4 C21_4 23(6)
Se1_3 B1_3 B1_4 C21_4 98(6)
Se1_4 B1_3 B1_4 C21_4 98(6)
B2_4 B1_3 B1_4 C1_6 158(2)
C51_4 B1_3 B1_4 C1_6 128(3)
C21_3 B1_3 B1_4 C1_6 134(2)
C1_5 B1_3 B1_4 C1_6 2.2(11)
B2_3 B1_3 B1_4 C1_6 157(2)
Se1_3 B1_3 B1_4 C1_6 -127.5(14)
Se1_4 B1_3 B1_4 C1_6 -128.1(16)
C51_4 B1_3 B1_4 B2_4 -31(3)
C21_3 B1_3 B1_4 B2_4 -24(3)
C1_5 B1_3 B1_4 B2_4 -156.2(16)
B2_3 B1_3 B1_4 B2_4 -1.1(17)
Se1_3 B1_3 B1_4 B2_4 74.1(16)
Se1_4 B1_3 B1_4 B2_4 73.5(17)
B2_4 B1_3 B1_4 Se1_4 -73.5(17)
C51_4 B1_3 B1_4 Se1_4 -104(3)
C21_3 B1_3 B1_4 Se1_4 -98(3)
C1_5 B1_3 B1_4 Se1_4 130.3(8)
B2_3 B1_3 B1_4 Se1_4 -74.7(12)
Se1_3 B1_3 B1_4 Se1_4 0.5(5)
B2_4 B1_3 B1_4 Se1_3 -74.1(16)
C51_4 B1_3 B1_4 Se1_3 -105(3)
C21_3 B1_3 B1_4 Se1_3 -98(2)
C1_5 B1_3 B1_4 Se1_3 129.7(6)
B2_3 B1_3 B1_4 Se1_3 -75.2(11)
Se1_4 B1_3 B1_4 Se1_3 -0.5(5)
B1_4 C51_3 C21_4 N4_3 -113(4)
B2_3 C51_3 C21_4 N4_3 -176.6(6)
N2_4 C51_3 C21_4 N4_3 60(7)
N4_3 C51_3 C21_4 N2_4 -60(7)
B1_4 C51_3 C21_4 N2_4 -173(6)
B2_3 C51_3 C21_4 N2_4 123(7)
N4_3 C51_3 C21_4 B1_4 113(4)
B2_3 C51_3 C21_4 B1_4 -64(4)
N2_4 C51_3 C21_4 B1_4 173(6)
N4_3 C51_3 C21_4 B2_3 176.6(6)
B1_4 C51_3 C21_4 B2_3 64(4)
N2_4 C51_3 C21_4 B2_3 -123(7)
N2_4 N4_3 C21_4 C51_3 -135(5)
C51_3 N4_3 C21_4 N2_4 135(5)
N2_4 N4_3 C21_4 B1_4 180(4)
C51_3 N4_3 C21_4 B1_4 -45(3)
N2_4 N4_3 C21_4 B2_3 -138(5)
C51_3 N4_3 C21_4 B2_3 -3.3(6)
B2_3 B1_4 C21_4 C51_3 55(5)
C1_6 B1_4 C21_4 C51_3 -96(6)
B2_4 B1_4 C21_4 C51_3 51(6)
B1_3 B1_4 C21_4 C51_3 33(9)
Se1_4 B1_4 C21_4 C51_3 122(6)
Se1_3 B1_4 C21_4 C51_3 119(5)
C51_3 B1_4 C21_4 N4_3 86(6)
B2_3 B1_4 C21_4 N4_3 140(4)
C1_6 B1_4 C21_4 N4_3 -10(5)
B2_4 B1_4 C21_4 N4_3 136(3)
B1_3 B1_4 C21_4 N4_3 119(6)
Se1_4 B1_4 C21_4 N4_3 -152(3)
Se1_3 B1_4 C21_4 N4_3 -155(3)
C51_3 B1_4 C21_4 B2_3 -55(5)
C1_6 B1_4 C21_4 B2_3 -150(3)
B2_4 B1_4 C21_4 B2_3 -4.0(14)
B1_3 B1_4 C21_4 B2_3 -22(5)
Se1_4 B1_4 C21_4 B2_3 67.5(17)
Se1_3 B1_4 C21_4 B2_3 64.5(17)
C51_3 N4_3 N2_4 C21_4 -18(3)
C21_4 N4_3 N2_4 C51_3 18(3)
C51_3 C21_4 N2_4 N4_3 80(9)
B2_3 C21_4 N2_4 N4_3 136(6)
N4_3 C21_4 N2_4 C51_3 -80(9)
B2_3 C21_4 N2_4 C51_3 56(7)
C21_4 C51_3 N2_4 N4_3 -87(9)
B1_4 C51_3 N2_4 N4_3 -75(4)
B2_3 C51_3 N2_4 N4_3 -176.6(6)
N4_3 C51_3 N2_4 C21_4 87(10)
B1_4 C51_3 N2_4 C21_4 12(10)
B2_3 C51_3 N2_4 C21_4 -90(10)
B1_4 B2_3 B2_4 B1_3 2(3)
C51_3 B2_3 B2_4 B1_3 -31(6)
C31_1 B2_3 B2_4 B1_3 -161(3)
C31_2 B2_3 B2_4 B1_3 -164(3)
C21_4 B2_3 B2_4 B1_3 -12(8)
Se1_4 B2_3 B2_4 B1_3 72(2)
Se1_3 B2_3 B2_4 B1_3 72(2)
B1_4 B2_3 B2_4 C51_4 53(9)
C51_3 B2_3 B2_4 C51_4 20(12)
C31_1 B2_3 B2_4 C51_4 -111(9)
C31_2 B2_3 B2_4 C51_4 -113(9)
B1_3 B2_3 B2_4 C51_4 51(8)
C21_4 B2_3 B2_4 C51_4 39(13)
Se1_4 B2_3 B2_4 C51_4 123(9)
Se1_3 B2_3 B2_4 C51_4 123(9)
C51_3 B2_3 B2_4 B1_4 -33(3)
C31_1 B2_3 B2_4 B1_4 -163.8(15)
C31_2 B2_3 B2_4 B1_4 -166.6(18)
B1_3 B2_3 B2_4 B1_4 -2(3)
C21_4 B2_3 B2_4 B1_4 -15(5)
Se1_4 B2_3 B2_4 B1_4 69.8(17)
Se1_3 B2_3 B2_4 B1_4 69.6(18)
B1_4 B2_3 B2_4 C31_2 166.6(18)
C51_3 B2_3 B2_4 C31_2 134(3)
C31_1 B2_3 B2_4 C31_2 2.8(13)
B1_3 B2_3 B2_4 C31_2 164(3)
C21_4 B2_3 B2_4 C31_2 152(5)
Se1_4 B2_3 B2_4 C31_2 -123.6(14)
Se1_3 B2_3 B2_4 C31_2 -123.8(15)
B1_4 B2_3 B2_4 C31_1 163.8(15)
C51_3 B2_3 B2_4 C31_1 131(3)
C31_2 B2_3 B2_4 C31_1 -2.8(13)
B1_3 B2_3 B2_4 C31_1 161(3)
C21_4 B2_3 B2_4 C31_1 149(5)
Se1_4 B2_3 B2_4 C31_1 -126.4(7)
Se1_3 B2_3 B2_4 C31_1 -126.7(8)
B1_4 B2_3 B2_4 Se1_3 -69.6(18)
C51_3 B2_3 B2_4 Se1_3 -103(3)
C31_1 B2_3 B2_4 Se1_3 126.7(8)
C31_2 B2_3 B2_4 Se1_3 123.8(15)
B1_3 B2_3 B2_4 Se1_3 -72(2)
C21_4 B2_3 B2_4 Se1_3 -84(5)
Se1_4 B2_3 B2_4 Se1_3 0.2(5)
B1_4 B2_3 B2_4 C21_3 37(11)
C51_3 B2_3 B2_4 C21_3 4(14)
C31_1 B2_3 B2_4 C21_3 -127(10)
C31_2 B2_3 B2_4 C21_3 -130(11)
B1_3 B2_3 B2_4 C21_3 34(9)
C21_4 B2_3 B2_4 C21_3 22(15)
Se1_4 B2_3 B2_4 C21_3 106(11)
Se1_3 B2_3 B2_4 C21_3 106(11)
B1_4 B2_3 B2_4 Se1_4 -69.8(17)
C51_3 B2_3 B2_4 Se1_4 -103(3)
C31_1 B2_3 B2_4 Se1_4 126.4(7)
C31_2 B2_3 B2_4 Se1_4 123.6(14)
B1_3 B2_3 B2_4 Se1_4 -72(2)
C21_4 B2_3 B2_4 Se1_4 -84(5)
Se1_3 B2_3 B2_4 Se1_4 -0.2(5)
C51_4 B1_3 B2_4 B2_3 158(4)
C21_3 B1_3 B2_4 B2_3 169(3)
C1_5 B1_3 B2_4 B2_3 36(4)
B1_4 B1_3 B2_4 B2_3 -2(3)
Se1_3 B1_3 B2_4 B2_3 -76(3)
Se1_4 B1_3 B2_4 B2_3 -69(3)
C21_3 B1_3 B2_4 C51_4 10.8(19)
C1_5 B1_3 B2_4 C51_4 -122(2)
B1_4 B1_3 B2_4 C51_4 -160(2)
B2_3 B1_3 B2_4 C51_4 -158(4)
Se1_3 B1_3 B2_4 C51_4 126(2)
Se1_4 B1_3 B2_4 C51_4 133(2)
C51_4 B1_3 B2_4 B1_4 160(2)
C21_3 B1_3 B2_4 B1_4 170.9(12)
C1_5 B1_3 B2_4 B1_4 38(2)
B2_3 B1_3 B2_4 B1_4 2(3)
Se1_3 B1_3 B2_4 B1_4 -74.2(13)
Se1_4 B1_3 B2_4 B1_4 -67.1(13)
C51_4 B1_3 B2_4 C31_2 39(10)
C21_3 B1_3 B2_4 C31_2 50(10)
C1_5 B1_3 B2_4 C31_2 -83(11)
B1_4 B1_3 B2_4 C31_2 -121(11)
B2_3 B1_3 B2_4 C31_2 -120(12)
Se1_3 B1_3 B2_4 C31_2 164(11)
Se1_4 B1_3 B2_4 C31_2 172(11)
C51_4 B1_3 B2_4 C31_1 68(10)
C21_3 B1_3 B2_4 C31_1 78(10)
C1_5 B1_3 B2_4 C31_1 -54(11)
B1_4 B1_3 B2_4 C31_1 -93(10)
B2_3 B1_3 B2_4 C31_1 -91(10)
Se1_3 B1_3 B2_4 C31_1 -167(11)
Se1_4 B1_3 B2_4 C31_1 -160(11)
C51_4 B1_3 B2_4 Se1_3 -126(2)
C21_3 B1_3 B2_4 Se1_3 -114.8(7)
C1_5 B1_3 B2_4 Se1_3 112.3(16)
B1_4 B1_3 B2_4 Se1_3 74.2(13)
B2_3 B1_3 B2_4 Se1_3 76(3)
Se1_4 B1_3 B2_4 Se1_3 7.1(4)
C51_4 B1_3 B2_4 C21_3 -10.8(19)
C1_5 B1_3 B2_4 C21_3 -132.9(19)
B1_4 B1_3 B2_4 C21_3 -170.9(12)
B2_3 B1_3 B2_4 C21_3 -169(3)
Se1_3 B1_3 B2_4 C21_3 114.8(7)
Se1_4 B1_3 B2_4 C21_3 122.0(9)
C51_4 B1_3 B2_4 Se1_4 -133(2)
C21_3 B1_3 B2_4 Se1_4 -122.0(9)
C1_5 B1_3 B2_4 Se1_4 105.2(17)
B1_4 B1_3 B2_4 Se1_4 67.1(13)
B2_3 B1_3 B2_4 Se1_4 69(3)
Se1_3 B1_3 B2_4 Se1_4 -7.1(4)
C51_3 B1_4 B2_4 B2_3 22(2)
C21_4 B1_4 B2_4 B2_3 8(3)
C1_6 B1_4 B2_4 B2_3 153(3)
B1_3 B1_4 B2_4 B2_3 178(3)
Se1_4 B1_4 B2_4 B2_3 -93(2)
Se1_3 B1_4 B2_4 B2_3 -100(2)
C51_3 B1_4 B2_4 B1_3 -156(2)
B2_3 B1_4 B2_4 B1_3 -178(3)
C21_4 B1_4 B2_4 B1_3 -170(3)
C1_6 B1_4 B2_4 B1_3 -24(2)
Se1_4 B1_4 B2_4 B1_3 88.7(14)
Se1_3 B1_4 B2_4 B1_3 82.3(13)
C51_3 B1_4 B2_4 C51_4 -138(3)
B2_3 B1_4 B2_4 C51_4 -160(4)
C21_4 B1_4 B2_4 C51_4 -152(3)
C1_6 B1_4 B2_4 C51_4 -6(4)
B1_3 B1_4 B2_4 C51_4 18(2)
Se1_4 B1_4 B2_4 C51_4 107(3)
Se1_3 B1_4 B2_4 C51_4 100(3)
C51_3 B1_4 B2_4 C31_2 7(3)
B2_3 B1_4 B2_4 C31_2 -15(2)
C21_4 B1_4 B2_4 C31_2 -6(4)
C1_6 B1_4 B2_4 C31_2 139(2)
B1_3 B1_4 B2_4 C31_2 163(3)
Se1_4 B1_4 B2_4 C31_2 -108(2)
Se1_3 B1_4 B2_4 C31_2 -114(2)
C51_3 B1_4 B2_4 C31_1 6(3)
B2_3 B1_4 B2_4 C31_1 -15.7(15)
C21_4 B1_4 B2_4 C31_1 -8(3)
C1_6 B1_4 B2_4 C31_1 137.7(19)
B1_3 B1_4 B2_4 C31_1 162(2)
Se1_4 B1_4 B2_4 C31_1 -109.1(18)
Se1_3 B1_4 B2_4 C31_1 -115.6(18)
C51_3 B1_4 B2_4 Se1_3 122(2)
B2_3 B1_4 B2_4 Se1_3 100(2)
C21_4 B1_4 B2_4 Se1_3 108(3)
C1_6 B1_4 B2_4 Se1_3 -107(2)
B1_3 B1_4 B2_4 Se1_3 -82.3(13)
Se1_4 B1_4 B2_4 Se1_3 6.5(5)
C51_3 B1_4 B2_4 C21_3 -147.7(19)
B2_3 B1_4 B2_4 C21_3 -169(3)
C21_4 B1_4 B2_4 C21_3 -161(2)
C1_6 B1_4 B2_4 C21_3 -16(3)
B1_3 B1_4 B2_4 C21_3 8.4(11)
Se1_4 B1_4 B2_4 C21_3 97(2)
Se1_3 B1_4 B2_4 C21_3 90.7(19)
C51_3 B1_4 B2_4 Se1_4 115(2)
B2_3 B1_4 B2_4 Se1_4 93(2)
C21_4 B1_4 B2_4 Se1_4 102(3)
C1_6 B1_4 B2_4 Se1_4 -113(2)
B1_3 B1_4 B2_4 Se1_4 -88.7(14)
Se1_3 B1_4 B2_4 Se1_4 -6.5(5)
N3_1 C31_2 B2_4 B2_3 103(5)
N3_2 C31_2 B2_4 B2_3 99(5)
C36_2 C31_2 B2_4 B2_3 -93(3)
C36_1 C31_2 B2_4 B2_3 -85(3)
N3_1 C31_2 B2_4 B1_3 -131(9)
N3_2 C31_2 B2_4 B1_3 -136(9)
C36_2 C31_2 B2_4 B1_3 32(12)
C36_1 C31_2 B2_4 B1_3 40(12)
B2_3 C31_2 B2_4 B1_3 125(11)
N3_1 C31_2 B2_4 C51_4 -99(5)
N3_2 C31_2 B2_4 C51_4 -103(5)
C36_2 C31_2 B2_4 C51_4 65(4)
C36_1 C31_2 B2_4 C51_4 73(4)
B2_3 C31_2 B2_4 C51_4 158(4)
N3_1 C31_2 B2_4 B1_4 114(4)
N3_2 C31_2 B2_4 B1_4 110(5)
C36_2 C31_2 B2_4 B1_4 -83(4)
C36_1 C31_2 B2_4 B1_4 -74(4)
B2_3 C31_2 B2_4 B1_4 10.8(16)
N3_1 C31_2 B2_4 C31_1 121(12)
N3_2 C31_2 B2_4 C31_1 117(12)
C36_2 C31_2 B2_4 C31_1 -75(8)
C36_1 C31_2 B2_4 C31_1 -67(8)
B2_3 C31_2 B2_4 C31_1 18(9)
N3_1 C31_2 B2_4 Se1_3 31(6)
N3_2 C31_2 B2_4 Se1_3 27(6)
C36_2 C31_2 B2_4 Se1_3 -166(2)
C36_1 C31_2 B2_4 Se1_3 -157(2)
B2_3 C31_2 B2_4 Se1_3 -72(2)
N3_1 C31_2 B2_4 C21_3 -90(4)
N3_2 C31_2 B2_4 C21_3 -94(5)
C36_2 C31_2 B2_4 C21_3 74(4)
C36_1 C31_2 B2_4 C21_3 82(3)
B2_3 C31_2 B2_4 C21_3 167(3)
N3_1 C31_2 B2_4 Se1_4 39(5)
N3_2 C31_2 B2_4 Se1_4 35(6)
C36_2 C31_2 B2_4 Se1_4 -157(3)
C36_1 C31_2 B2_4 Se1_4 -149(2)
B2_3 C31_2 B2_4 Se1_4 -64(2)
N3_1 C31_1 B2_4 B2_3 117.8(17)
N3_2 C31_1 B2_4 B2_3 113(3)
C36_2 C31_1 B2_4 B2_3 -112(2)
C36_1 C31_1 B2_4 B2_3 -100.9(18)
N3_1 C31_1 B2_4 B1_3 -144(9)
N3_2 C31_1 B2_4 B1_3 -148(10)
C36_2 C31_1 B2_4 B1_3 -13(11)
C36_1 C31_1 B2_4 B1_3 -2(11)
B2_3 C31_1 B2_4 B1_3 99(10)
N3_1 C31_1 B2_4 C51_4 -86(3)
N3_2 C31_1 B2_4 C51_4 -90(3)
C36_2 C31_1 B2_4 C51_4 44(3)
C36_1 C31_1 B2_4 C51_4 55(3)
B2_3 C31_1 B2_4 C51_4 156(4)
N3_1 C31_1 B2_4 B1_4 130.0(16)
N3_2 C31_1 B2_4 B1_4 126(3)
C36_2 C31_1 B2_4 B1_4 -100(2)
C36_1 C31_1 B2_4 B1_4 -89(2)
B2_3 C31_1 B2_4 B1_4 12.2(12)
N3_1 C31_1 B2_4 C31_2 -43(9)
N3_2 C31_1 B2_4 C31_2 -48(9)
C36_2 C31_1 B2_4 C31_2 87(9)
C36_1 C31_1 B2_4 C31_2 98(9)
B2_3 C31_1 B2_4 C31_2 -161(9)
N3_1 C31_1 B2_4 Se1_3 51(2)
N3_2 C31_1 B2_4 Se1_3 47(3)
C36_2 C31_1 B2_4 Se1_3 -178.5(16)
C36_1 C31_1 B2_4 Se1_3 -167.3(12)
B2_3 C31_1 B2_4 Se1_3 -66(2)
N3_1 C31_1 B2_4 C21_3 -76.6(19)
N3_2 C31_1 B2_4 C21_3 -81(3)
C36_2 C31_1 B2_4 C21_3 54(3)
C36_1 C31_1 B2_4 C21_3 65(2)
B2_3 C31_1 B2_4 C21_3 166(3)
N3_1 C31_1 B2_4 Se1_4 59(2)
N3_2 C31_1 B2_4 Se1_4 54(3)
C36_2 C31_1 B2_4 Se1_4 -171.1(15)
C36_1 C31_1 B2_4 Se1_4 -159.9(11)
B2_3 C31_1 B2_4 Se1_4 -59.1(18)
N2_3 C21_3 C51_4 N4_4 53(5)
B1_3 C21_3 C51_4 N4_4 -131(4)
B2_4 C21_3 C51_4 N4_4 164(8)
N4_4 C21_3 C51_4 B1_3 131(4)
N2_3 C21_3 C51_4 B1_3 -175.7(8)
B2_4 C21_3 C51_4 B1_3 -65(9)
N4_4 C21_3 C51_4 B2_4 -164(8)
N2_3 C21_3 C51_4 B2_4 -111(9)
B1_3 C21_3 C51_4 B2_4 65(9)
N4_4 C21_3 C51_4 N2_3 -53(5)
B1_3 C21_3 C51_4 N2_3 175.7(8)
B2_4 C21_3 C51_4 N2_3 111(9)
B2_4 B1_3 C51_4 C21_3 142(6)
C1_5 B1_3 C51_4 C21_3 -77(6)
B1_4 B1_3 C51_4 C21_3 172(4)
B2_3 B1_3 C51_4 C21_3 152(5)
Se1_3 B1_3 C51_4 C21_3 85(6)
Se1_4 B1_3 C51_4 C21_3 91(6)
B2_4 B1_3 C51_4 N4_4 180(6)
C21_3 B1_3 C51_4 N4_4 38(4)
C1_5 B1_3 C51_4 N4_4 -40(6)
B1_4 B1_3 C51_4 N4_4 -151(4)
B2_3 B1_3 C51_4 N4_4 -171(5)
Se1_3 B1_3 C51_4 N4_4 123(5)
Se1_4 B1_3 C51_4 N4_4 129(5)
C21_3 B1_3 C51_4 B2_4 -142(6)
C1_5 B1_3 C51_4 B2_4 140.6(18)
B1_4 B1_3 C51_4 B2_4 29(3)
B2_3 B1_3 C51_4 B2_4 9.5(17)
Se1_3 B1_3 C51_4 B2_4 -57.0(19)
Se1_4 B1_3 C51_4 B2_4 -51(2)
B2_4 B1_3 C51_4 N2_3 138(6)
C21_3 B1_3 C51_4 N2_3 -3.9(8)
C1_5 B1_3 C51_4 N2_3 -81(6)
B1_4 B1_3 C51_4 N2_3 168(4)
B2_3 B1_3 C51_4 N2_3 148(5)
Se1_3 B1_3 C51_4 N2_3 81(6)
Se1_4 B1_3 C51_4 N2_3 87(6)
B2_3 B2_4 C51_4 C21_3 -149(10)
B1_3 B2_4 C51_4 C21_3 -87(10)
B1_4 B2_4 C51_4 C21_3 -108(10)
C31_2 B2_4 C51_4 C21_3 105(10)
C31_1 B2_4 C51_4 C21_3 111(10)
Se1_3 B2_4 C51_4 C21_3 -31(11)
Se1_4 B2_4 C51_4 C21_3 -33(11)
B2_3 B2_4 C51_4 B1_3 -62(9)
B1_4 B2_4 C51_4 B1_3 -22(2)
C31_2 B2_4 C51_4 B1_3 -168(3)
C31_1 B2_4 C51_4 B1_3 -162(3)
Se1_3 B2_4 C51_4 B1_3 56.2(18)
C21_3 B2_4 C51_4 B1_3 87(10)
Se1_4 B2_4 C51_4 B1_3 53(2)
B2_3 B2_4 C51_4 N2_3 157(7)
B1_3 B2_4 C51_4 N2_3 -141(6)
B1_4 B2_4 C51_4 N2_3 -162(4)
C31_2 B2_4 C51_4 N2_3 51(6)
C31_1 B2_4 C51_4 N2_3 57(6)
Se1_3 B2_4 C51_4 N2_3 -85(5)
C21_3 B2_4 C51_4 N2_3 -54(8)
Se1_4 B2_4 C51_4 N2_3 -87(5)
N4_4 N2_3 C51_4 C21_3 76(7)
C21_3 N2_3 C51_4 N4_4 -76(7)
N4_4 N2_3 C51_4 B1_3 84(7)
C21_3 N2_3 C51_4 B1_3 7.1(15)
N4_4 N2_3 C51_4 B2_4 -168(7)
C21_3 N2_3 C51_4 B2_4 116(9)
C51_4 C21_3 N4_4 N2_3 129(5)
B1_3 C21_3 N4_4 N2_3 -179.8(7)
B2_4 C21_3 N4_4 N2_3 118(4)
N2_3 C21_3 N4_4 C51_4 -129(5)
B1_3 C21_3 N4_4 C51_4 51(5)
B2_4 C21_3 N4_4 C51_4 -11(5)
C51_4 N2_3 N4_4 C21_3 -21(2)
C21_3 N2_3 N4_4 C51_4 21(2)
B1_3 C51_4 N4_4 C21_3 -73(6)
N2_3 C51_4 N4_4 C21_3 57(6)
C21_3 C51_4 N4_4 N2_3 -57(6)
B1_3 C51_4 N4_4 N2_3 -130(5)
